data_4086748
loop_
_publ_author_name
'Touney, Eric E.'
'Van Hoveln, Ryan'
'Buttke, Carl T.'
'Freidberg, Michael D.'
'Guzei, Ilia A.'
'Schomaker, Jennifer M.'

_publ_section_title
;
 Heteroleptic Nickel Complexes for the Markovnikov-Selective Hydroboration
 of Styrenes
;
_journal_issue 20
_journal_name_full Organometallics
_journal_page_first 3436
_journal_paper_doi 10.1021/acs.organomet.6b00652
_journal_volume 35
_journal_year 2016
_chemical_formula_moiety 'C45 H69 Cl2 N2 Ni P, 0.25(C12.47 H22.86 P0.69), 0.32(C7 H8)'
_chemical_formula_sum 'C50.31 H77.22 Cl2 N2 Ni P1.17'
_chemical_formula_weight 876.07
_space_group_crystal_system triclinic
_space_group_IT_number 2
_space_group_name_Hall '-P 1'
_space_group_name_H-M_alt 'P -1'
_symmetry_space_group_name_Hall '-P 1'
_symmetry_space_group_name_H-M 'P -1'
_atom_sites_solution_hydrogens geom
_audit_creation_date 2016-08-15
_audit_creation_method
;
Olex2 1.2-dev
(compiled 2016.07.26 svn.r3321 for OlexSys, GUI svn.r5206)
;
_cell_angle_alpha 71.100(7)
_cell_angle_beta 79.041(5)
_cell_angle_gamma 88.030(17)
_cell_formula_units_Z 8
_cell_length_a 21.649(6)
_cell_length_b 21.671(6)
_cell_length_c 22.852(7)
_cell_measurement_reflns_used 9749
_cell_measurement_temperature 100.0
_cell_measurement_theta_max 26.453
_cell_measurement_theta_min 2.272
_cell_volume 9954(5)
_computing_cell_refinement 'SAINT+ Ver. 8.34A (Bruker-AXS, 2014)'
_computing_data_collection 'APEX2 Ver. 2014.11-0 (Bruker-AXS, 2014)'
_computing_data_reduction 'SAINT+ Ver. 8.34A (Bruker-AXS, 2014)'
_computing_molecular_graphics 'Olex2 (Dolomanov et al., 2009)'
_computing_publication_material 'Olex2 (Dolomanov et al., 2009)'
_computing_structure_refinement 'ShelXL (Sheldrick, 2015)'
_computing_structure_solution 'ShelXS (Sheldrick, 2008)'
_diffrn_ambient_temperature 100.0
_diffrn_detector_area_resol_mean 7.9
_diffrn_detector_type 'CCD area detector'
_diffrn_measured_fraction_theta_full 0.999
_diffrn_measured_fraction_theta_max 0.996
_diffrn_measurement_device 'three-circle diffractometer'
_diffrn_measurement_device_type 'Bruker SMART APEX2 area detector'
_diffrn_measurement_method '0.5\ \w and 0.5\ \f scans'
_diffrn_radiation_type MoK\a
_diffrn_radiation_wavelength 0.71073
_diffrn_reflns_av_R_equivalents 0.0532
_diffrn_reflns_av_unetI/netI 0.0396
_diffrn_reflns_Laue_measured_fraction_full 0.999
_diffrn_reflns_Laue_measured_fraction_max 0.996
_diffrn_reflns_limit_h_max 27
_diffrn_reflns_limit_h_min -27
_diffrn_reflns_limit_k_max 27
_diffrn_reflns_limit_k_min -27
_diffrn_reflns_limit_l_max 28
_diffrn_reflns_limit_l_min -28
_diffrn_reflns_number 221546
_diffrn_reflns_point_group_measured_fraction_full 0.999
_diffrn_reflns_point_group_measured_fraction_max 0.996
_diffrn_reflns_theta_full 25.000
_diffrn_reflns_theta_max 26.576
_diffrn_reflns_theta_min 1.136
_exptl_absorpt_coefficient_mu 0.568
_exptl_absorpt_correction_T_max 0.7454
_exptl_absorpt_correction_T_min 0.6954
_exptl_absorpt_correction_type multi-scan
_exptl_absorpt_process_details 'SADABS-2014/5 (Krause et al., 2015) was used for absorption correction.'
_exptl_crystal_colour red
_exptl_crystal_colour_primary red
_exptl_crystal_density_diffrn 1.169
_exptl_crystal_density_method 'not measured'
_exptl_crystal_description block
_exptl_crystal_F_000 3782
_exptl_crystal_size_max 0.174
_exptl_crystal_size_mid 0.162
_exptl_crystal_size_min 0.137
_refine_diff_density_max 0.811
_refine_diff_density_min -0.548
_refine_diff_density_rms 0.061
_refine_ls_extinction_method none
_refine_ls_goodness_of_fit_ref 1.024
_refine_ls_hydrogen_treatment constr
_refine_ls_matrix_type full
_refine_ls_number_parameters 2392
_refine_ls_number_reflns 41461
_refine_ls_number_restraints 1740
_refine_ls_restrained_S_all 1.079
_refine_ls_R_factor_all 0.0570
_refine_ls_R_factor_gt 0.0402
_refine_ls_shift/su_max 0.002
_refine_ls_shift/su_mean 0.000
_refine_ls_structure_factor_coef Fsqd
_refine_ls_weighting_details 'w=1/[\s^2^(Fo^2^)+(0.0433P)^2^+9.4074P] where P=(Fo^2^+2Fc^2^)/3'
_refine_ls_weighting_scheme calc
_refine_ls_wR_factor_gt 0.0972
_refine_ls_wR_factor_ref 0.1062
_reflns_Friedel_coverage 0.000
_reflns_number_gt 32980
_reflns_number_total 41461
_reflns_threshold_expression 'I > 2\s(I)'
_cod_data_source_file om6b00652_si_003.cif
_cod_data_source_block schomaker52
_cod_depositor_comments 'Adding full bibliography for 4086747--4086749.cif.'
_cod_database_code 4086748
_shelx_space_group_comment
;
The symmetry employed for this shelxl refinement is uniquely defined
by the following loop, which should always be used as a source of
symmetry information in preference to the above space-group names.
They are only intended as comments.
;
_shelx_estimated_absorpt_t_max 0.926
_shelx_estimated_absorpt_t_min 0.908
_olex2_refinement_description
;
1. Fixed Uiso
 At 1.2 times of:
  All C(H) groups, All C(H,H) groups
 At 1.5 times of:
  All C(H,H,H) groups
2. Uiso/Uaniso restraints and constraints
C52C \\sim C53C \\sim C54C \\sim C55C \\sim C56C \\sim C57C \\sim C13C \\sim
C14C \\sim C15C \\sim C16C \\sim C17C \\sim C18C: within 1.7A with sigma of
0.005 and sigma for terminal atoms of 0.01
C1C \\sim C2C \\sim C5C \\sim C46C \\sim C47C \\sim C50C \\sim C6C \\sim C51C
\\sim C3C \\sim C48C \\sim C4C \\sim C49C: within 1.7A with sigma of 0.01 and
sigma for terminal atoms of 0.02
C1B \\sim C2B \\sim C3B \\sim C6B \\sim C46B \\sim C47B \\sim C48B \\sim C51B
\\sim C4B \\sim C5B \\sim C49B \\sim C50B: within 1.7A with sigma of 0.01 and
sigma for terminal atoms of 0.02
C30S \\sim C25S \\sim C26S \\sim C27S \\sim C31S \\sim C29S \\sim C8S \\sim P1S
\\sim C1S \\sim C7S \\sim C13S \\sim C19S \\sim C2S \\sim C6S \\sim C12S \\sim
C14S \\sim C18S \\sim C20S \\sim C24S \\sim C3S \\sim C5S \\sim C9S \\sim C11S
\\sim C15S \\sim C17S \\sim C21S \\sim C23S \\sim C4S \\sim C10S \\sim C16S
\\sim C22S \\sim C28S \\sim C38S \\sim C32S \\sim C33S \\sim C34S \\sim C35S
\\sim C37S \\sim C36S: within 1.7A with sigma of 0.01 and sigma for terminal
atoms of 0.02
C42S \\sim C39S \\sim C40S \\sim C41S \\sim C45S \\sim C44S \\sim C43S \\sim
C48S \\sim C46S \\sim C47S \\sim C52S \\sim C49S \\sim C51S \\sim C50S: within
1.7A with sigma of 0.01 and sigma for terminal atoms of 0.02
3. Same fragment restrains
{P1B, C1B, C2B, C3B, C4B, C5B, C6B} sigma for 1-2: 0.005, 1-3: 0.01
{P1B, C46B, C47B, C48B, C49B, C50B, C51B} sigma for 1-2: 0.005, 1-3: 0.01
{P1B, C13B, C14B, C15B, C16B, C17B, C18B} sigma for 1-2: 0.005, 1-3: 0.01
{P1C, C1C, C2C, C3C, C4C, C5C, C6C} sigma for 1-2: 0.005, 1-3: 0.01
{P1C, C13C, C14C, C15C, C16C, C17C, C18C} sigma for 1-2: 0.005, 1-3: 0.01
{P1C, C46C, C47C, C48C, C49C, C50C, C51C} sigma for 1-2: 0.005, 1-3: 0.01
{P1C, C52C, C53C, C54C, C55C, C56C, C57C} sigma for 1-2: 0.005, 1-3: 0.01
{P1S, C13S, C14S, C15S, C16S, C17S, C18S} sigma for 1-2: 0.005, 1-3: 0.01
{P1S, C19S, C20S, C21S, C22S, C23S, C24S} sigma for 1-2: 0.005, 1-3: 0.01
as
{P1, C1, C2, C3, C4, C5, C6}
4. Others
 -1*[Sof(P1S)+Sof(C1S)+Sof(H1S)+Sof(C2S)+Sof(H2SA)+Sof(H2SB)+Sof(C3S)+
 Sof(H3SA)+Sof(H3SB)+Sof(C4S)+Sof(H4SA)+Sof(H4SB)+Sof(C5S)+Sof(H5SA)+Sof(H5SB)+
 Sof(C6S)+Sof(H6SA)+Sof(H6SB)+Sof(C7S)+Sof(H7S)+Sof(C8S)+Sof(H8SA)+Sof(H8SB)+
 Sof(C9S)+Sof(H9SA)+Sof(H9SB)+Sof(C10S)+Sof(H10I)+Sof(H10J)+Sof(C11S)+Sof(H11I)+
 Sof(H11J)+Sof(C12S)+Sof(H12I)+Sof(H12J)]+1*[Sof(C13S)+Sof(H13S)+Sof(C14S)+
 Sof(H14I)+Sof(H14J)+Sof(C15S)+Sof(H15I)+Sof(H15J)+Sof(C16S)+Sof(H16I)+
 Sof(H16J)+Sof(C17S)+Sof(H17I)+Sof(H17J)+Sof(C18S)+Sof(H18I)+Sof(H18J)]+1*
 [Sof(C19S)+Sof(H19S)+Sof(C20S)+Sof(H20D)+Sof(H20E)+Sof(C21S)+Sof(H21D)+
 Sof(H21E)+Sof(C22S)+Sof(H22A)+Sof(H22B)+Sof(C23S)+Sof(H23A)+Sof(H23B)+
 Sof(C24S)+Sof(H24D)+Sof(H24E)]=0 with esd of 0
 Sof(C46B)=Sof(H46B)=Sof(C47B)=Sof(H47C)=Sof(H47D)=Sof(C48B)=Sof(H48C)=
 Sof(H48D)=Sof(C49B)=Sof(H49C)=Sof(H49D)=Sof(C50B)=Sof(H50C)=Sof(H50D)=
 Sof(C51B)=Sof(H51C)=Sof(H51D)=1-FVAR(1)
 Sof(C1B)=Sof(H1B)=Sof(C2B)=Sof(H2BA)=Sof(H2BB)=Sof(C3B)=Sof(H3BA)=Sof(H3BB)=
 Sof(C4B)=Sof(H4BA)=Sof(H4BB)=Sof(C5B)=Sof(H5BA)=Sof(H5BB)=Sof(C6B)=Sof(H6BA)=
 Sof(H6BB)=FVAR(1)
 Sof(C46C)=Sof(H46C)=Sof(C47C)=Sof(H47A)=Sof(H47B)=Sof(C48C)=Sof(H48A)=
 Sof(H48B)=Sof(C49C)=Sof(H49A)=Sof(H49B)=Sof(C50C)=Sof(H50A)=Sof(H50B)=
 Sof(C51C)=Sof(H51A)=Sof(H51B)=1-FVAR(2)
 Sof(C1C)=Sof(H1C)=Sof(C2C)=Sof(H2CA)=Sof(H2CB)=Sof(C3C)=Sof(H3CA)=Sof(H3CB)=
 Sof(C4C)=Sof(H4CA)=Sof(H4CB)=Sof(C5C)=Sof(H5CA)=Sof(H5CB)=Sof(C6C)=Sof(H6CA)=
 Sof(H6CB)=FVAR(2)
 Sof(C52C)=Sof(H52C)=Sof(C53C)=Sof(H53A)=Sof(H53B)=Sof(C54C)=Sof(H54A)=
 Sof(H54B)=Sof(C55C)=Sof(H55A)=Sof(H55B)=Sof(C56C)=Sof(H56A)=Sof(H56B)=
 Sof(C57C)=Sof(H57A)=Sof(H57B)=1-FVAR(3)
 Sof(C13C)=Sof(H13C)=Sof(C14C)=Sof(H14A)=Sof(H14B)=Sof(C15C)=Sof(H15A)=
 Sof(H15B)=Sof(C16C)=Sof(H16A)=Sof(H16B)=Sof(C17C)=Sof(H17A)=Sof(H17B)=
 Sof(C18C)=Sof(H18A)=Sof(H18B)=FVAR(3)
 Sof(P1S)=Sof(C1S)=Sof(H1S)=Sof(C2S)=Sof(H2SA)=Sof(H2SB)=Sof(C3S)=Sof(H3SA)=
 Sof(H3SB)=Sof(C4S)=Sof(H4SA)=Sof(H4SB)=Sof(C5S)=Sof(H5SA)=Sof(H5SB)=Sof(C6S)=
 Sof(H6SA)=Sof(H6SB)=Sof(C7S)=Sof(H7S)=Sof(C8S)=Sof(H8SA)=Sof(H8SB)=Sof(C9S)=
 Sof(H9SA)=Sof(H9SB)=Sof(C10S)=Sof(H10I)=Sof(H10J)=Sof(C11S)=Sof(H11I)=
 Sof(H11J)=Sof(C12S)=Sof(H12I)=Sof(H12J)=FVAR(4)
 Sof(C13S)=Sof(H13S)=Sof(C14S)=Sof(H14I)=Sof(H14J)=Sof(C15S)=Sof(H15I)=
 Sof(H15J)=Sof(C16S)=Sof(H16I)=Sof(H16J)=Sof(C17S)=Sof(H17I)=Sof(H17J)=
 Sof(C18S)=Sof(H18I)=Sof(H18J)=FVAR(5)
 Sof(C19S)=Sof(H19S)=Sof(C20S)=Sof(H20D)=Sof(H20E)=Sof(C21S)=Sof(H21D)=
 Sof(H21E)=Sof(C22S)=Sof(H22A)=Sof(H22B)=Sof(C23S)=Sof(H23A)=Sof(H23B)=
 Sof(C24S)=Sof(H24D)=Sof(H24E)=FVAR(6)
 Sof(C25S)=Sof(H25D)=Sof(H25E)=Sof(H25F)=Sof(C26S)=Sof(C27S)=Sof(H27S)=
 Sof(C28S)=Sof(H28S)=Sof(C29S)=Sof(H29S)=Sof(C30S)=Sof(H30S)=Sof(C31S)=
 Sof(H31S)=FVAR(7)
 Sof(C32S)=Sof(H32M)=Sof(H32N)=Sof(H32O)=Sof(C33S)=Sof(C34S)=Sof(H34S)=
 Sof(C35S)=Sof(H35S)=Sof(C36S)=Sof(H36S)=Sof(C37S)=Sof(H37S)=Sof(C38S)=
 Sof(H38S)=FVAR(8)
 Sof(C39S)=Sof(H39A)=Sof(H39B)=Sof(H39C)=Sof(C40S)=Sof(C41S)=Sof(H41S)=
 Sof(C42S)=Sof(H42S)=Sof(C43S)=Sof(H43S)=Sof(C44S)=Sof(H44S)=Sof(C45S)=
 Sof(H45S)=FVAR(9)
 Sof(C46S)=Sof(H46A)=Sof(H46D)=Sof(H46E)=Sof(C47S)=Sof(C48S)=Sof(H48S)=
 Sof(C49S)=Sof(H49S)=Sof(C50S)=Sof(H50S)=Sof(C51S)=Sof(H51S)=Sof(C52S)=
 Sof(H52S)=FVAR(10)
5.a Free rotating group:
 C25S(C26S,C27S,C28S,C29S,C30S,C31S), C32S(C33S,C34S,C35S,C36S,C37S,C38S),
 C39S(C40S,C41S,C42S,C43S,C44S,C45S), C46S(C47S,C48S,C49S,C50S,C51S,C52S)
5.b Ternary CH refined with riding coordinates:
 C1(H1), C7(H7), C13(H13), C28(H28), C31(H31), C40(H40), C43(H43), C1A(H1A),
 C7A(H7A), C13A(H13A), C28A(H28A), C31A(H31A), C40A(H40A), C43A(H43A),
 C13B(H13B), C1B(H1B), C46B(H46B), C7B(H7B), C28B(H28B), C31B(H31B), C40B(H40B),
  C43B(H43B), C52C(H52C), C1C(H1C), C46C(H46C), C7C(H7C), C13C(H13C),
 C28C(H28C), C31C(H31C), C40C(H40C), C43C(H43C), C19S(H19S), C1S(H1S), C7S(H7S),
  C13S(H13S)
5.c Secondary CH2 refined with riding coordinates:
 C2(H2A,H2B), C3(H3A,H3B), C4(H4A,H4B), C5(H5A,H5B), C6(H6A,H6B), C8(H8A,H8B),
 C9(H9A,H9B), C10(H10E,H10F), C11(H11E,H11F), C12(H12E,H12F), C14(H14E,H14F),
 C15(H15E,H15F), C16(H16E,H16F), C17(H17E,H17F), C18(H18E,H18F), C2A(H2AA,H2AB),
  C3A(H3AA,H3AB), C4A(H4AA,H4AB), C5A(H5AA,H5AB), C6A(H6AA,H6AB), C8A(H8AA,
 H8AB), C9A(H9AA,H9AB), C10A(H10G,H10H), C11A(H11G,H11H), C12A(H12G,H12H),
 C14A(H14G,H14H), C15A(H15G,H15H), C16A(H16G,H16H), C17A(H17G,H17H), C18A(H18G,
 H18H), C14B(H14C,H14D), C15B(H15C,H15D), C16B(H16C,H16D), C17B(H17C,H17D),
 C18B(H18C,H18D), C2B(H2BA,H2BB), C3B(H3BA,H3BB), C4B(H4BA,H4BB), C5B(H5BA,
 H5BB), C6B(H6BA,H6BB), C47B(H47C,H47D), C48B(H48C,H48D), C49B(H49C,H49D),
 C50B(H50C,H50D), C51B(H51C,H51D), C8B(H8BA,H8BB), C9B(H9BA,H9BB), C10B(H10C,
 H10D), C11B(H11C,H11D), C12B(H12C,H12D), C53C(H53A,H53B), C54C(H54A,H54B),
 C55C(H55A,H55B), C56C(H56A,H56B), C57C(H57A,H57B), C2C(H2CA,H2CB), C3C(H3CA,
 H3CB), C4C(H4CA,H4CB), C5C(H5CA,H5CB), C6C(H6CA,H6CB), C47C(H47A,H47B),
 C48C(H48A,H48B), C49C(H49A,H49B), C50C(H50A,H50B), C51C(H51A,H51B), C8C(H8CA,
 H8CB), C9C(H9CA,H9CB), C10C(H10A,H10B), C11C(H11A,H11B), C12C(H12A,H12B),
 C14C(H14A,H14B), C15C(H15A,H15B), C16C(H16A,H16B), C17C(H17A,H17B), C18C(H18A,
 H18B), C20S(H20D,H20E), C21S(H21D,H21E), C22S(H22A,H22B), C23S(H23A,H23B),
 C24S(H24D,H24E), C2S(H2SA,H2SB), C3S(H3SA,H3SB), C4S(H4SA,H4SB), C5S(H5SA,
 H5SB), C6S(H6SA,H6SB), C8S(H8SA,H8SB), C9S(H9SA,H9SB), C10S(H10I,H10J),
 C11S(H11I,H11J), C12S(H12I,H12J), C14S(H14I,H14J), C15S(H15I,H15J), C16S(H16I,
 H16J), C17S(H17I,H17J), C18S(H18I,H18J)
5.d Aromatic/amide H refined with riding coordinates:
 C20(H20), C21(H21), C24(H24), C25(H25), C26(H26), C36(H36), C37(H37),
 C38(H38), C20A(H20A), C21A(H21A), C24A(H24A), C25A(H25A), C26A(H26A),
 C36A(H36A), C37A(H37A), C38A(H38A), C20B(H20B), C21B(H21B), C24B(H24B),
 C25B(H25B), C26B(H26B), C36B(H36B), C37B(H37B), C38B(H38B), C20C(H20C),
 C21C(H21C), C24C(H24C), C25C(H25C), C26C(H26C), C36C(H36C), C37C(H37C),
 C38C(H38C), C27S(H27S), C28S(H28S), C29S(H29S), C30S(H30S), C31S(H31S),
 C34S(H34S), C35S(H35S), C36S(H36S), C37S(H37S), C38S(H38S), C41S(H41S),
 C42S(H42S), C43S(H43S), C44S(H44S), C45S(H45S), C48S(H48S), C49S(H49S),
 C50S(H50S), C51S(H51S), C52S(H52S)
5.e Idealised Me refined as rotating group:
 C29(H29G,H29H,H29I), C30(H30G,H30H,H30I), C32(H32G,H32H,H32I), C33(H33G,H33H,
 H33I), C41(H41G,H41H,H41I), C42(H42G,H42H,H42I), C44(H44G,H44H,H44I), C45(H45G,
 H45H,H45I), C29A(H29J,H29K,H29L), C30A(H30J,H30K,H30L), C32A(H32J,H32K,H32L),
 C33A(H33J,H33K,H33L), C41A(H41J,H41K,H41L), C42A(H42J,H42K,H42L), C44A(H44J,
 H44K,H44L), C45A(H45J,H45K,H45L), C29B(H29D,H29E,H29F), C30B(H30D,H30E,H30F),
 C32B(H32D,H32E,H32F), C33B(H33D,H33E,H33F), C41B(H41D,H41E,H41F), C42B(H42D,
 H42E,H42F), C44B(H44D,H44E,H44F), C45B(H45D,H45E,H45F), C29C(H29A,H29B,H29C),
 C30C(H30A,H30B,H30C), C32C(H32A,H32B,H32C), C33C(H33A,H33B,H33C), C41C(H41A,
 H41B,H41C), C42C(H42A,H42B,H42C), C44C(H44A,H44B,H44C), C45C(H45A,H45B,H45C),
 C25S(H25D,H25E,H25F), C32S(H32M,H32N,H32O), C39S(H39A,H39B,H39C), C46S(H46A,
 H46D,H46E)
;
_shelx_shelxl_version_number 2014/7
_olex2_date_sample_data_collection 2015-01-27
_olex2_date_sample_submission 2015-01-27
_olex2_submission_special_instructions 'No special instructions were received'

loop_
_space_group_symop_operation_xyz
'x, y, z'
'-x, -y, -z'

loop_
_atom_site_label
_atom_site_type_symbol
_atom_site_fract_x
_atom_site_fract_y
_atom_site_fract_z
_atom_site_U_iso_or_equiv
_atom_site_adp_type
_atom_site_occupancy
_atom_site_site_symmetry_order
_atom_site_calc_flag
_atom_site_refinement_flags_posn
_atom_site_refinement_flags_adp
_atom_site_refinement_flags_occupancy
_atom_site_disorder_assembly
_atom_site_disorder_group
Ni1 Ni 0.34251(2) 0.31337(2) 0.75031(2) 0.01503(6) Uani 1 1 d . . . . .
Cl1 Cl 0.36741(3) 0.21221(3) 0.77002(3) 0.03047(13) Uani 1 1 d . . . . .
Cl2 Cl 0.31506(2) 0.41532(2) 0.72704(2) 0.01874(10) Uani 1 1 d . . . . .
N1 N 0.20980(8) 0.27579(8) 0.76580(8) 0.0155(4) Uani 1 1 d . . . . .
N2 N 0.25708(8) 0.29577(9) 0.67004(8) 0.0162(4) Uani 1 1 d . . . . .
P1 P 0.43284(3) 0.34033(3) 0.77288(2) 0.01790(11) Uani 1 1 d D . . . .
C1 C 0.48988(9) 0.37566(10) 0.69825(8) 0.0215(5) Uani 1 1 d D . . . .
H1 H 0.5326 0.3753 0.7090 0.026 Uiso 1 1 calc R . . . .
C2 C 0.47750(10) 0.44578(10) 0.66077(9) 0.0247(5) Uani 1 1 d D . . . .
H2A H 0.4799 0.4745 0.6863 0.030 Uiso 1 1 calc R . . . .
H2B H 0.4346 0.4481 0.6513 0.030 Uiso 1 1 calc R . . . .
C3 C 0.52577(11) 0.46965(11) 0.59906(9) 0.0284(5) Uani 1 1 d D . . . .
H3A H 0.5160 0.5146 0.5748 0.034 Uiso 1 1 calc R . . . .
H3B H 0.5683 0.4708 0.6087 0.034 Uiso 1 1 calc R . . . .
C4 C 0.52526(12) 0.42553(11) 0.55952(10) 0.0306(6) Uani 1 1 d D . . . .
H4A H 0.5578 0.4412 0.5207 0.037 Uiso 1 1 calc R . . . .
H4B H 0.4838 0.4271 0.5469 0.037 Uiso 1 1 calc R . . . .
C5 C 0.53807(12) 0.35557(12) 0.59608(10) 0.0344(6) Uani 1 1 d D . . . .
H5A H 0.5812 0.3533 0.6050 0.041 Uiso 1 1 calc R . . . .
H5B H 0.5354 0.3273 0.5702 0.041 Uiso 1 1 calc R . . . .
C6 C 0.49080(12) 0.33084(11) 0.65792(10) 0.0297(5) Uani 1 1 d D . . . .
H6A H 0.5018 0.2863 0.6819 0.036 Uiso 1 1 calc R . . . .
H6B H 0.4483 0.3283 0.6487 0.036 Uiso 1 1 calc R . . . .
C7 C 0.47522(10) 0.27186(12) 0.81810(10) 0.0250(5) Uani 1 1 d . . . . .
H7 H 0.4740 0.2369 0.7985 0.030 Uiso 1 1 calc R . . . .
C8 C 0.54534(11) 0.28331(15) 0.81670(12) 0.0378(7) Uani 1 1 d . . . . .
H8A H 0.5679 0.3004 0.7725 0.045 Uiso 1 1 calc R . . . .
H8B H 0.5497 0.3162 0.8373 0.045 Uiso 1 1 calc R . . . .
C9 C 0.57435(13) 0.22027(16) 0.85040(13) 0.0460(8) Uani 1 1 d . . . . .
H9A H 0.6189 0.2290 0.8507 0.055 Uiso 1 1 calc R . . . .
H9B H 0.5735 0.1888 0.8273 0.055 Uiso 1 1 calc R . . . .
C10 C 0.53910(14) 0.19036(18) 0.91801(13) 0.0527(9) Uani 1 1 d . . . . .
H10E H 0.5576 0.1481 0.9379 0.063 Uiso 1 1 calc R . . . .
H10F H 0.5437 0.2197 0.9424 0.063 Uiso 1 1 calc R . . . .
C11 C 0.46976(13) 0.17970(15) 0.91959(13) 0.0447(7) Uani 1 1 d . . . . .
H11E H 0.4651 0.1469 0.8989 0.054 Uiso 1 1 calc R . . . .
H11F H 0.4475 0.1624 0.9639 0.054 Uiso 1 1 calc R . . . .
C12 C 0.44002(11) 0.24258(13) 0.88644(11) 0.0304(6) Uani 1 1 d . . . . .
H12E H 0.4413 0.2743 0.9092 0.036 Uiso 1 1 calc R . . . .
H12F H 0.3954 0.2337 0.8868 0.036 Uiso 1 1 calc R . . . .
C13 C 0.42300(10) 0.40344(11) 0.81157(10) 0.0208(5) Uani 1 1 d . . . . .
H13 H 0.4098 0.4429 0.7797 0.025 Uiso 1 1 calc R . . . .
C14 C 0.36853(10) 0.38836(11) 0.86866(10) 0.0222(5) Uani 1 1 d . . . . .
H14E H 0.3304 0.3746 0.8575 0.027 Uiso 1 1 calc R . . . .
H14F H 0.3799 0.3521 0.9040 0.027 Uiso 1 1 calc R . . . .
C15 C 0.35484(12) 0.44866(12) 0.88879(11) 0.0308(6) Uani 1 1 d . . . . .
H15E H 0.3213 0.4377 0.9269 0.037 Uiso 1 1 calc R . . . .
H15F H 0.3393 0.4832 0.8549 0.037 Uiso 1 1 calc R . . . .
C16 C 0.41319(14) 0.47435(14) 0.90273(12) 0.0379(6) Uani 1 1 d . . . . .
H16E H 0.4034 0.5153 0.9125 0.045 Uiso 1 1 calc R . . . .
H16F H 0.4258 0.4420 0.9401 0.045 Uiso 1 1 calc R . . . .
C17 C 0.46744(14) 0.48716(14) 0.84660(12) 0.0410(7) Uani 1 1 d . . . . .
H17E H 0.4564 0.5225 0.8104 0.049 Uiso 1 1 calc R . . . .
H17F H 0.5054 0.5017 0.8574 0.049 Uiso 1 1 calc R . . . .
C18 C 0.48166(11) 0.42616(13) 0.82822(11) 0.0300(6) Uani 1 1 d . . . . .
H18E H 0.4945 0.3912 0.8636 0.036 Uiso 1 1 calc R . . . .
H18F H 0.5168 0.4355 0.7915 0.036 Uiso 1 1 calc R . . . .
C19 C 0.26701(10) 0.29320(10) 0.72767(9) 0.0154(4) Uani 1 1 d . . . . .
C20 C 0.16487(10) 0.26837(11) 0.73238(10) 0.0200(4) Uani 1 1 d . . . . .
H20 H 0.1216 0.2565 0.7487 0.024 Uiso 1 1 calc R . . . .
C21 C 0.19463(10) 0.28124(11) 0.67240(10) 0.0213(5) Uani 1 1 d . . . . .
H21 H 0.1763 0.2805 0.6380 0.026 Uiso 1 1 calc R . . . .
C22 C 0.20047(10) 0.26220(11) 0.83349(9) 0.0174(4) Uani 1 1 d . . . . .
C23 C 0.20984(10) 0.19833(11) 0.87068(10) 0.0219(5) Uani 1 1 d . . . . .
C24 C 0.20650(12) 0.18769(12) 0.93457(11) 0.0294(5) Uani 1 1 d . . . . .
H24 H 0.2127 0.1451 0.9614 0.035 Uiso 1 1 calc R . . . .
C25 C 0.19438(12) 0.23779(13) 0.95986(11) 0.0311(6) Uani 1 1 d . . . . .
H25 H 0.1944 0.2298 1.0033 0.037 Uiso 1 1 calc R . . . .
C26 C 0.18225(11) 0.29953(12) 0.92228(10) 0.0253(5) Uani 1 1 d . . . . .
H26 H 0.1724 0.3331 0.9406 0.030 Uiso 1 1 calc R . . . .
C27 C 0.18426(10) 0.31314(11) 0.85796(10) 0.0191(4) Uani 1 1 d . . . . .
C28 C 0.21910(11) 0.14218(11) 0.84391(11) 0.0263(5) Uani 1 1 d . . . . .
H28 H 0.2397 0.1604 0.7986 0.032 Uiso 1 1 calc R . . . .
C29 C 0.26067(14) 0.08909(13) 0.87664(13) 0.0376(6) Uani 1 1 d . . . . .
H29G H 0.3005 0.1088 0.8772 0.056 Uiso 1 1 calc GR . . . .
H29H H 0.2690 0.0575 0.8538 0.056 Uiso 1 1 calc GR . . . .
H29I H 0.2392 0.0668 0.9200 0.056 Uiso 1 1 calc GR . . . .
C30 C 0.15466(13) 0.11244(13) 0.84695(14) 0.0373(6) Uani 1 1 d . . . . .
H30G H 0.1337 0.0937 0.8910 0.056 Uiso 1 1 calc GR . . . .
H30H H 0.1605 0.0781 0.8272 0.056 Uiso 1 1 calc GR . . . .
H30I H 0.1287 0.1465 0.8245 0.056 Uiso 1 1 calc GR . . . .
C31 C 0.16474(10) 0.37877(11) 0.81783(10) 0.0216(5) Uani 1 1 d . . . . .
H31 H 0.1877 0.3870 0.7736 0.026 Uiso 1 1 calc R . . . .
C32 C 0.18012(12) 0.43565(12) 0.83891(12) 0.0299(5) Uani 1 1 d . . . . .
H32G H 0.1539 0.4316 0.8800 0.045 Uiso 1 1 calc GR . . . .
H32H H 0.1717 0.4769 0.8080 0.045 Uiso 1 1 calc GR . . . .
H32I H 0.2246 0.4349 0.8422 0.045 Uiso 1 1 calc GR . . . .
C33 C 0.09378(11) 0.37598(12) 0.81800(11) 0.0277(5) Uani 1 1 d . . . . .
H33G H 0.0845 0.3405 0.8028 0.042 Uiso 1 1 calc GR . . . .
H33H H 0.0815 0.4175 0.7903 0.042 Uiso 1 1 calc GR . . . .
H33I H 0.0702 0.3681 0.8609 0.042 Uiso 1 1 calc GR . . . .
C34 C 0.30648(10) 0.30641(11) 0.61488(9) 0.0179(4) Uani 1 1 d . . . . .
C35 C 0.32014(10) 0.36988(11) 0.57361(9) 0.0184(4) Uani 1 1 d . . . . .
C36 C 0.36918(11) 0.37795(12) 0.52222(10) 0.0240(5) Uani 1 1 d . . . . .
H36 H 0.3795 0.4203 0.4927 0.029 Uiso 1 1 calc R . . . .
C37 C 0.40303(11) 0.32538(12) 0.51345(10) 0.0268(5) Uani 1 1 d . . . . .
H37 H 0.4377 0.3323 0.4794 0.032 Uiso 1 1 calc R . . . .
C38 C 0.38692(11) 0.26300(12) 0.55365(11) 0.0263(5) Uani 1 1 d . . . . .
H38 H 0.4098 0.2273 0.5461 0.032 Uiso 1 1 calc R . . . .
C39 C 0.33758(10) 0.25161(11) 0.60510(10) 0.0211(5) Uani 1 1 d . . . . .
C40 C 0.28136(10) 0.42794(11) 0.58063(10) 0.0196(4) Uani 1 1 d . . . . .
H40 H 0.2595 0.4170 0.6256 0.024 Uiso 1 1 calc R . . . .
C41 C 0.23108(11) 0.43996(12) 0.53936(11) 0.0276(5) Uani 1 1 d . . . . .
H41G H 0.2515 0.4488 0.4952 0.041 Uiso 1 1 calc GR . . . .
H41H H 0.2064 0.4776 0.5436 0.041 Uiso 1 1 calc GR . . . .
H41I H 0.2032 0.4012 0.5528 0.041 Uiso 1 1 calc GR . . . .
C42 C 0.32105(12) 0.49047(12) 0.56339(11) 0.0278(5) Uani 1 1 d . . . . .
H42G H 0.3561 0.4817 0.5862 0.042 Uiso 1 1 calc GR . . . .
H42H H 0.2949 0.5241 0.5749 0.042 Uiso 1 1 calc GR . . . .
H42I H 0.3377 0.5058 0.5180 0.042 Uiso 1 1 calc GR . . . .
C43 C 0.31540(12) 0.18212(11) 0.64454(11) 0.0270(5) Uani 1 1 d . . . . .
H43 H 0.2908 0.1831 0.6860 0.032 Uiso 1 1 calc R . . . .
C44 C 0.36886(14) 0.13472(14) 0.65744(14) 0.0411(7) Uani 1 1 d . . . . .
H44G H 0.3915 0.1302 0.6177 0.062 Uiso 1 1 calc GR . . . .
H44H H 0.3515 0.0920 0.6858 0.062 Uiso 1 1 calc GR . . . .
H44I H 0.3980 0.1515 0.6771 0.062 Uiso 1 1 calc GR . . . .
C45 C 0.27131(14) 0.15696(13) 0.61153(13) 0.0390(6) Uani 1 1 d . . . . .
H45G H 0.2364 0.1867 0.6042 0.058 Uiso 1 1 calc GR . . . .
H45H H 0.2547 0.1134 0.6382 0.058 Uiso 1 1 calc GR . . . .
H45I H 0.2947 0.1547 0.5711 0.058 Uiso 1 1 calc GR . . . .
Ni1A Ni 0.89985(2) 0.19812(2) 0.77351(2) 0.01453(6) Uani 1 1 d . . . . .
Cl1A Cl 0.99567(2) 0.22287(2) 0.77770(2) 0.01839(10) Uani 1 1 d . . . . .
Cl2A Cl 0.80426(3) 0.17797(3) 0.76878(3) 0.02956(13) Uani 1 1 d . . . . .
P1A P 0.93485(3) 0.11149(3) 0.74370(2) 0.01509(11) Uani 1 1 d . . . . .
N1A N 0.86224(8) 0.33169(8) 0.76852(8) 0.0161(4) Uani 1 1 d . . . . .
N2A N 0.85781(8) 0.26885(9) 0.86370(8) 0.0177(4) Uani 1 1 d . . . . .
C1A C 0.94921(10) 0.04314(10) 0.81280(9) 0.0186(4) Uani 1 1 d . . . . .
H1A H 0.9581 0.0038 0.7991 0.022 Uiso 1 1 calc R . . . .
C2A C 0.88835(11) 0.02823(12) 0.86314(10) 0.0287(5) Uani 1 1 d . . . . .
H2AA H 0.8773 0.0673 0.8760 0.034 Uiso 1 1 calc R . . . .
H2AB H 0.8535 0.0183 0.8448 0.034 Uiso 1 1 calc R . . . .
C3A C 0.89571(13) -0.02953(13) 0.92109(11) 0.0336(6) Uani 1 1 d . . . . .
H3AA H 0.8569 -0.0358 0.9535 0.040 Uiso 1 1 calc R . . . .
H3AB H 0.9017 -0.0697 0.9093 0.040 Uiso 1 1 calc R . . . .
C4A C 0.95162(12) -0.01825(12) 0.94823(10) 0.0281(5) Uani 1 1 d . . . . .
H4AA H 0.9435 0.0190 0.9644 0.034 Uiso 1 1 calc R . . . .
H4AB H 0.9571 -0.0574 0.9839 0.034 Uiso 1 1 calc R . . . .
C5A C 1.01126(12) -0.00426(12) 0.89844(10) 0.0273(5) Uani 1 1 d . . . . .
H5AA H 1.0213 -0.0431 0.8850 0.033 Uiso 1 1 calc R . . . .
H5AB H 1.0467 0.0045 0.9167 0.033 Uiso 1 1 calc R . . . .
C6A C 1.00429(11) 0.05422(11) 0.84118(10) 0.0233(5) Uani 1 1 d . . . . .
H6AA H 0.9974 0.0939 0.8539 0.028 Uiso 1 1 calc R . . . .
H6AB H 1.0435 0.0613 0.8092 0.028 Uiso 1 1 calc R . . . .
C7A C 1.00959(10) 0.13182(10) 0.68677(9) 0.0190(4) Uani 1 1 d . . . . .
H7A H 1.0406 0.1408 0.7106 0.023 Uiso 1 1 calc R . . . .
C8A C 1.03940(12) 0.07941(12) 0.65958(11) 0.0280(5) Uani 1 1 d . . . . .
H8AA H 1.0426 0.0385 0.6943 0.034 Uiso 1 1 calc R . . . .
H8AB H 1.0125 0.0703 0.6326 0.034 Uiso 1 1 calc R . . . .
C9A C 1.10504(13) 0.10287(13) 0.62064(14) 0.0393(7) Uani 1 1 d . . . . .
H9AA H 1.1328 0.1080 0.6487 0.047 Uiso 1 1 calc R . . . .
H9AB H 1.1232 0.0695 0.6018 0.047 Uiso 1 1 calc R . . . .
C10A C 1.10302(13) 0.16730(13) 0.56869(12) 0.0368(6) Uani 1 1 d . . . . .
H10G H 1.0794 0.1610 0.5379 0.044 Uiso 1 1 calc R . . . .
H10H H 1.1464 0.1823 0.5463 0.044 Uiso 1 1 calc R . . . .
C11A C 1.07185(12) 0.21898(12) 0.59511(11) 0.0285(5) Uani 1 1 d . . . . .
H11G H 1.0689 0.2596 0.5600 0.034 Uiso 1 1 calc R . . . .
H11H H 1.0981 0.2288 0.6223 0.034 Uiso 1 1 calc R . . . .
C12A C 1.00626(11) 0.19640(11) 0.63333(10) 0.0229(5) Uani 1 1 d . . . . .
H12G H 0.9788 0.1901 0.6055 0.028 Uiso 1 1 calc R . . . .
H12H H 0.9878 0.2302 0.6514 0.028 Uiso 1 1 calc R . . . .
C13A C 0.87863(10) 0.07440(10) 0.71254(10) 0.0188(4) Uani 1 1 d . . . . .
H13A H 0.8376 0.0717 0.7421 0.023 Uiso 1 1 calc R . . . .
C14A C 0.86662(11) 0.11840(11) 0.64825(10) 0.0244(5) Uani 1 1 d . . . . .
H14G H 0.8593 0.1635 0.6491 0.029 Uiso 1 1 calc R . . . .
H14H H 0.9039 0.1195 0.6153 0.029 Uiso 1 1 calc R . . . .
C15A C 0.80947(13) 0.09245(13) 0.63298(12) 0.0340(6) Uani 1 1 d . . . . .
H15G H 0.7719 0.0940 0.6647 0.041 Uiso 1 1 calc R . . . .
H15H H 0.8023 0.1207 0.5912 0.041 Uiso 1 1 calc R . . . .
C16A C 0.81803(14) 0.02304(13) 0.63237(12) 0.0375(7) Uani 1 1 d . . . . .
H16G H 0.8528 0.0222 0.5976 0.045 Uiso 1 1 calc R . . . .
H16H H 0.7791 0.0068 0.6248 0.045 Uiso 1 1 calc R . . . .
C17A C 0.83292(13) -0.02160(12) 0.69476(11) 0.0312(6) Uani 1 1 d . . . . .
H17G H 0.7959 -0.0252 0.7287 0.037 Uiso 1 1 calc R . . . .
H17H H 0.8415 -0.0658 0.6919 0.037 Uiso 1 1 calc R . . . .
C18A C 0.88976(12) 0.00432(11) 0.71118(11) 0.0254(5) Uani 1 1 d . . . . .
H18G H 0.9278 0.0038 0.6795 0.031 Uiso 1 1 calc R . . . .
H18H H 0.8968 -0.0242 0.7529 0.031 Uiso 1 1 calc R . . . .
C19A C 0.87136(9) 0.26915(10) 0.80296(9) 0.0161(4) Uani 1 1 d . . . . .
C20A C 0.84345(10) 0.36971(11) 0.80716(10) 0.0207(5) Uani 1 1 d . . . . .
H20A H 0.8344 0.4148 0.7941 0.025 Uiso 1 1 calc R . . . .
C21A C 0.84066(11) 0.33033(11) 0.86627(10) 0.0223(5) Uani 1 1 d . . . . .
H21A H 0.8291 0.3422 0.9033 0.027 Uiso 1 1 calc R . . . .
C22A C 0.86868(10) 0.35405(10) 0.70054(9) 0.0165(4) Uani 1 1 d . . . . .
C23A C 0.92758(10) 0.37758(10) 0.66330(10) 0.0192(4) Uani 1 1 d . . . . .
C24A C 0.93263(11) 0.39590(11) 0.59823(10) 0.0244(5) Uani 1 1 d . . . . .
H24A H 0.9722 0.4108 0.5715 0.029 Uiso 1 1 calc R . . . .
C25A C 0.88084(12) 0.39267(12) 0.57196(11) 0.0285(5) Uani 1 1 d . . . . .
H25A H 0.8853 0.4046 0.5275 0.034 Uiso 1 1 calc R . . . .
C26A C 0.82261(11) 0.37219(12) 0.60982(11) 0.0267(5) Uani 1 1 d . . . . .
H26A H 0.7872 0.3717 0.5910 0.032 Uiso 1 1 calc R . . . .
C27A C 0.81504(10) 0.35233(11) 0.67515(10) 0.0206(5) Uani 1 1 d . . . . .
C28A C 0.98242(10) 0.38903(11) 0.69176(10) 0.0207(5) Uani 1 1 d . . . . .
H28A H 0.9771 0.3581 0.7358 0.025 Uiso 1 1 calc R . . . .
C29A C 1.04656(11) 0.37793(12) 0.65563(12) 0.0288(5) Uani 1 1 d . . . . .
H29J H 1.0465 0.3346 0.6508 0.043 Uiso 1 1 calc GR . . . .
H29K H 1.0794 0.3808 0.6790 0.043 Uiso 1 1 calc GR . . . .
H29L H 1.0550 0.4113 0.6139 0.043 Uiso 1 1 calc GR . . . .
C30A C 0.98004(11) 0.45902(11) 0.69469(11) 0.0267(5) Uani 1 1 d . . . . .
H30J H 0.9853 0.4902 0.6519 0.040 Uiso 1 1 calc GR . . . .
H30K H 1.0140 0.4662 0.7149 0.040 Uiso 1 1 calc GR . . . .
H30L H 0.9394 0.4653 0.7192 0.040 Uiso 1 1 calc GR . . . .
C31A C 0.75006(10) 0.33285(12) 0.71622(11) 0.0233(5) Uani 1 1 d . . . . .
H31A H 0.7559 0.3036 0.7586 0.028 Uiso 1 1 calc R . . . .
C32A C 0.70935(11) 0.29574(13) 0.69023(12) 0.0306(6) Uani 1 1 d . . . . .
H32J H 0.6967 0.3257 0.6523 0.046 Uiso 1 1 calc GR . . . .
H32K H 0.6717 0.2773 0.7221 0.046 Uiso 1 1 calc GR . . . .
H32L H 0.7335 0.2604 0.6797 0.046 Uiso 1 1 calc GR . . . .
C33A C 0.71598(12) 0.39334(13) 0.72492(13) 0.0341(6) Uani 1 1 d . . . . .
H33J H 0.7408 0.4150 0.7447 0.051 Uiso 1 1 calc GR . . . .
H33K H 0.6745 0.3802 0.7518 0.051 Uiso 1 1 calc GR . . . .
H33L H 0.7109 0.4235 0.6838 0.051 Uiso 1 1 calc GR . . . .
C34A C 0.85713(10) 0.21143(11) 0.91844(9) 0.0194(4) Uani 1 1 d . . . . .
C35A C 0.80247(11) 0.17142(12) 0.94169(10) 0.0236(5) Uani 1 1 d . . . . .
C36A C 0.80374(12) 0.11566(12) 0.99378(11) 0.0297(5) Uani 1 1 d . . . . .
H36A H 0.7677 0.0872 1.0106 0.036 Uiso 1 1 calc R . . . .
C37A C 0.85576(12) 0.10123(13) 1.02111(11) 0.0326(6) Uani 1 1 d . . . . .
H37A H 0.8557 0.0626 1.0559 0.039 Uiso 1 1 calc R . . . .
C38A C 0.90796(11) 0.14221(12) 0.99855(10) 0.0281(5) Uani 1 1 d . . . . .
H38A H 0.9433 0.1320 1.0187 0.034 Uiso 1 1 calc R . . . .
C39A C 0.91019(11) 0.19855(11) 0.94659(10) 0.0218(5) Uani 1 1 d . . . . .
C40A C 0.74311(11) 0.18823(12) 0.91503(11) 0.0274(5) Uani 1 1 d . . . . .
H40A H 0.7550 0.2182 0.8707 0.033 Uiso 1 1 calc R . . . .
C41A C 0.69929(12) 0.22459(15) 0.95290(13) 0.0377(6) Uani 1 1 d . . . . .
H41J H 0.6867 0.1959 0.9965 0.057 Uiso 1 1 calc GR . . . .
H41K H 0.6618 0.2375 0.9341 0.057 Uiso 1 1 calc GR . . . .
H41L H 0.7214 0.2636 0.9523 0.057 Uiso 1 1 calc GR . . . .
C42A C 0.70998(13) 0.12703(13) 0.91381(13) 0.0362(6) Uani 1 1 d . . . . .
H42J H 0.7406 0.1017 0.8943 0.054 Uiso 1 1 calc GR . . . .
H42K H 0.6764 0.1402 0.8893 0.054 Uiso 1 1 calc GR . . . .
H42L H 0.6919 0.1003 0.9570 0.054 Uiso 1 1 calc GR . . . .
C43A C 0.96762(11) 0.24423(12) 0.92502(10) 0.0233(5) Uani 1 1 d . . . . .
H43A H 0.9680 0.2724 0.8806 0.028 Uiso 1 1 calc R . . . .
C44A C 1.02921(11) 0.20705(13) 0.92688(11) 0.0303(6) Uani 1 1 d . . . . .
H44J H 1.0330 0.1849 0.9708 0.045 Uiso 1 1 calc GR . . . .
H44K H 1.0649 0.2378 0.9058 0.045 Uiso 1 1 calc GR . . . .
H44L H 1.0291 0.1747 0.9052 0.045 Uiso 1 1 calc GR . . . .
C45A C 0.96313(12) 0.28844(14) 0.96619(12) 0.0347(6) Uani 1 1 d . . . . .
H45J H 0.9253 0.3144 0.9621 0.052 Uiso 1 1 calc GR . . . .
H45K H 1.0004 0.3176 0.9524 0.052 Uiso 1 1 calc GR . . . .
H45L H 0.9608 0.2615 1.0103 0.052 Uiso 1 1 calc GR . . . .
Ni1B Ni 0.77076(2) 0.22672(2) 0.32247(2) 0.01554(6) Uani 1 1 d . . . . .
Cl1B Cl 0.67453(3) 0.19178(3) 0.33851(3) 0.02642(12) Uani 1 1 d . . . . .
Cl2B Cl 0.86740(2) 0.26533(3) 0.29883(2) 0.02189(11) Uani 1 1 d . . . . .
P1B P 0.79975(3) 0.12443(3) 0.36912(2) 0.01822(11) Uani 1 1 d D . . . .
C13B C 0.87475(10) 0.12207(11) 0.39662(10) 0.0247(5) Uani 1 1 d D . . . .
H13B H 0.9037 0.1533 0.3607 0.030 Uiso 1 1 calc R . . . .
C14B C 0.86776(10) 0.15094(12) 0.45040(10) 0.0277(5) Uani 1 1 d D . . . .
H14C H 0.8460 0.1929 0.4389 0.033 Uiso 1 1 calc R . . . .
H14D H 0.8418 0.1207 0.4888 0.033 Uiso 1 1 calc R . . . .
C15B C 0.93223(11) 0.16223(13) 0.46381(12) 0.0414(7) Uani 1 1 d D . . . .
H15C H 0.9568 0.1953 0.4266 0.050 Uiso 1 1 calc R . . . .
H15D H 0.9267 0.1791 0.4998 0.050 Uiso 1 1 calc R . . . .
C16B C 0.96792(12) 0.09932(15) 0.47892(12) 0.0494(8) Uani 1 1 d D . . . .
H16C H 0.9454 0.0678 0.5186 0.059 Uiso 1 1 calc R . . . .
H16D H 1.0103 0.1082 0.4852 0.059 Uiso 1 1 calc R . . . .
C17B C 0.97431(12) 0.06965(15) 0.42624(13) 0.0504(8) Uani 1 1 d D . . . .
H17C H 0.9957 0.0276 0.4384 0.060 Uiso 1 1 calc R . . . .
H17D H 1.0006 0.0992 0.3877 0.060 Uiso 1 1 calc R . . . .
C18B C 0.90989(11) 0.05833(12) 0.41231(13) 0.0396(7) Uani 1 1 d D . . . .
H18C H 0.9156 0.0413 0.3764 0.048 Uiso 1 1 calc R . . . .
H18D H 0.8849 0.0255 0.4495 0.048 Uiso 1 1 calc R . . . .
N1B N 0.73537(8) 0.36207(8) 0.30809(8) 0.0162(4) Uani 1 1 d . . . . .
N2B N 0.74215(8) 0.34209(8) 0.22128(8) 0.0162(4) Uani 1 1 d . . . . .
C1B C 0.8099(4) 0.0783(4) 0.3125(3) 0.0237(15) Uani 0.549(18) 1 d D U P A 1
H1B H 0.8337 0.0382 0.3297 0.028 Uiso 0.549(18) 1 calc R . P A 1
C2B C 0.8496(5) 0.1198(5) 0.2496(3) 0.0324(16) Uani 0.549(18) 1 d D U P A 1
H2BA H 0.8278 0.1609 0.2327 0.039 Uiso 0.549(18) 1 calc R . P A 1
H2BB H 0.8907 0.1313 0.2569 0.039 Uiso 0.549(18) 1 calc R . P A 1
C3B C 0.8605(5) 0.0837(5) 0.2013(3) 0.0401(18) Uani 0.549(18) 1 d D U P A 1
H3BA H 0.8843 0.1127 0.1608 0.048 Uiso 0.549(18) 1 calc R . P A 1
H3BB H 0.8861 0.0450 0.2162 0.048 Uiso 0.549(18) 1 calc R . P A 1
C4B C 0.7990(6) 0.0620(4) 0.1909(3) 0.0336(17) Uani 0.549(18) 1 d D U P A 1
H4BA H 0.8077 0.0363 0.1617 0.040 Uiso 0.549(18) 1 calc R . P A 1
H4BB H 0.7755 0.1008 0.1713 0.040 Uiso 0.549(18) 1 calc R . P A 1
C5B C 0.7590(5) 0.0208(4) 0.2527(3) 0.0356(17) Uani 0.549(18) 1 d D U P A 1
H5BA H 0.7803 -0.0204 0.2698 0.043 Uiso 0.549(18) 1 calc R . P A 1
H5BB H 0.7180 0.0098 0.2450 0.043 Uiso 0.549(18) 1 calc R . P A 1
C6B C 0.7479(4) 0.0570(5) 0.3011(4) 0.0269(14) Uani 0.549(18) 1 d D U P A 1
H6BA H 0.7227 0.0959 0.2858 0.032 Uiso 0.549(18) 1 calc R . P A 1
H6BB H 0.7235 0.0282 0.3413 0.032 Uiso 0.549(18) 1 calc R . P A 1
C46B C 0.8187(3) 0.0802(4) 0.3112(3) 0.0246(19) Uani 0.451(18) 1 d D U P A 2
H46B H 0.8408 0.0397 0.3311 0.029 Uiso 0.451(18) 1 calc R . P A 2
C47B C 0.8644(5) 0.1216(6) 0.2528(4) 0.0321(18) Uani 0.451(18) 1 d D U P A 2
H47C H 0.8442 0.1627 0.2327 0.039 Uiso 0.451(18) 1 calc R . P A 2
H47D H 0.9025 0.1329 0.2656 0.039 Uiso 0.451(18) 1 calc R . P A 2
C48B C 0.8833(5) 0.0852(5) 0.2052(4) 0.0362(19) Uani 0.451(18) 1 d D U P A 2
H48C H 0.9106 0.1142 0.1670 0.043 Uiso 0.451(18) 1 calc R . P A 2
H48D H 0.9078 0.0467 0.2236 0.043 Uiso 0.451(18) 1 calc R . P A 2
C49B C 0.8264(6) 0.0630(5) 0.1871(3) 0.0350(19) Uani 0.451(18) 1 d D U P A 2
H49C H 0.8401 0.0371 0.1586 0.042 Uiso 0.451(18) 1 calc R . P A 2
H49D H 0.8047 0.1017 0.1641 0.042 Uiso 0.451(18) 1 calc R . P A 2
C50B C 0.7807(6) 0.0219(5) 0.2449(4) 0.0342(19) Uani 0.451(18) 1 d D U P A 2
H50C H 0.8009 -0.0190 0.2655 0.041 Uiso 0.451(18) 1 calc R . P A 2
H50D H 0.7429 0.0103 0.2318 0.041 Uiso 0.451(18) 1 calc R . P A 2
C51B C 0.7612(4) 0.0592(6) 0.2918(5) 0.0323(19) Uani 0.451(18) 1 d D U P A 2
H51C H 0.7378 0.0982 0.2724 0.039 Uiso 0.451(18) 1 calc R . P A 2
H51D H 0.7327 0.0310 0.3296 0.039 Uiso 0.451(18) 1 calc R . P A 2
C7B C 0.73812(11) 0.07577(11) 0.43295(10) 0.0214(5) Uani 1 1 d . . . . .
H7B H 0.7022 0.0747 0.4115 0.026 Uiso 1 1 calc R . . . .
C8B C 0.74993(12) 0.00366(12) 0.46480(11) 0.0308(6) Uani 1 1 d . . . . .
H8BA H 0.7684 -0.0166 0.4326 0.037 Uiso 1 1 calc R . . . .
H8BB H 0.7799 -0.0005 0.4935 0.037 Uiso 1 1 calc R . . . .
C9B C 0.68759(14) -0.03080(13) 0.50181(12) 0.0384(6) Uani 1 1 d . . . . .
H9BA H 0.6592 -0.0295 0.4722 0.046 Uiso 1 1 calc R . . . .
H9BB H 0.6951 -0.0771 0.5238 0.046 Uiso 1 1 calc R . . . .
C10B C 0.65576(13) 0.00063(14) 0.54990(12) 0.0396(7) Uani 1 1 d . . . . .
H10C H 0.6811 -0.0065 0.5832 0.048 Uiso 1 1 calc R . . . .
H10D H 0.6138 -0.0205 0.5700 0.048 Uiso 1 1 calc R . . . .
C11B C 0.64829(12) 0.07394(14) 0.51956(12) 0.0352(6) Uani 1 1 d . . . . .
H11C H 0.6179 0.0810 0.4909 0.042 Uiso 1 1 calc R . . . .
H11D H 0.6312 0.0934 0.5528 0.042 Uiso 1 1 calc R . . . .
C12B C 0.71098(11) 0.10803(12) 0.48263(11) 0.0264(5) Uani 1 1 d . . . . .
H12C H 0.7407 0.1043 0.5116 0.032 Uiso 1 1 calc R . . . .
H12D H 0.7046 0.1549 0.4618 0.032 Uiso 1 1 calc R . . . .
C19B C 0.74668(9) 0.31340(10) 0.28228(9) 0.0158(4) Uani 1 1 d . . . . .
C20B C 0.72486(10) 0.42059(10) 0.26325(10) 0.0202(4) Uani 1 1 d . . . . .
H20B H 0.7162 0.4614 0.2698 0.024 Uiso 1 1 calc R . . . .
C21B C 0.72942(10) 0.40784(11) 0.20901(10) 0.0213(5) Uani 1 1 d . . . . .
H21B H 0.7248 0.4382 0.1695 0.026 Uiso 1 1 calc R . . . .
C22B C 0.73052(10) 0.35133(10) 0.37470(10) 0.0182(4) Uani 1 1 d . . . . .
C23B C 0.67252(11) 0.32818(11) 0.41418(10) 0.0226(5) Uani 1 1 d . . . . .
C24B C 0.67007(12) 0.31351(13) 0.47856(11) 0.0324(6) Uani 1 1 d . . . . .
H24B H 0.6316 0.2976 0.5069 0.039 Uiso 1 1 calc R . . . .
C25B C 0.72207(13) 0.32147(14) 0.50191(11) 0.0373(6) Uani 1 1 d . . . . .
H25B H 0.7196 0.3095 0.5461 0.045 Uiso 1 1 calc R . . . .
C26B C 0.77807(12) 0.34689(13) 0.46147(11) 0.0302(6) Uani 1 1 d . . . . .
H26B H 0.8133 0.3534 0.4783 0.036 Uiso 1 1 calc R . . . .
C27B C 0.78350(10) 0.36307(11) 0.39663(10) 0.0213(5) Uani 1 1 d . . . . .
C28B C 0.61389(11) 0.32331(12) 0.38869(11) 0.0266(5) Uani 1 1 d . . . . .
H28B H 0.6274 0.3157 0.3473 0.032 Uiso 1 1 calc R . . . .
C29B C 0.56842(12) 0.26738(14) 0.43142(13) 0.0371(6) Uani 1 1 d . . . . .
H29D H 0.5913 0.2266 0.4419 0.056 Uiso 1 1 calc GR . . . .
H29E H 0.5349 0.2630 0.4095 0.056 Uiso 1 1 calc GR . . . .
H29F H 0.5500 0.2767 0.4702 0.056 Uiso 1 1 calc GR . . . .
C30B C 0.57999(12) 0.38854(14) 0.37650(14) 0.0385(6) Uani 1 1 d . . . . .
H30D H 0.5654 0.3968 0.4165 0.058 Uiso 1 1 calc GR . . . .
H30E H 0.5438 0.3865 0.3570 0.058 Uiso 1 1 calc GR . . . .
H30F H 0.6091 0.4239 0.3482 0.058 Uiso 1 1 calc GR . . . .
C31B C 0.84301(10) 0.39679(11) 0.35227(10) 0.0223(5) Uani 1 1 d . . . . .
H31B H 0.8453 0.3879 0.3116 0.027 Uiso 1 1 calc R . . . .
C32B C 0.90309(11) 0.37198(13) 0.37722(11) 0.0299(5) Uani 1 1 d . . . . .
H32D H 0.9050 0.3859 0.4136 0.045 Uiso 1 1 calc GR . . . .
H32E H 0.9399 0.3900 0.3441 0.045 Uiso 1 1 calc GR . . . .
H32F H 0.9029 0.3242 0.3900 0.045 Uiso 1 1 calc GR . . . .
C33B C 0.83921(12) 0.47067(12) 0.33860(12) 0.0295(5) Uani 1 1 d . . . . .
H33D H 0.8011 0.4862 0.3216 0.044 Uiso 1 1 calc GR . . . .
H33E H 0.8764 0.4924 0.3078 0.044 Uiso 1 1 calc GR . . . .
H33F H 0.8377 0.4808 0.3777 0.044 Uiso 1 1 calc GR . . . .
C34B C 0.74622(10) 0.30774(10) 0.17593(9) 0.0189(4) Uani 1 1 d . . . . .
C35B C 0.80465(11) 0.30576(11) 0.13811(10) 0.0210(5) Uani 1 1 d . . . . .
C36B C 0.80765(11) 0.26936(12) 0.09721(10) 0.0260(5) Uani 1 1 d . . . . .
H36B H 0.8467 0.2665 0.0711 0.031 Uiso 1 1 calc R . . . .
C37B C 0.75481(12) 0.23749(12) 0.09407(11) 0.0296(5) Uani 1 1 d . . . . .
H37B H 0.7581 0.2118 0.0670 0.036 Uiso 1 1 calc R . . . .
C38B C 0.69725(12) 0.24281(12) 0.13016(11) 0.0273(5) Uani 1 1 d . . . . .
H38B H 0.6611 0.2218 0.1265 0.033 Uiso 1 1 calc R . . . .
C39B C 0.69119(11) 0.27836(11) 0.17188(10) 0.0227(5) Uani 1 1 d . . . . .
C40B C 0.86232(11) 0.34351(12) 0.13805(10) 0.0239(5) Uani 1 1 d . . . . .
H40B H 0.8546 0.3560 0.1772 0.029 Uiso 1 1 calc R . . . .
C41B C 0.87189(13) 0.40638(14) 0.08146(12) 0.0363(6) Uani 1 1 d . . . . .
H41D H 0.8776 0.3954 0.0424 0.054 Uiso 1 1 calc GR . . . .
H41E H 0.9093 0.4305 0.0816 0.054 Uiso 1 1 calc GR . . . .
H41F H 0.8349 0.4334 0.0841 0.054 Uiso 1 1 calc GR . . . .
C42B C 0.92153(11) 0.30283(13) 0.13817(12) 0.0309(6) Uani 1 1 d . . . . .
H42D H 0.9129 0.2607 0.1717 0.046 Uiso 1 1 calc GR . . . .
H42E H 0.9558 0.3261 0.1454 0.046 Uiso 1 1 calc GR . . . .
H42F H 0.9338 0.2956 0.0974 0.046 Uiso 1 1 calc GR . . . .
C43B C 0.62712(11) 0.28788(13) 0.20874(11) 0.0280(5) Uani 1 1 d . . . . .
H43B H 0.6340 0.2937 0.2487 0.034 Uiso 1 1 calc R . . . .
C44B C 0.58122(13) 0.22986(14) 0.22637(13) 0.0399(7) Uani 1 1 d . . . . .
H44D H 0.5692 0.2266 0.1882 0.060 Uiso 1 1 calc GR . . . .
H44E H 0.5435 0.2361 0.2551 0.060 Uiso 1 1 calc GR . . . .
H44F H 0.6014 0.1897 0.2471 0.060 Uiso 1 1 calc GR . . . .
C45B C 0.59756(12) 0.34944(14) 0.17211(13) 0.0364(6) Uani 1 1 d . . . . .
H45D H 0.6261 0.3870 0.1626 0.055 Uiso 1 1 calc GR . . . .
H45E H 0.5575 0.3560 0.1974 0.055 Uiso 1 1 calc GR . . . .
H45F H 0.5900 0.3450 0.1327 0.055 Uiso 1 1 calc GR . . . .
Ni1C Ni 0.22158(2) 0.35821(2) 0.21549(2) 0.01738(6) Uani 1 1 d . . . . .
Cl1C Cl 0.24303(3) 0.26324(3) 0.20609(3) 0.03060(13) Uani 1 1 d . . . . .
Cl2C Cl 0.19368(3) 0.45298(3) 0.22457(3) 0.02553(12) Uani 1 1 d . . . . .
P1C P 0.31918(3) 0.39886(3) 0.16536(2) 0.02053(12) Uani 1 1 d D . . . .
C52C C 0.3204(3) 0.4853(2) 0.1147(4) 0.0345(15) Uani 0.368(6) 1 d D U P B 2
H52C H 0.2952 0.5072 0.1433 0.041 Uiso 0.368(6) 1 calc R . P B 2
C53C C 0.2842(4) 0.4990(3) 0.0609(4) 0.0359(14) Uani 0.368(6) 1 d D U P B 2
H53A H 0.2421 0.4771 0.0774 0.043 Uiso 0.368(6) 1 calc R . P B 2
H53B H 0.3069 0.4804 0.0289 0.043 Uiso 0.368(6) 1 calc R . P B 2
C54C C 0.2762(4) 0.5722(3) 0.0297(4) 0.0440(15) Uani 0.368(6) 1 d D U P B 2
H54A H 0.2547 0.5786 -0.0063 0.053 Uiso 0.368(6) 1 calc R . P B 2
H54B H 0.2491 0.5897 0.0604 0.053 Uiso 0.368(6) 1 calc R . P B 2
C55C C 0.3384(4) 0.6099(4) 0.0066(3) 0.0482(16) Uani 0.368(6) 1 d D U P B 2
H55A H 0.3308 0.6571 -0.0106 0.058 Uiso 0.368(6) 1 calc R . P B 2
H55B H 0.3639 0.5962 -0.0276 0.058 Uiso 0.368(6) 1 calc R . P B 2
C56C C 0.3740(3) 0.5977(3) 0.0606(4) 0.0508(18) Uani 0.368(6) 1 d D U P B 2
H56A H 0.3505 0.6161 0.0925 0.061 Uiso 0.368(6) 1 calc R . P B 2
H56B H 0.4158 0.6202 0.0444 0.061 Uiso 0.368(6) 1 calc R . P B 2
C57C C 0.3824(3) 0.5245(3) 0.0915(4) 0.0478(15) Uani 0.368(6) 1 d D U P B 2
H57A H 0.4100 0.5075 0.0607 0.057 Uiso 0.368(6) 1 calc R . P B 2
H57B H 0.4038 0.5182 0.1276 0.057 Uiso 0.368(6) 1 calc R . P B 2
N1C N 0.08703(8) 0.31797(9) 0.24371(8) 0.0164(4) Uani 1 1 d . . . . .
N2C N 0.12484(8) 0.30062(8) 0.32770(8) 0.0160(4) Uani 1 1 d . . . . .
C1C C 0.3665(2) 0.40449(18) 0.22310(17) 0.0183(13) Uani 0.675(11) 1 d D U P B 1
H1C H 0.4117 0.4098 0.2015 0.022 Uiso 0.675(11) 1 calc R . P B 1
C2C C 0.3511(2) 0.4626(2) 0.2466(2) 0.0249(11) Uani 0.675(11) 1 d D U P B 1
H2CA H 0.3064 0.4593 0.2677 0.030 Uiso 0.675(11) 1 calc R . P B 1
H2CB H 0.3576 0.5036 0.2104 0.030 Uiso 0.675(11) 1 calc R . P B 1
C3C C 0.3933(3) 0.4643(2) 0.2930(2) 0.0255(11) Uani 0.675(11) 1 d D U P B 1
H3CA H 0.4377 0.4714 0.2708 0.031 Uiso 0.675(11) 1 calc R . P B 1
H3CB H 0.3817 0.5013 0.3090 0.031 Uiso 0.675(11) 1 calc R . P B 1
C4C C 0.3867(3) 0.4015(3) 0.3477(2) 0.0320(12) Uani 0.675(11) 1 d D U P B 1
H4CA H 0.3433 0.3968 0.3724 0.038 Uiso 0.675(11) 1 calc R . P B 1
H4CB H 0.4160 0.4031 0.3756 0.038 Uiso 0.675(11) 1 calc R . P B 1
C5C C 0.4008(3) 0.3425(2) 0.3255(2) 0.0367(13) Uani 0.675(11) 1 d D U P B 1
H5CA H 0.3930 0.3021 0.3623 0.044 Uiso 0.675(11) 1 calc R . P B 1
H5CB H 0.4457 0.3443 0.3054 0.044 Uiso 0.675(11) 1 calc R . P B 1
C6C C 0.3597(3) 0.3405(2) 0.2785(2) 0.0287(11) Uani 0.675(11) 1 d D U P B 1
H6CA H 0.3152 0.3331 0.3002 0.034 Uiso 0.675(11) 1 calc R . P B 1
H6CB H 0.3722 0.3037 0.2625 0.034 Uiso 0.675(11) 1 calc R . P B 1
C46C C 0.3667(4) 0.4060(4) 0.2225(3) 0.023(3) Uani 0.325(11) 1 d D U P B 2
H46C H 0.4073 0.4290 0.1977 0.028 Uiso 0.325(11) 1 calc R . P B 2
C47C C 0.3356(5) 0.4460(5) 0.2639(4) 0.0281(19) Uani 0.325(11) 1 d D U P B 2
H47A H 0.2949 0.4246 0.2888 0.034 Uiso 0.325(11) 1 calc R . P B 2
H47B H 0.3269 0.4901 0.2368 0.034 Uiso 0.325(11) 1 calc R . P B 2
C48C C 0.3778(5) 0.4520(5) 0.3087(5) 0.032(2) Uani 0.325(11) 1 d D U P B 2
H48A H 0.4166 0.4774 0.2838 0.039 Uiso 0.325(11) 1 calc R . P B 2
H48B H 0.3555 0.4761 0.3362 0.039 Uiso 0.325(11) 1 calc R . P B 2
C49C C 0.3952(6) 0.3859(6) 0.3491(4) 0.029(2) Uani 0.325(11) 1 d D U P B 2
H49A H 0.3569 0.3624 0.3777 0.035 Uiso 0.325(11) 1 calc R . P B 2
H49B H 0.4246 0.3917 0.3754 0.035 Uiso 0.325(11) 1 calc R . P B 2
C50C C 0.4259(5) 0.3458(5) 0.3083(4) 0.031(2) Uani 0.325(11) 1 d D U P B 2
H50A H 0.4351 0.3020 0.3356 0.037 Uiso 0.325(11) 1 calc R . P B 2
H50B H 0.4663 0.3673 0.2826 0.037 Uiso 0.325(11) 1 calc R . P B 2
C51C C 0.3827(5) 0.3389(4) 0.2649(4) 0.0286(19) Uani 0.325(11) 1 d D U P B 2
H51A H 0.3434 0.3151 0.2907 0.034 Uiso 0.325(11) 1 calc R . P B 2
H51B H 0.4037 0.3132 0.2384 0.034 Uiso 0.325(11) 1 calc R . P B 2
C7C C 0.36712(10) 0.34629(13) 0.12562(11) 0.0262(5) Uani 1 1 d . . . . .
H7C H 0.3612 0.3016 0.1575 0.031 Uiso 1 1 calc R . . . .
C8C C 0.43888(12) 0.35766(16) 0.10685(13) 0.0415(7) Uani 1 1 d . . . . .
H8CA H 0.4491 0.3985 0.0709 0.050 Uiso 1 1 calc R . . . .
H8CB H 0.4558 0.3622 0.1426 0.050 Uiso 1 1 calc R . . . .
C9C C 0.46895(13) 0.30033(17) 0.08852(13) 0.0439(7) Uani 1 1 d . . . . .
H9CA H 0.4614 0.2603 0.1257 0.053 Uiso 1 1 calc R . . . .
H9CB H 0.5150 0.3086 0.0752 0.053 Uiso 1 1 calc R . . . .
C10C C 0.44247(13) 0.28967(15) 0.03507(12) 0.0388(6) Uani 1 1 d . . . . .
H10A H 0.4553 0.3270 -0.0039 0.047 Uiso 1 1 calc R . . . .
H10B H 0.4602 0.2498 0.0272 0.047 Uiso 1 1 calc R . . . .
C11C C 0.37087(12) 0.28278(14) 0.05095(12) 0.0347(6) Uani 1 1 d . . . . .
H11A H 0.3550 0.2802 0.0139 0.042 Uiso 1 1 calc R . . . .
H11B H 0.3582 0.2417 0.0860 0.042 Uiso 1 1 calc R . . . .
C12C C 0.34115(11) 0.33990(13) 0.06977(10) 0.0271(5) Uani 1 1 d . . . . .
H12A H 0.2949 0.3329 0.0816 0.033 Uiso 1 1 calc R . . . .
H12B H 0.3505 0.3807 0.0336 0.033 Uiso 1 1 calc R . . . .
C13C C 0.3150(2) 0.48019(19) 0.1086(2) 0.0331(10) Uani 0.632(6) 1 d D U P B 1
H13C H 0.3001 0.5090 0.1346 0.040 Uiso 0.632(6) 1 calc R . P B 1
C14C C 0.2641(2) 0.4828(2) 0.0695(2) 0.0309(10) Uani 0.632(6) 1 d D U P B 1
H14A H 0.2783 0.4605 0.0379 0.037 Uiso 0.632(6) 1 calc R . P B 1
H14B H 0.2249 0.4606 0.0972 0.037 Uiso 0.632(6) 1 calc R . P B 1
C15C C 0.2521(2) 0.5546(2) 0.0364(2) 0.0421(11) Uani 0.632(6) 1 d D U P B 1
H15A H 0.2201 0.5575 0.0099 0.051 Uiso 0.632(6) 1 calc R . P B 1
H15B H 0.2354 0.5759 0.0683 0.051 Uiso 0.632(6) 1 calc R . P B 1
C16C C 0.3121(2) 0.5899(3) -0.0044(2) 0.0528(13) Uani 0.632(6) 1 d D U P B 1
H16A H 0.3037 0.6368 -0.0228 0.063 Uiso 0.632(6) 1 calc R . P B 1
H16B H 0.3254 0.5723 -0.0396 0.063 Uiso 0.632(6) 1 calc R . P B 1
C17C C 0.3656(2) 0.5834(2) 0.0316(2) 0.0519(12) Uani 0.632(6) 1 d D U P B 1
H17A H 0.3555 0.6074 0.0623 0.062 Uiso 0.632(6) 1 calc R . P B 1
H17B H 0.4047 0.6033 0.0018 0.062 Uiso 0.632(6) 1 calc R . P B 1
C18C C 0.37677(18) 0.51163(19) 0.06680(19) 0.0372(10) Uani 0.632(6) 1 d D U P B 1
H18A H 0.3920 0.4884 0.0362 0.045 Uiso 0.632(6) 1 calc R . P B 1
H18B H 0.4091 0.5090 0.0929 0.045 Uiso 0.632(6) 1 calc R . P B 1
C19C C 0.14103(10) 0.32366(10) 0.26394(9) 0.0159(4) Uani 1 1 d . . . . .
C20C C 0.03784(10) 0.29233(11) 0.29409(10) 0.0204(5) Uani 1 1 d . . . . .
H20C H -0.0043 0.2841 0.2919 0.024 Uiso 1 1 calc R . . . .
C21C C 0.06156(10) 0.28156(11) 0.34649(10) 0.0210(5) Uani 1 1 d . . . . .
H21C H 0.0393 0.2641 0.3886 0.025 Uiso 1 1 calc R . . . .
C22C C 0.08292(10) 0.33389(11) 0.17781(9) 0.0179(4) Uani 1 1 d . . . . .
C23C C 0.09212(10) 0.28382(11) 0.15081(10) 0.0201(5) Uani 1 1 d . . . . .
C24C C 0.09058(11) 0.30098(12) 0.08664(10) 0.0246(5) Uani 1 1 d . . . . .
H24C H 0.0967 0.2685 0.0666 0.030 Uiso 1 1 calc R . . . .
C25C C 0.08030(11) 0.36434(12) 0.05202(10) 0.0250(5) Uani 1 1 d . . . . .
H25C H 0.0809 0.3753 0.0081 0.030 Uiso 1 1 calc R . . . .
C26C C 0.06909(11) 0.41205(12) 0.08058(10) 0.0235(5) Uani 1 1 d . . . . .
H26C H 0.0614 0.4553 0.0562 0.028 Uiso 1 1 calc R . . . .
C27C C 0.06895(10) 0.39767(11) 0.14466(10) 0.0188(4) Uani 1 1 d . . . . .
C28C C 0.09941(11) 0.21329(11) 0.18926(11) 0.0241(5) Uani 1 1 d . . . . .
H28C H 0.1164 0.2130 0.2271 0.029 Uiso 1 1 calc R . . . .
C29C C 0.14528(13) 0.17706(13) 0.15296(12) 0.0334(6) Uani 1 1 d . . . . .
H29A H 0.1270 0.1714 0.1189 0.050 Uiso 1 1 calc GR . . . .
H29B H 0.1533 0.1342 0.1816 0.050 Uiso 1 1 calc GR . . . .
H29C H 0.1850 0.2024 0.1351 0.050 Uiso 1 1 calc GR . . . .
C30C C 0.03510(13) 0.17742(13) 0.21247(13) 0.0346(6) Uani 1 1 d . . . . .
H30A H 0.0066 0.2000 0.2371 0.052 Uiso 1 1 calc GR . . . .
H30B H 0.0401 0.1325 0.2389 0.052 Uiso 1 1 calc GR . . . .
H30C H 0.0174 0.1768 0.1762 0.052 Uiso 1 1 calc GR . . . .
C31C C 0.04804(11) 0.44782(11) 0.17734(10) 0.0220(5) Uani 1 1 d . . . . .
H31C H 0.0664 0.4365 0.2164 0.026 Uiso 1 1 calc R . . . .
C32C C 0.06942(12) 0.51768(12) 0.13697(12) 0.0305(5) Uani 1 1 d . . . . .
H32A H 0.1150 0.5194 0.1218 0.046 Uiso 1 1 calc GR . . . .
H32B H 0.0590 0.5467 0.1623 0.046 Uiso 1 1 calc GR . . . .
H32C H 0.0480 0.5317 0.1009 0.046 Uiso 1 1 calc GR . . . .
C33C C -0.02402(11) 0.44299(12) 0.19705(11) 0.0267(5) Uani 1 1 d . . . . .
H33A H -0.0430 0.4563 0.1594 0.040 Uiso 1 1 calc GR . . . .
H33B H -0.0378 0.4717 0.2222 0.040 Uiso 1 1 calc GR . . . .
H33C H -0.0372 0.3979 0.2222 0.040 Uiso 1 1 calc GR . . . .
C34C C 0.16772(10) 0.29392(10) 0.37076(9) 0.0175(4) Uani 1 1 d . . . . .
C35C C 0.17046(10) 0.34286(10) 0.39793(9) 0.0183(4) Uani 1 1 d . . . . .
C36C C 0.21252(11) 0.33502(11) 0.43878(10) 0.0228(5) Uani 1 1 d . . . . .
H36C H 0.2155 0.3675 0.4579 0.027 Uiso 1 1 calc R . . . .
C37C C 0.25005(11) 0.28121(11) 0.45231(10) 0.0235(5) Uani 1 1 d . . . . .
H37C H 0.2792 0.2775 0.4794 0.028 Uiso 1 1 calc R . . . .
C38C C 0.24486(11) 0.23279(11) 0.42614(10) 0.0217(5) Uani 1 1 d . . . . .
H38C H 0.2702 0.1956 0.4361 0.026 Uiso 1 1 calc R . . . .
C39C C 0.20318(10) 0.23749(10) 0.38539(9) 0.0183(4) Uani 1 1 d . . . . .
C40C C 0.12820(11) 0.40126(11) 0.38729(10) 0.0226(5) Uani 1 1 d . . . . .
H40C H 0.1109 0.4061 0.3485 0.027 Uiso 1 1 calc R . . . .
C41C C 0.07290(13) 0.38954(13) 0.44291(11) 0.0334(6) Uani 1 1 d . . . . .
H41A H 0.0486 0.3505 0.4471 0.050 Uiso 1 1 calc GR . . . .
H41B H 0.0458 0.4274 0.4356 0.050 Uiso 1 1 calc GR . . . .
H41C H 0.0890 0.3832 0.4817 0.050 Uiso 1 1 calc GR . . . .
C42C C 0.16456(13) 0.46445(11) 0.37711(12) 0.0295(5) Uani 1 1 d . . . . .
H42A H 0.1772 0.4630 0.4165 0.044 Uiso 1 1 calc GR . . . .
H42B H 0.1376 0.5018 0.3641 0.044 Uiso 1 1 calc GR . . . .
H42C H 0.2021 0.4690 0.3442 0.044 Uiso 1 1 calc GR . . . .
C43C C 0.19389(11) 0.18063(11) 0.36253(10) 0.0214(5) Uani 1 1 d . . . . .
H43C H 0.1746 0.1974 0.3241 0.026 Uiso 1 1 calc R . . . .
C44C C 0.25574(12) 0.14845(12) 0.34531(12) 0.0312(6) Uani 1 1 d . . . . .
H44A H 0.2865 0.1819 0.3165 0.047 Uiso 1 1 calc GR . . . .
H44B H 0.2481 0.1168 0.3248 0.047 Uiso 1 1 calc GR . . . .
H44C H 0.2722 0.1260 0.3836 0.047 Uiso 1 1 calc GR . . . .
C45C C 0.14743(13) 0.13087(12) 0.41403(12) 0.0325(6) Uani 1 1 d . . . . .
H45A H 0.1658 0.1135 0.4520 0.049 Uiso 1 1 calc GR . . . .
H45B H 0.1388 0.0951 0.3990 0.049 Uiso 1 1 calc GR . . . .
H45C H 0.1081 0.1523 0.4240 0.049 Uiso 1 1 calc GR . . . .
P1S P 0.43763(5) -0.04689(5) 0.15655(5) 0.0320(3) Uani 0.6927(16) 1 d D U P C 4
C19S C 0.5011(4) 0.0105(5) 0.1524(6) 0.050(3) Uani 0.127(2) 1 d D U P C 2
H19S H 0.4842 0.0340 0.1829 0.060 Uiso 0.127(2) 1 calc R . P C 2
C20S C 0.5595(5) -0.0247(6) 0.1738(9) 0.066(4) Uani 0.127(2) 1 d D U P C 2
H20D H 0.5469 -0.0569 0.2163 0.079 Uiso 0.127(2) 1 calc R . P C 2
H20E H 0.5777 -0.0488 0.1447 0.079 Uiso 0.127(2) 1 calc R . P C 2
C21S C 0.6094(6) 0.0225(8) 0.1753(8) 0.054(3) Uani 0.127(2) 1 d D U P C 2
H21D H 0.5937 0.0406 0.2098 0.065 Uiso 0.127(2) 1 calc R . P C 2
H21E H 0.6478 -0.0019 0.1848 0.065 Uiso 0.127(2) 1 calc R . P C 2
C22S C 0.6264(6) 0.0780(9) 0.1143(9) 0.055(3) Uani 0.127(2) 1 d D U P C 2
H22A H 0.6503 0.0610 0.0816 0.066 Uiso 0.127(2) 1 calc R . P C 2
H22B H 0.6540 0.1101 0.1203 0.066 Uiso 0.127(2) 1 calc R . P C 2
C23S C 0.5684(7) 0.1119(6) 0.0920(10) 0.066(3) Uani 0.127(2) 1 d D U P C 2
H23A H 0.5812 0.1450 0.0499 0.079 Uiso 0.127(2) 1 calc R . P C 2
H23B H 0.5481 0.1348 0.1214 0.079 Uiso 0.127(2) 1 calc R . P C 2
C24S C 0.5211(7) 0.0630(7) 0.0882(7) 0.061(3) Uani 0.127(2) 1 d D U P C 2
H24D H 0.4836 0.0862 0.0743 0.073 Uiso 0.127(2) 1 calc R . P C 2
H24E H 0.5404 0.0422 0.0567 0.073 Uiso 0.127(2) 1 calc R . P C 2
C1S C 0.42065(17) -0.07611(17) 0.24424(16) 0.0286(8) Uani 0.6927(16) 1 d . U P C 1
H1S H 0.4193 -0.0377 0.2596 0.034 Uiso 0.6927(16) 1 calc R . P C 1
C2S C 0.35719(17) -0.11365(19) 0.26946(17) 0.0324(8) Uani 0.6927(16) 1 d . U P C 1
H2SA H 0.3231 -0.0836 0.2568 0.039 Uiso 0.6927(16) 1 calc R . P C 1
H2SB H 0.3568 -0.1487 0.2505 0.039 Uiso 0.6927(16) 1 calc R . P C 1
C3S C 0.34483(18) -0.14355(19) 0.34077(18) 0.0347(9) Uani 0.6927(16) 1 d . U P C 1
H3SA H 0.3391 -0.1082 0.3598 0.042 Uiso 0.6927(16) 1 calc R . P C 1
H3SB H 0.3053 -0.1702 0.3547 0.042 Uiso 0.6927(16) 1 calc R . P C 1
C4S C 0.39703(18) -0.18518(19) 0.36390(19) 0.0372(9) Uani 0.6927(16) 1 d . U P C 1
H4SA H 0.3985 -0.2243 0.3504 0.045 Uiso 0.6927(16) 1 calc R . P C 1
H4SB H 0.3887 -0.2000 0.4105 0.045 Uiso 0.6927(16) 1 calc R . P C 1
C5S C 0.45981(18) -0.1491(2) 0.33926(19) 0.0407(10) Uani 0.6927(16) 1 d . U P C 1
H5SA H 0.4603 -0.1132 0.3571 0.049 Uiso 0.6927(16) 1 calc R . P C 1
H5SB H 0.4935 -0.1792 0.3530 0.049 Uiso 0.6927(16) 1 calc R . P C 1
C6S C 0.47239(17) -0.1219(2) 0.26972(19) 0.0364(9) Uani 0.6927(16) 1 d . U P C 1
H6SA H 0.4758 -0.1582 0.2520 0.044 Uiso 0.6927(16) 1 calc R . P C 1
H6SB H 0.5133 -0.0975 0.2553 0.044 Uiso 0.6927(16) 1 calc R . P C 1
C7S C 0.36854(18) 0.00279(18) 0.13585(17) 0.0303(8) Uani 0.6927(16) 1 d . U P C 1
H7S H 0.3311 -0.0278 0.1533 0.036 Uiso 0.6927(16) 1 calc R . P C 1
C8S C 0.3534(2) 0.0595(2) 0.16189(19) 0.0379(9) Uani 0.6927(16) 1 d . U P C 1
H8SA H 0.3473 0.0428 0.2084 0.045 Uiso 0.6927(16) 1 calc R . P C 1
H8SB H 0.3893 0.0913 0.1461 0.045 Uiso 0.6927(16) 1 calc R . P C 1
C9S C 0.2946(2) 0.0936(2) 0.14264(18) 0.0394(9) Uani 0.6927(16) 1 d . U P C 1
H9SA H 0.2577 0.0634 0.1632 0.047 Uiso 0.6927(16) 1 calc R . P C 1
H9SB H 0.2881 0.1319 0.1574 0.047 Uiso 0.6927(16) 1 calc R . P C 1
C10S C 0.2990(2) 0.1157(2) 0.0719(2) 0.0443(10) Uani 0.6927(16) 1 d . U P C 1
H10I H 0.3323 0.1502 0.0517 0.053 Uiso 0.6927(16) 1 calc R . P C 1
H10J H 0.2586 0.1347 0.0616 0.053 Uiso 0.6927(16) 1 calc R . P C 1
C11S C 0.3137(2) 0.0598(2) 0.04550(19) 0.0405(10) Uani 0.6927(16) 1 d . U P C 1
H11I H 0.3193 0.0766 -0.0010 0.049 Uiso 0.6927(16) 1 calc R . P C 1
H11J H 0.2781 0.0276 0.0617 0.049 Uiso 0.6927(16) 1 calc R . P C 1
C12S C 0.37365(19) 0.02650(18) 0.06448(17) 0.0333(8) Uani 0.6927(16) 1 d . U P C 1
H12I H 0.3814 -0.0111 0.0487 0.040 Uiso 0.6927(16) 1 calc R . P C 1
H12J H 0.4099 0.0576 0.0448 0.040 Uiso 0.6927(16) 1 calc R . P C 1
C13S C 0.50315(16) 0.01459(18) 0.13221(19) 0.0374(11) Uani 0.566(2) 1 d D U P C 1
H13S H 0.4929 0.0510 0.0957 0.045 Uiso 0.566(2) 1 calc R . P C 1
C14S C 0.5137(2) 0.0454(2) 0.1809(2) 0.0437(12) Uani 0.566(2) 1 d D U P C 1
H14I H 0.5232 0.0108 0.2184 0.052 Uiso 0.566(2) 1 calc R . P C 1
H14J H 0.4746 0.0663 0.1942 0.052 Uiso 0.566(2) 1 calc R . P C 1
C15S C 0.5681(2) 0.0966(2) 0.1548(3) 0.0508(13) Uani 0.566(2) 1 d D U P C 1
H15I H 0.5572 0.1328 0.1191 0.061 Uiso 0.566(2) 1 calc R . P C 1
H15J H 0.5737 0.1148 0.1880 0.061 Uiso 0.566(2) 1 calc R . P C 1
C16S C 0.62934(19) 0.0677(3) 0.1326(3) 0.0490(14) Uani 0.566(2) 1 d D U P C 1
H16I H 0.6423 0.0336 0.1685 0.059 Uiso 0.566(2) 1 calc R . P C 1
H16J H 0.6630 0.1021 0.1144 0.059 Uiso 0.566(2) 1 calc R . P C 1
C17S C 0.6188(2) 0.0381(2) 0.0826(2) 0.0379(11) Uani 0.566(2) 1 d D U P C 1
H17I H 0.6088 0.0732 0.0456 0.045 Uiso 0.566(2) 1 calc R . P C 1
H17J H 0.6580 0.0178 0.0684 0.045 Uiso 0.566(2) 1 calc R . P C 1
C18S C 0.56557(17) -0.0130(2) 0.1078(2) 0.0400(11) Uani 0.566(2) 1 d D U P C 1
H18I H 0.5772 -0.0498 0.1425 0.048 Uiso 0.566(2) 1 calc R . P C 1
H18J H 0.5597 -0.0301 0.0739 0.048 Uiso 0.566(2) 1 calc R . P C 1
C25S C 0.2814(8) 0.0874(8) 0.0894(6) 0.070(5) Uiso 0.184(3) 1 d . U P D 2
H25D H 0.2355 0.0877 0.1009 0.106 Uiso 0.184(3) 1 calc GR . P D 2
H25E H 0.2931 0.0613 0.0613 0.106 Uiso 0.184(3) 1 calc GR . P D 2
H25F H 0.2980 0.1322 0.0679 0.106 Uiso 0.184(3) 1 calc GR . P D 2
C26S C 0.3087(5) 0.0582(5) 0.1482(4) 0.054(3) Uiso 0.184(3) 1 d G U P D 2
C27S C 0.3236(6) 0.0973(5) 0.1821(6) 0.053(3) Uiso 0.184(3) 1 d G U P D 2
H27S H 0.3174 0.1429 0.1674 0.064 Uiso 0.184(3) 1 calc R . P D 2
C28S C 0.3476(7) 0.0702(7) 0.2373(6) 0.087(6) Uiso 0.184(3) 1 d G U P D 2
H28S H 0.3575 0.0974 0.2598 0.105 Uiso 0.184(3) 1 calc R . P D 2
C29S C 0.3570(7) 0.0032(7) 0.2595(5) 0.098(6) Uiso 0.184(3) 1 d G U P D 2
H29S H 0.3732 -0.0154 0.2971 0.117 Uiso 0.184(3) 1 calc R . P D 2
C30S C 0.3425(7) -0.0364(5) 0.2261(6) 0.087(6) Uiso 0.184(3) 1 d G U P D 2
H30S H 0.3489 -0.0820 0.2409 0.104 Uiso 0.184(3) 1 calc R . P D 2
C31S C 0.3186(6) -0.0090(5) 0.1710(6) 0.052(3) Uiso 0.184(3) 1 d G U P D 2
H31S H 0.3089 -0.0363 0.1485 0.062 Uiso 0.184(3) 1 calc R . P D 2
C32S C 0.4907(8) 0.0121(9) 0.0470(8) 0.096(8) Uiso 0.167(3) 1 d . U P E 3
H32M H 0.5153 0.0184 0.0047 0.144 Uiso 0.167(3) 1 calc GR . P E 3
H32N H 0.4510 0.0349 0.0437 0.144 Uiso 0.167(3) 1 calc GR . P E 3
H32O H 0.4818 -0.0346 0.0689 0.144 Uiso 0.167(3) 1 calc GR . P E 3
C33S C 0.5276(5) 0.0391(5) 0.0834(5) 0.050(3) Uiso 0.167(3) 1 d G U P E 3
C34S C 0.5895(5) 0.0203(6) 0.0884(6) 0.042(3) Uiso 0.167(3) 1 d G U P E 3
H34S H 0.6081 -0.0106 0.0694 0.050 Uiso 0.167(3) 1 calc R . P E 3
C35S C 0.6243(5) 0.0463(8) 0.1209(7) 0.051(3) Uiso 0.167(3) 1 d G U P E 3
H35S H 0.6662 0.0331 0.1238 0.061 Uiso 0.167(3) 1 calc R . P E 3
C36S C 0.5976(7) 0.0917(7) 0.1491(7) 0.057(3) Uiso 0.167(3) 1 d G U P E 3
H36S H 0.6213 0.1095 0.1712 0.069 Uiso 0.167(3) 1 calc R . P E 3
C37S C 0.5359(7) 0.1108(6) 0.1447(7) 0.059(3) Uiso 0.167(3) 1 d G U P E 3
H37S H 0.5175 0.1416 0.1639 0.071 Uiso 0.167(3) 1 calc R . P E 3
C38S C 0.5014(5) 0.0845(6) 0.1122(6) 0.056(2) Uiso 0.167(3) 1 d G U P E 3
H38S H 0.4594 0.0978 0.1095 0.067 Uiso 0.167(3) 1 calc R . P E 3
C39S C 0.5728(3) 0.0375(4) 0.3563(5) 0.087(4) Uani 0.394(4) 1 d . U P F 1
H39A H 0.5641 -0.0029 0.3921 0.130 Uiso 0.394(4) 1 calc GR . P F 1
H39B H 0.6101 0.0600 0.3591 0.130 Uiso 0.394(4) 1 calc GR . P F 1
H39C H 0.5804 0.0272 0.3169 0.130 Uiso 0.394(4) 1 calc GR . P F 1
C40S C 0.5169(2) 0.0811(3) 0.3576(3) 0.066(2) Uani 0.394(4) 1 d G U P F 1
C41S C 0.4771(3) 0.0904(3) 0.3139(3) 0.069(3) Uani 0.394(4) 1 d G U P F 1
H41S H 0.4848 0.0682 0.2837 0.083 Uiso 0.394(4) 1 calc R . P F 1
C42S C 0.4261(3) 0.1320(3) 0.3141(3) 0.070(2) Uani 0.394(4) 1 d G U P F 1
H42S H 0.3997 0.1378 0.2841 0.084 Uiso 0.394(4) 1 calc R . P F 1
C43S C 0.4141(2) 0.1649(3) 0.3584(4) 0.075(2) Uani 0.394(4) 1 d G U P F 1
H43S H 0.3795 0.1932 0.3586 0.090 Uiso 0.394(4) 1 calc R . P F 1
C44S C 0.4532(3) 0.1559(3) 0.4024(3) 0.069(2) Uani 0.394(4) 1 d G U P F 1
H44S H 0.4453 0.1780 0.4327 0.083 Uiso 0.394(4) 1 calc R . P F 1
C45S C 0.5040(3) 0.1144(3) 0.4019(3) 0.0600(19) Uani 0.394(4) 1 d G U P F 1
H45S H 0.5303 0.1086 0.4320 0.072 Uiso 0.394(4) 1 calc R . P F 1
C46S C 0.5547(3) 0.0294(3) 0.3631(4) 0.104(4) Uani 0.517(4) 1 d . U P G 2
H46A H 0.5408 0.0199 0.3285 0.156 Uiso 0.517(4) 1 calc GR . P G 2
H46D H 0.5562 -0.0113 0.3977 0.156 Uiso 0.517(4) 1 calc GR . P G 2
H46E H 0.5968 0.0504 0.3482 0.156 Uiso 0.517(4) 1 calc GR . P G 2
C47S C 0.5092(2) 0.0746(2) 0.3862(2) 0.073(2) Uani 0.517(4) 1 d G U P G 2
C48S C 0.4740(2) 0.1179(2) 0.3459(2) 0.079(2) Uani 0.517(4) 1 d G U P G 2
H48S H 0.4781 0.1180 0.3037 0.095 Uiso 0.517(4) 1 calc R . P G 2
C49S C 0.4328(2) 0.1609(2) 0.3667(2) 0.073(2) Uani 0.517(4) 1 d G U P G 2
H49S H 0.4093 0.1898 0.3387 0.088 Uiso 0.517(4) 1 calc R . P G 2
C50S C 0.4261(2) 0.1614(2) 0.4286(3) 0.0667(19) Uani 0.517(4) 1 d G U P G 2
H50S H 0.3983 0.1907 0.4428 0.080 Uiso 0.517(4) 1 calc R . P G 2
C51S C 0.4607(2) 0.1185(2) 0.4695(2) 0.0697(18) Uani 0.517(4) 1 d G U P G 2
H51S H 0.4564 0.1185 0.5117 0.084 Uiso 0.517(4) 1 calc R . P G 2
C52S C 0.5017(2) 0.0755(2) 0.4484(2) 0.075(2) Uani 0.517(4) 1 d G U P G 2
H52S H 0.5249 0.0465 0.4766 0.090 Uiso 0.517(4) 1 calc R . P G 2

loop_
_atom_site_aniso_label
_atom_site_aniso_U_11
_atom_site_aniso_U_22
_atom_site_aniso_U_33
_atom_site_aniso_U_23
_atom_site_aniso_U_13
_atom_site_aniso_U_12
Ni1 0.01194(13) 0.01850(14) 0.01394(12) -0.00381(10) -0.00325(10) 0.00022(10)
Cl1 0.0251(3) 0.0221(3) 0.0458(4) -0.0085(3) -0.0157(3) 0.0052(2)
Cl2 0.0186(3) 0.0193(3) 0.0195(2) -0.0067(2) -0.00567(19) 0.0004(2)
N1 0.0142(9) 0.0161(9) 0.0145(8) -0.0032(7) -0.0016(7) -0.0005(7)
N2 0.0145(9) 0.0193(9) 0.0148(8) -0.0049(7) -0.0040(7) -0.0003(7)
P1 0.0130(3) 0.0267(3) 0.0124(2) -0.0039(2) -0.0029(2) -0.0006(2)
C1 0.0120(10) 0.0347(13) 0.0164(10) -0.0074(9) -0.0003(8) -0.0026(9)
C2 0.0232(12) 0.0322(13) 0.0161(10) -0.0059(9) -0.0001(9) -0.0047(10)
C3 0.0266(13) 0.0378(14) 0.0161(11) -0.0039(10) 0.0002(9) -0.0087(11)
C4 0.0274(13) 0.0454(16) 0.0158(11) -0.0077(10) 0.0013(9) -0.0088(11)
C5 0.0325(14) 0.0464(16) 0.0230(12) -0.0155(12) 0.0064(10) -0.0013(12)
C6 0.0326(14) 0.0334(14) 0.0202(11) -0.0096(10) 0.0036(10) -0.0011(11)
C7 0.0183(11) 0.0362(14) 0.0182(11) -0.0043(10) -0.0064(9) 0.0054(10)
C8 0.0200(13) 0.0589(19) 0.0277(13) -0.0044(12) -0.0058(10) 0.0042(12)
C9 0.0243(14) 0.072(2) 0.0312(14) -0.0016(14) -0.0084(11) 0.0155(14)
C10 0.0361(16) 0.075(2) 0.0300(15) 0.0043(15) -0.0066(12) 0.0232(16)
C11 0.0375(16) 0.0504(18) 0.0289(14) 0.0066(13) -0.0005(12) 0.0120(14)
C12 0.0231(12) 0.0387(15) 0.0218(12) -0.0006(10) -0.0033(10) 0.0063(11)
C13 0.0198(11) 0.0280(12) 0.0132(10) -0.0047(9) -0.0027(8) -0.0047(9)
C14 0.0212(12) 0.0286(13) 0.0150(10) -0.0054(9) -0.0011(9) -0.0038(9)
C15 0.0396(15) 0.0329(14) 0.0177(11) -0.0078(10) -0.0007(10) 0.0019(11)
C16 0.0584(18) 0.0355(15) 0.0210(12) -0.0115(11) -0.0043(12) -0.0107(13)
C17 0.0498(18) 0.0484(17) 0.0263(13) -0.0132(12) -0.0044(12) -0.0231(14)
C18 0.0250(13) 0.0453(16) 0.0198(11) -0.0098(11) -0.0034(9) -0.0130(11)
C19 0.0172(10) 0.0125(10) 0.0155(10) -0.0030(8) -0.0034(8) 0.0021(8)
C20 0.0128(10) 0.0232(12) 0.0240(11) -0.0066(9) -0.0047(8) -0.0023(9)
C21 0.0161(11) 0.0271(12) 0.0216(11) -0.0074(9) -0.0064(9) -0.0018(9)
C22 0.0128(10) 0.0230(11) 0.0132(10) -0.0031(8) 0.0005(8) -0.0015(8)
C23 0.0177(11) 0.0216(12) 0.0216(11) -0.0022(9) -0.0009(9) -0.0003(9)
C24 0.0322(14) 0.0275(13) 0.0217(12) -0.0003(10) -0.0029(10) 0.0056(11)
C25 0.0321(14) 0.0418(15) 0.0162(11) -0.0059(10) -0.0041(10) 0.0073(11)
C26 0.0245(12) 0.0309(13) 0.0209(11) -0.0104(10) -0.0016(9) 0.0023(10)
C27 0.0140(10) 0.0211(11) 0.0195(10) -0.0048(9) 0.0007(8) -0.0016(9)
C28 0.0297(13) 0.0194(12) 0.0266(12) -0.0050(10) -0.0023(10) 0.0018(10)
C29 0.0472(17) 0.0242(14) 0.0354(14) -0.0044(11) -0.0045(12) 0.0098(12)
C30 0.0378(15) 0.0241(14) 0.0481(16) -0.0121(12) -0.0022(12) -0.0039(11)
C31 0.0206(11) 0.0194(11) 0.0216(11) -0.0053(9) 0.0011(9) 0.0017(9)
C32 0.0320(14) 0.0234(13) 0.0329(13) -0.0111(10) 0.0012(11) -0.0019(10)
C33 0.0252(13) 0.0257(13) 0.0285(12) -0.0046(10) -0.0041(10) 0.0055(10)
C34 0.0142(10) 0.0269(12) 0.0132(10) -0.0070(9) -0.0033(8) -0.0001(9)
C35 0.0184(11) 0.0243(12) 0.0153(10) -0.0085(9) -0.0057(8) -0.0015(9)
C36 0.0235(12) 0.0286(13) 0.0171(10) -0.0042(9) -0.0020(9) -0.0026(10)
C37 0.0200(12) 0.0401(15) 0.0177(11) -0.0085(10) 0.0006(9) 0.0012(10)
C38 0.0228(12) 0.0334(14) 0.0248(12) -0.0121(10) -0.0063(9) 0.0091(10)
C39 0.0205(11) 0.0251(12) 0.0195(10) -0.0073(9) -0.0082(9) 0.0042(9)
C40 0.0230(11) 0.0213(11) 0.0154(10) -0.0072(9) -0.0032(8) -0.0017(9)
C41 0.0299(13) 0.0330(14) 0.0274(12) -0.0162(11) -0.0124(10) 0.0062(11)
C42 0.0328(14) 0.0247(13) 0.0240(12) -0.0050(10) -0.0047(10) -0.0043(10)
C43 0.0318(13) 0.0243(13) 0.0231(12) -0.0057(10) -0.0051(10) 0.0042(10)
C44 0.0471(17) 0.0336(15) 0.0416(16) -0.0099(12) -0.0127(13) 0.0143(13)
C45 0.0475(17) 0.0266(14) 0.0413(15) -0.0063(12) -0.0120(13) -0.0034(12)
Ni1A 0.01687(14) 0.01411(13) 0.01442(12) -0.00656(10) -0.00374(10) -0.00026(10)
Cl1A 0.0179(3) 0.0192(3) 0.0208(2) -0.0102(2) -0.00348(19) -0.0008(2)
Cl2A 0.0203(3) 0.0314(3) 0.0481(4) -0.0259(3) -0.0107(2) 0.0031(2)
P1A 0.0198(3) 0.0139(3) 0.0125(2) -0.0053(2) -0.0032(2) -0.0010(2)
N1A 0.0181(9) 0.0164(9) 0.0161(8) -0.0077(7) -0.0045(7) 0.0014(7)
N2A 0.0202(9) 0.0190(9) 0.0161(8) -0.0082(7) -0.0038(7) -0.0009(7)
C1A 0.0254(12) 0.0144(11) 0.0160(10) -0.0048(8) -0.0039(9) -0.0006(9)
C2A 0.0273(13) 0.0341(14) 0.0178(11) 0.0009(10) -0.0034(9) -0.0037(11)
C3A 0.0366(15) 0.0356(15) 0.0195(12) 0.0039(10) -0.0049(10) -0.0072(12)
C4A 0.0415(15) 0.0257(13) 0.0157(11) -0.0034(9) -0.0083(10) 0.0026(11)
C5A 0.0350(14) 0.0245(13) 0.0205(11) -0.0024(9) -0.0105(10) 0.0039(10)
C6A 0.0262(12) 0.0227(12) 0.0198(11) -0.0031(9) -0.0079(9) -0.0006(10)
C7A 0.0214(11) 0.0200(11) 0.0154(10) -0.0067(9) -0.0005(8) -0.0020(9)
C8A 0.0316(13) 0.0220(12) 0.0281(12) -0.0112(10) 0.0062(10) -0.0028(10)
C9A 0.0329(15) 0.0334(15) 0.0479(16) -0.0194(13) 0.0127(12) -0.0002(12)
C10A 0.0339(15) 0.0445(16) 0.0296(13) -0.0173(12) 0.0115(11) -0.0123(12)
C11A 0.0349(14) 0.0269(13) 0.0201(11) -0.0050(10) 0.0010(10) -0.0107(11)
C12A 0.0301(13) 0.0202(12) 0.0167(10) -0.0046(9) -0.0020(9) -0.0041(10)
C13A 0.0239(11) 0.0188(11) 0.0154(10) -0.0072(8) -0.0042(8) -0.0044(9)
C14A 0.0332(13) 0.0230(12) 0.0171(10) -0.0043(9) -0.0083(9) -0.0048(10)
C15A 0.0419(16) 0.0379(15) 0.0232(12) -0.0055(11) -0.0148(11) -0.0071(12)
C16A 0.0513(17) 0.0386(15) 0.0247(12) -0.0074(11) -0.0141(12) -0.0192(13)
C17A 0.0448(16) 0.0275(13) 0.0222(12) -0.0074(10) -0.0069(11) -0.0140(11)
C18A 0.0344(14) 0.0202(12) 0.0248(12) -0.0106(10) -0.0064(10) -0.0032(10)
C19A 0.0129(10) 0.0204(11) 0.0173(10) -0.0084(8) -0.0042(8) -0.0011(8)
C20A 0.0257(12) 0.0173(11) 0.0236(11) -0.0125(9) -0.0060(9) 0.0037(9)
C21A 0.0271(12) 0.0241(12) 0.0204(11) -0.0138(9) -0.0038(9) 0.0014(10)
C22A 0.0221(11) 0.0135(10) 0.0157(10) -0.0063(8) -0.0052(8) 0.0022(8)
C23A 0.0235(12) 0.0144(11) 0.0208(11) -0.0068(8) -0.0052(9) 0.0013(9)
C24A 0.0245(12) 0.0278(13) 0.0210(11) -0.0100(10) 0.0001(9) -0.0041(10)
C25A 0.0342(14) 0.0356(14) 0.0176(11) -0.0107(10) -0.0045(10) -0.0073(11)
C26A 0.0285(13) 0.0333(14) 0.0225(11) -0.0116(10) -0.0091(10) -0.0050(10)
C27A 0.0234(12) 0.0198(11) 0.0211(11) -0.0096(9) -0.0050(9) -0.0011(9)
C28A 0.0206(11) 0.0187(11) 0.0223(11) -0.0045(9) -0.0072(9) 0.0004(9)
C29A 0.0242(13) 0.0274(13) 0.0322(13) -0.0069(10) -0.0041(10) -0.0003(10)
C30A 0.0271(13) 0.0263(13) 0.0319(13) -0.0119(10) -0.0134(10) -0.0006(10)
C31A 0.0194(11) 0.0287(13) 0.0235(11) -0.0100(10) -0.0053(9) -0.0007(10)
C32A 0.0228(13) 0.0424(15) 0.0294(13) -0.0141(11) -0.0062(10) -0.0054(11)
C33A 0.0253(13) 0.0348(15) 0.0417(15) -0.0144(12) -0.0019(11) 0.0039(11)
C34A 0.0249(12) 0.0202(11) 0.0133(10) -0.0068(8) -0.0019(8) -0.0003(9)
C35A 0.0213(12) 0.0298(13) 0.0220(11) -0.0121(10) -0.0024(9) -0.0019(10)
C36A 0.0275(13) 0.0298(14) 0.0260(12) -0.0049(10) 0.0032(10) -0.0066(11)
C37A 0.0350(14) 0.0345(14) 0.0177(11) 0.0024(10) 0.0011(10) 0.0003(11)
C38A 0.0257(13) 0.0391(15) 0.0161(11) -0.0052(10) -0.0028(9) 0.0024(11)
C39A 0.0236(12) 0.0282(12) 0.0142(10) -0.0089(9) -0.0013(8) 0.0002(9)
C40A 0.0252(13) 0.0325(14) 0.0251(12) -0.0091(10) -0.0055(10) -0.0035(10)
C41A 0.0270(14) 0.0511(18) 0.0425(15) -0.0227(14) -0.0121(12) 0.0056(12)
C42A 0.0300(14) 0.0345(15) 0.0467(16) -0.0133(12) -0.0123(12) -0.0030(11)
C43A 0.0240(12) 0.0324(13) 0.0144(10) -0.0086(9) -0.0034(9) -0.0013(10)
C44A 0.0230(12) 0.0426(15) 0.0233(12) -0.0074(11) -0.0051(10) -0.0005(11)
C45A 0.0316(14) 0.0505(17) 0.0271(13) -0.0225(12) 0.0019(10) -0.0102(12)
Ni1B 0.01795(14) 0.01526(14) 0.01422(13) -0.00518(10) -0.00436(10) 0.00105(11)
Cl1B 0.0220(3) 0.0207(3) 0.0342(3) -0.0031(2) -0.0097(2) -0.0014(2)
Cl2B 0.0189(3) 0.0219(3) 0.0233(3) -0.0047(2) -0.0047(2) -0.0005(2)
P1B 0.0225(3) 0.0174(3) 0.0151(3) -0.0053(2) -0.0047(2) 0.0025(2)
C13B 0.0223(12) 0.0262(13) 0.0226(11) -0.0029(9) -0.0065(9) 0.0026(10)
C14B 0.0266(13) 0.0339(14) 0.0196(11) -0.0021(10) -0.0081(9) -0.0051(10)
C15B 0.0343(15) 0.0596(19) 0.0243(13) -0.0017(12) -0.0092(11) -0.0179(14)
C16B 0.0219(14) 0.081(2) 0.0314(15) 0.0049(15) -0.0105(11) -0.0050(14)
C17B 0.0267(15) 0.062(2) 0.0462(17) 0.0053(15) -0.0098(13) 0.0121(14)
C18B 0.0329(15) 0.0357(16) 0.0444(16) -0.0040(12) -0.0112(12) 0.0126(12)
N1B 0.0151(9) 0.0170(9) 0.0173(9) -0.0070(7) -0.0026(7) -0.0003(7)
N2B 0.0175(9) 0.0169(9) 0.0157(8) -0.0059(7) -0.0055(7) 0.0003(7)
C1B 0.034(3) 0.016(3) 0.018(3) -0.006(2) 0.001(2) 0.002(2)
C2B 0.037(3) 0.032(3) 0.026(2) -0.012(2) 0.006(2) -0.005(3)
C3B 0.045(4) 0.039(3) 0.031(3) -0.013(2) 0.011(3) -0.001(3)
C4B 0.054(5) 0.025(2) 0.021(2) -0.0128(19) 0.005(3) -0.006(3)
C5B 0.053(4) 0.031(3) 0.020(3) -0.011(2) 0.007(3) -0.007(3)
C6B 0.042(3) 0.029(3) 0.013(3) -0.013(2) 0.001(2) -0.006(3)
C46B 0.033(3) 0.022(3) 0.022(3) -0.011(3) -0.007(3) 0.005(3)
C47B 0.040(4) 0.032(3) 0.025(3) -0.014(2) 0.003(3) -0.004(3)
C48B 0.046(5) 0.032(3) 0.029(3) -0.018(2) 0.012(3) -0.004(4)
C49B 0.050(5) 0.030(3) 0.021(3) -0.009(2) 0.005(3) -0.005(4)
C50B 0.050(5) 0.032(3) 0.025(3) -0.020(2) 0.003(3) -0.008(3)
C51B 0.042(4) 0.032(3) 0.020(3) -0.010(3) 0.002(3) -0.002(3)
C7B 0.0250(12) 0.0214(12) 0.0161(10) -0.0025(9) -0.0056(9) -0.0014(9)
C8B 0.0397(15) 0.0251(13) 0.0233(12) -0.0005(10) -0.0091(11) 0.0030(11)
C9B 0.0482(17) 0.0279(14) 0.0304(14) 0.0054(11) -0.0117(12) -0.0059(12)
C10B 0.0346(15) 0.0479(17) 0.0268(13) 0.0013(12) -0.0044(11) -0.0109(13)
C11B 0.0274(14) 0.0480(17) 0.0278(13) -0.0103(12) -0.0025(10) -0.0037(12)
C12B 0.0252(12) 0.0329(14) 0.0210(11) -0.0089(10) -0.0025(9) -0.0042(10)
C19B 0.0123(10) 0.0198(11) 0.0162(10) -0.0068(8) -0.0028(8) -0.0015(8)
C20B 0.0214(11) 0.0138(11) 0.0248(11) -0.0045(9) -0.0062(9) 0.0007(9)
C21B 0.0232(12) 0.0191(11) 0.0201(11) -0.0024(9) -0.0075(9) 0.0006(9)
C22B 0.0211(11) 0.0181(11) 0.0164(10) -0.0087(8) -0.0006(8) -0.0007(9)
C23B 0.0223(12) 0.0243(12) 0.0229(11) -0.0126(9) 0.0009(9) -0.0032(9)
C24B 0.0303(14) 0.0438(16) 0.0217(12) -0.0144(11) 0.0078(10) -0.0126(12)
C25B 0.0425(16) 0.0533(18) 0.0162(11) -0.0136(11) 0.0004(11) -0.0121(13)
C26B 0.0292(13) 0.0444(16) 0.0214(11) -0.0155(11) -0.0057(10) -0.0062(11)
C27B 0.0220(12) 0.0244(12) 0.0199(11) -0.0109(9) -0.0026(9) -0.0015(9)
C28B 0.0201(12) 0.0325(14) 0.0295(12) -0.0158(11) 0.0014(9) -0.0044(10)
C29B 0.0267(14) 0.0429(16) 0.0418(15) -0.0191(13) 0.0050(11) -0.0103(12)
C30B 0.0240(14) 0.0401(16) 0.0546(17) -0.0203(14) -0.0064(12) 0.0019(12)
C31B 0.0183(11) 0.0331(13) 0.0194(11) -0.0149(10) -0.0008(9) -0.0044(9)
C32B 0.0227(12) 0.0448(16) 0.0287(12) -0.0200(12) -0.0058(10) 0.0000(11)
C33B 0.0260(13) 0.0340(14) 0.0303(13) -0.0160(11) 0.0019(10) -0.0091(11)
C34B 0.0261(12) 0.0191(11) 0.0129(10) -0.0048(8) -0.0077(8) 0.0001(9)
C35B 0.0251(12) 0.0232(12) 0.0150(10) -0.0047(9) -0.0069(9) 0.0007(9)
C36B 0.0284(13) 0.0337(14) 0.0182(11) -0.0110(10) -0.0052(9) 0.0019(10)
C37B 0.0434(15) 0.0309(14) 0.0216(11) -0.0133(10) -0.0144(11) 0.0012(11)
C38B 0.0321(13) 0.0292(13) 0.0236(12) -0.0078(10) -0.0123(10) -0.0068(10)
C39B 0.0273(12) 0.0244(12) 0.0165(10) -0.0039(9) -0.0087(9) -0.0026(10)
C40B 0.0238(12) 0.0343(13) 0.0164(10) -0.0116(10) -0.0040(9) -0.0027(10)
C41B 0.0364(15) 0.0432(16) 0.0253(13) -0.0025(11) -0.0088(11) -0.0147(12)
C42B 0.0243(13) 0.0483(16) 0.0273(12) -0.0224(12) -0.0044(10) 0.0031(11)
C43B 0.0225(12) 0.0396(15) 0.0223(11) -0.0083(10) -0.0068(9) -0.0053(11)
C44B 0.0309(15) 0.0492(18) 0.0367(15) -0.0082(13) -0.0072(12) -0.0144(13)
C45B 0.0252(13) 0.0465(17) 0.0355(14) -0.0102(12) -0.0057(11) -0.0016(12)
Ni1C 0.01323(13) 0.02577(15) 0.01399(13) -0.00761(11) -0.00239(10) -0.00018(11)
Cl1C 0.0272(3) 0.0285(3) 0.0310(3) -0.0101(2) 0.0071(2) 0.0024(2)
Cl2C 0.0215(3) 0.0268(3) 0.0294(3) -0.0136(2) 0.0012(2) -0.0041(2)
P1C 0.0151(3) 0.0321(3) 0.0124(2) -0.0042(2) -0.0031(2) -0.0001(2)
C52C 0.026(2) 0.049(2) 0.016(2) 0.008(2) -0.008(2) 0.007(2)
C53C 0.030(2) 0.051(2) 0.019(2) -0.002(2) -0.005(2) 0.012(2)
C54C 0.037(3) 0.055(3) 0.027(2) 0.003(2) -0.006(2) 0.017(3)
C55C 0.043(3) 0.053(3) 0.029(2) 0.010(2) -0.004(2) 0.011(2)
C56C 0.044(3) 0.053(3) 0.030(3) 0.020(3) -0.005(3) 0.002(3)
C57C 0.037(2) 0.055(2) 0.027(2) 0.019(2) -0.003(2) 0.003(2)
N1C 0.0149(9) 0.0214(9) 0.0157(8) -0.0094(7) -0.0039(7) 0.0018(7)
N2C 0.0150(9) 0.0190(9) 0.0156(8) -0.0074(7) -0.0035(7) -0.0009(7)
C1C 0.016(2) 0.023(2) 0.016(2) -0.0047(19) -0.0045(19) -0.005(2)
C2C 0.024(2) 0.024(2) 0.028(2) -0.0069(17) -0.0112(17) -0.0025(16)
C3C 0.023(2) 0.028(2) 0.028(2) -0.0093(18) -0.0085(18) -0.0059(17)
C4C 0.037(3) 0.038(3) 0.023(2) -0.0086(18) -0.0100(17) -0.012(2)
C5C 0.047(3) 0.033(2) 0.030(2) -0.0007(19) -0.023(2) -0.002(2)
C6C 0.039(3) 0.0235(19) 0.023(2) -0.0008(16) -0.0154(19) -0.0043(18)
C46C 0.023(4) 0.024(4) 0.020(4) -0.002(4) -0.007(4) -0.003(4)
C47C 0.025(4) 0.030(4) 0.030(3) -0.009(3) -0.010(3) -0.004(3)
C48C 0.030(4) 0.036(4) 0.032(4) -0.011(3) -0.010(3) -0.005(3)
C49C 0.032(4) 0.041(4) 0.016(3) -0.006(3) -0.012(3) 0.000(4)
C50C 0.034(5) 0.036(4) 0.024(4) -0.005(3) -0.017(3) 0.007(4)
C51C 0.037(4) 0.030(3) 0.021(3) -0.008(3) -0.011(3) 0.000(3)
C7C 0.0182(11) 0.0431(15) 0.0194(11) -0.0132(10) -0.0029(9) 0.0012(10)
C8C 0.0186(13) 0.078(2) 0.0376(15) -0.0324(15) -0.0033(11) 0.0004(13)
C9C 0.0248(14) 0.077(2) 0.0364(15) -0.0286(15) -0.0054(11) 0.0116(14)
C10C 0.0384(15) 0.0540(18) 0.0254(13) -0.0178(12) -0.0021(11) 0.0076(13)
C11C 0.0384(15) 0.0459(16) 0.0206(12) -0.0120(11) -0.0050(11) -0.0008(12)
C12C 0.0222(12) 0.0423(15) 0.0159(11) -0.0083(10) -0.0027(9) -0.0026(11)
C13C 0.0261(17) 0.0468(18) 0.0159(15) 0.0035(15) -0.0042(14) 0.0069(15)
C14C 0.023(2) 0.050(2) 0.0143(17) -0.0029(15) -0.0047(15) 0.0102(17)
C15C 0.032(2) 0.055(2) 0.0237(17) 0.0037(17) 0.0007(18) 0.0168(19)
C16C 0.043(2) 0.057(2) 0.0344(19) 0.0142(18) -0.0041(18) 0.016(2)
C17C 0.046(2) 0.054(2) 0.030(2) 0.0176(18) -0.0006(18) 0.0005(18)
C18C 0.0331(18) 0.049(2) 0.0151(17) 0.0078(15) -0.0011(15) 0.0004(16)
C19C 0.0166(10) 0.0171(11) 0.0159(10) -0.0078(8) -0.0034(8) 0.0018(8)
C20C 0.0146(11) 0.0263(12) 0.0215(11) -0.0099(9) -0.0019(8) -0.0027(9)
C21C 0.0173(11) 0.0262(12) 0.0184(10) -0.0079(9) 0.0011(8) -0.0030(9)
C22C 0.0143(10) 0.0265(12) 0.0145(10) -0.0083(9) -0.0032(8) 0.0005(9)
C23C 0.0173(11) 0.0248(12) 0.0210(11) -0.0117(9) -0.0035(8) 0.0030(9)
C24C 0.0264(12) 0.0306(13) 0.0223(11) -0.0162(10) -0.0051(9) 0.0054(10)
C25C 0.0257(12) 0.0346(14) 0.0154(10) -0.0088(10) -0.0045(9) 0.0035(10)
C26C 0.0238(12) 0.0258(12) 0.0205(11) -0.0062(9) -0.0056(9) 0.0014(10)
C27C 0.0153(10) 0.0230(12) 0.0204(10) -0.0100(9) -0.0038(8) -0.0005(9)
C28C 0.0290(13) 0.0238(12) 0.0230(11) -0.0116(10) -0.0068(9) 0.0062(10)
C29C 0.0412(15) 0.0290(14) 0.0331(13) -0.0148(11) -0.0081(11) 0.0109(12)
C30C 0.0383(15) 0.0262(14) 0.0374(14) -0.0094(11) -0.0043(12) 0.0006(11)
C31C 0.0255(12) 0.0223(12) 0.0226(11) -0.0113(9) -0.0083(9) 0.0018(9)
C32C 0.0351(14) 0.0258(13) 0.0333(13) -0.0106(11) -0.0107(11) -0.0005(11)
C33C 0.0263(13) 0.0285(13) 0.0319(13) -0.0188(11) -0.0055(10) 0.0036(10)
C34C 0.0192(11) 0.0204(11) 0.0129(9) -0.0047(8) -0.0038(8) -0.0022(9)
C35C 0.0224(11) 0.0169(11) 0.0149(10) -0.0044(8) -0.0031(8) -0.0010(9)
C36C 0.0323(13) 0.0206(12) 0.0182(10) -0.0067(9) -0.0097(9) -0.0027(10)
C37C 0.0273(12) 0.0244(12) 0.0184(11) -0.0023(9) -0.0106(9) -0.0022(10)
C38C 0.0226(12) 0.0206(12) 0.0213(11) -0.0043(9) -0.0071(9) 0.0025(9)
C39C 0.0204(11) 0.0186(11) 0.0154(10) -0.0057(8) -0.0012(8) -0.0020(9)
C40C 0.0302(13) 0.0208(12) 0.0183(10) -0.0067(9) -0.0078(9) 0.0039(10)
C41C 0.0395(15) 0.0330(14) 0.0251(12) -0.0086(11) -0.0033(11) 0.0124(12)
C42C 0.0438(15) 0.0195(12) 0.0299(13) -0.0091(10) -0.0169(11) 0.0052(11)
C43C 0.0262(12) 0.0190(11) 0.0216(11) -0.0098(9) -0.0050(9) 0.0013(9)
C44C 0.0368(15) 0.0285(14) 0.0333(13) -0.0157(11) -0.0101(11) 0.0094(11)
C45C 0.0430(16) 0.0252(13) 0.0311(13) -0.0149(11) 0.0004(11) -0.0063(11)
P1S 0.0335(6) 0.0256(5) 0.0322(5) -0.0037(4) -0.0043(4) -0.0003(4)
C19S 0.058(4) 0.045(4) 0.045(4) -0.011(4) -0.012(4) -0.002(4)
C20S 0.062(6) 0.059(6) 0.060(6) -0.001(6) -0.003(6) 0.000(6)
C21S 0.047(5) 0.058(5) 0.051(5) -0.007(4) -0.012(4) 0.003(4)
C22S 0.049(4) 0.050(4) 0.059(4) -0.014(4) -0.004(4) -0.004(4)
C23S 0.059(4) 0.056(4) 0.068(4) -0.007(4) -0.002(4) 0.006(4)
C24S 0.065(5) 0.057(5) 0.054(5) -0.012(4) -0.008(5) 0.006(5)
C1S 0.0287(18) 0.0245(18) 0.0299(18) -0.0057(14) -0.0049(14) 0.0032(14)
C2S 0.0253(18) 0.036(2) 0.0325(19) -0.0082(16) -0.0022(15) 0.0059(15)
C3S 0.0295(19) 0.033(2) 0.037(2) -0.0065(16) -0.0045(16) -0.0007(16)
C4S 0.038(2) 0.0268(19) 0.036(2) 0.0015(16) -0.0020(16) 0.0053(16)
C5S 0.027(2) 0.044(2) 0.044(2) -0.0042(18) -0.0068(17) 0.0096(17)
C6S 0.0226(18) 0.037(2) 0.046(2) -0.0055(17) -0.0114(16) 0.0097(16)
C7S 0.0312(19) 0.0281(18) 0.0302(18) -0.0066(15) -0.0078(15) 0.0030(15)
C8S 0.045(2) 0.039(2) 0.0336(18) -0.0148(16) -0.0126(16) 0.0086(17)
C9S 0.046(2) 0.037(2) 0.0341(19) -0.0108(16) -0.0098(17) 0.0160(18)
C10S 0.054(3) 0.037(2) 0.042(2) -0.0099(19) -0.016(2) 0.015(2)
C11S 0.052(3) 0.039(2) 0.036(2) -0.0136(17) -0.0206(18) 0.0127(19)
C12S 0.041(2) 0.0273(19) 0.0307(18) -0.0100(15) -0.0038(16) 0.0002(16)
C13S 0.052(2) 0.024(2) 0.037(2) -0.0012(18) -0.026(2) -0.0061(19)
C14S 0.043(3) 0.038(2) 0.048(3) -0.015(2) 0.001(2) -0.006(2)
C15S 0.045(3) 0.045(3) 0.073(3) -0.034(2) -0.009(2) -0.008(2)
C16S 0.038(2) 0.048(3) 0.056(3) -0.010(2) -0.007(2) -0.011(2)
C17S 0.033(2) 0.033(2) 0.043(2) -0.007(2) -0.003(2) -0.007(2)
C18S 0.042(2) 0.034(2) 0.037(2) -0.0095(19) 0.007(2) -0.009(2)
C39S 0.042(6) 0.070(7) 0.138(9) -0.022(7) -0.013(6) 0.006(5)
C40S 0.029(3) 0.045(4) 0.098(5) 0.009(4) -0.007(4) -0.010(3)
C41S 0.040(4) 0.052(4) 0.088(5) 0.009(4) 0.003(4) -0.008(4)
C42S 0.034(4) 0.052(4) 0.092(5) 0.016(4) -0.009(4) -0.004(3)
C43S 0.050(4) 0.042(4) 0.111(5) 0.001(4) -0.003(4) -0.015(3)
C44S 0.048(4) 0.042(3) 0.115(5) -0.020(4) -0.017(4) -0.014(3)
C45S 0.039(3) 0.046(4) 0.098(4) -0.020(3) -0.024(3) -0.012(3)
C46S 0.057(6) 0.102(7) 0.140(8) -0.032(6) -0.004(5) 0.027(5)
C47S 0.036(3) 0.063(4) 0.109(5) -0.016(4) -0.005(3) -0.010(3)
C48S 0.048(3) 0.057(3) 0.104(4) 0.004(3) 0.006(3) -0.016(3)
C49S 0.056(4) 0.041(3) 0.102(4) -0.004(3) 0.001(4) -0.012(3)
C50S 0.050(4) 0.042(3) 0.095(4) -0.010(3) 0.001(3) -0.025(3)
C51S 0.046(3) 0.054(3) 0.108(4) -0.026(3) -0.011(3) -0.019(3)
C52S 0.049(3) 0.078(4) 0.104(5) -0.023(4) -0.034(4) -0.016(3)

loop_
_atom_type_symbol
_atom_type_description
_atom_type_scat_dispersion_real
_atom_type_scat_dispersion_imag
_atom_type_scat_source
C C 0.0033 0.0016 'International Tables Vol C Tables 4.2.6.8 and 6.1.1.4'
H H 0.0000 0.0000 'International Tables Vol C Tables 4.2.6.8 and 6.1.1.4'
Cl Cl 0.1484 0.1585 'International Tables Vol C Tables 4.2.6.8 and 6.1.1.4'
N N 0.0061 0.0033 'International Tables Vol C Tables 4.2.6.8 and 6.1.1.4'
Ni Ni 0.3393 1.1124 'International Tables Vol C Tables 4.2.6.8 and 6.1.1.4'
P P 0.1023 0.0942 'International Tables Vol C Tables 4.2.6.8 and 6.1.1.4'

loop_
_geom_angle_atom_site_label_1
_geom_angle_atom_site_label_2
_geom_angle_atom_site_label_3
_geom_angle
Cl1 Ni1 Cl2 177.37(2)
Cl1 Ni1 P1 92.25(3)
Cl2 Ni1 P1 89.96(3)
C19 Ni1 Cl1 89.03(7)
C19 Ni1 Cl2 88.71(6)
C19 Ni1 P1 177.54(6)
C19 N1 C20 111.33(17)
C19 N1 C22 122.31(17)
C20 N1 C22 126.19(17)
C19 N2 C21 110.97(17)
C19 N2 C34 124.19(17)
C21 N2 C34 124.62(17)
C1 P1 Ni1 108.85(7)
C7 P1 Ni1 115.72(8)
C7 P1 C1 103.27(10)
C7 P1 C13 109.16(11)
C13 P1 Ni1 113.11(7)
C13 P1 C1 105.83(10)
P1 C1 H1 107.7
C2 C1 P1 114.74(14)
C2 C1 H1 107.7
C2 C1 C6 110.50(17)
C6 C1 P1 108.34(14)
C6 C1 H1 107.7
C1 C2 H2A 109.5
C1 C2 H2B 109.5
C1 C2 C3 110.70(17)
H2A C2 H2B 108.1
C3 C2 H2A 109.5
C3 C2 H2B 109.5
C2 C3 H3A 109.4
C2 C3 H3B 109.4
H3A C3 H3B 108.0
C4 C3 C2 111.24(18)
C4 C3 H3A 109.4
C4 C3 H3B 109.4
C3 C4 H4A 109.5
C3 C4 H4B 109.5
C3 C4 C5 110.83(18)
H4A C4 H4B 108.1
C5 C4 H4A 109.5
C5 C4 H4B 109.5
C4 C5 H5A 109.4
C4 C5 H5B 109.4
C4 C5 C6 110.96(19)
H5A C5 H5B 108.0
C6 C5 H5A 109.4
C6 C5 H5B 109.4
C1 C6 H6A 109.3
C1 C6 H6B 109.3
C5 C6 C1 111.72(18)
C5 C6 H6A 109.3
C5 C6 H6B 109.3
H6A C6 H6B 107.9
P1 C7 H7 105.5
C8 C7 P1 117.62(18)
C8 C7 H7 105.5
C12 C7 P1 111.47(16)
C12 C7 H7 105.5
C12 C7 C8 110.19(19)
C7 C8 H8A 109.5
C7 C8 H8B 109.5
H8A C8 H8B 108.1
C9 C8 C7 110.5(2)
C9 C8 H8A 109.5
C9 C8 H8B 109.5
C8 C9 H9A 109.3
C8 C9 H9B 109.3
C8 C9 C10 111.5(2)
H9A C9 H9B 108.0
C10 C9 H9A 109.3
C10 C9 H9B 109.3
C9 C10 H10E 109.5
C9 C10 H10F 109.5
H10E C10 H10F 108.1
C11 C10 C9 110.8(2)
C11 C10 H10E 109.5
C11 C10 H10F 109.5
C10 C11 H11E 109.3
C10 C11 H11F 109.3
H11E C11 H11F 108.0
C12 C11 C10 111.5(3)
C12 C11 H11E 109.3
C12 C11 H11F 109.3
C7 C12 H12E 109.6
C7 C12 H12F 109.6
C11 C12 C7 110.5(2)
C11 C12 H12E 109.6
C11 C12 H12F 109.6
H12E C12 H12F 108.1
P1 C13 H13 104.8
C14 C13 P1 113.70(15)
C14 C13 H13 104.8
C18 C13 P1 117.51(17)
C18 C13 H13 104.8
C18 C13 C14 109.82(17)
C13 C14 H14E 109.7
C13 C14 H14F 109.7
H14E C14 H14F 108.2
C15 C14 C13 109.98(19)
C15 C14 H14E 109.7
C15 C14 H14F 109.7
C14 C15 H15E 109.3
C14 C15 H15F 109.3
C14 C15 C16 111.8(2)
H15E C15 H15F 107.9
C16 C15 H15E 109.3
C16 C15 H15F 109.3
C15 C16 H16E 109.5
C15 C16 H16F 109.5
H16E C16 H16F 108.1
C17 C16 C15 110.8(2)
C17 C16 H16E 109.5
C17 C16 H16F 109.5
C16 C17 H17E 109.5
C16 C17 H17F 109.5
H17E C17 H17F 108.0
C18 C17 C16 110.9(2)
C18 C17 H17E 109.5
C18 C17 H17F 109.5
C13 C18 H18E 109.7
C13 C18 H18F 109.7
C17 C18 C13 109.6(2)
C17 C18 H18E 109.7
C17 C18 H18F 109.7
H18E C18 H18F 108.2
N1 C19 Ni1 127.22(15)
N2 C19 Ni1 128.56(15)
N2 C19 N1 104.16(17)
N1 C20 H20 126.8
C21 C20 N1 106.35(19)
C21 C20 H20 126.8
N2 C21 H21 126.4
C20 C21 N2 107.19(19)
C20 C21 H21 126.4
C23 C22 N1 117.54(19)
C27 C22 N1 118.92(19)
C27 C22 C23 123.53(19)
C22 C23 C28 122.2(2)
C24 C23 C22 116.7(2)
C24 C23 C28 121.1(2)
C23 C24 H24 119.3
C25 C24 C23 121.4(2)
C25 C24 H24 119.3
C24 C25 H25 119.8
C24 C25 C26 120.3(2)
C26 C25 H25 119.8
C25 C26 H26 119.5
C25 C26 C27 120.9(2)
C27 C26 H26 119.5
C22 C27 C31 121.82(19)
C26 C27 C22 116.9(2)
C26 C27 C31 121.1(2)
C23 C28 H28 107.8
C23 C28 C29 113.8(2)
C23 C28 C30 109.5(2)
C29 C28 H28 107.8
C29 C28 C30 109.9(2)
C30 C28 H28 107.8
C28 C29 H29G 109.5
C28 C29 H29H 109.5
C28 C29 H29I 109.5
H29G C29 H29H 109.5
H29G C29 H29I 109.5
H29H C29 H29I 109.5
C28 C30 H30G 109.5
C28 C30 H30H 109.5
C28 C30 H30I 109.5
H30G C30 H30H 109.5
H30G C30 H30I 109.5
H30H C30 H30I 109.5
C27 C31 H31 108.0
C27 C31 C32 113.57(19)
C27 C31 C33 109.32(18)
C32 C31 H31 108.0
C32 C31 C33 109.85(19)
C33 C31 H31 108.0
C31 C32 H32G 109.5
C31 C32 H32H 109.5
C31 C32 H32I 109.5
H32G C32 H32H 109.5
H32G C32 H32I 109.5
H32H C32 H32I 109.5
C31 C33 H33G 109.5
C31 C33 H33H 109.5
C31 C33 H33I 109.5
H33G C33 H33H 109.5
H33G C33 H33I 109.5
H33H C33 H33I 109.5
C35 C34 N2 118.96(19)
C35 C34 C39 123.19(19)
C39 C34 N2 117.84(19)
C34 C35 C40 122.74(19)
C36 C35 C34 116.9(2)
C36 C35 C40 120.2(2)
C35 C36 H36 119.4
C37 C36 C35 121.1(2)
C37 C36 H36 119.4
C36 C37 H37 119.7
C38 C37 C36 120.6(2)
C38 C37 H37 119.7
C37 C38 H38 119.5
C37 C38 C39 120.9(2)
C39 C38 H38 119.5
C34 C39 C43 122.4(2)
C38 C39 C34 117.1(2)
C38 C39 C43 120.3(2)
C35 C40 H40 108.2
C35 C40 C41 109.56(17)
C35 C40 C42 113.21(19)
C41 C40 H40 108.2
C42 C40 H40 108.2
C42 C40 C41 109.26(19)
C40 C41 H41G 109.5
C40 C41 H41H 109.5
C40 C41 H41I 109.5
H41G C41 H41H 109.5
H41G C41 H41I 109.5
H41H C41 H41I 109.5
C40 C42 H42G 109.5
C40 C42 H42H 109.5
C40 C42 H42I 109.5
H42G C42 H42H 109.5
H42G C42 H42I 109.5
H42H C42 H42I 109.5
C39 C43 H43 108.0
C39 C43 C44 113.9(2)
C39 C43 C45 109.31(19)
C44 C43 H43 108.0
C44 C43 C45 109.3(2)
C45 C43 H43 108.0
C43 C44 H44G 109.5
C43 C44 H44H 109.5
C43 C44 H44I 109.5
H44G C44 H44H 109.5
H44G C44 H44I 109.5
H44H C44 H44I 109.5
C43 C45 H45G 109.5
C43 C45 H45H 109.5
C43 C45 H45I 109.5
H45G C45 H45H 109.5
H45G C45 H45I 109.5
H45H C45 H45I 109.5
Cl1A Ni1A P1A 90.60(3)
Cl2A Ni1A Cl1A 177.57(2)
Cl2A Ni1A P1A 91.62(3)
C19A Ni1A Cl1A 88.25(6)
C19A Ni1A Cl2A 89.59(6)
C19A Ni1A P1A 176.99(6)
C1A P1A Ni1A 110.10(7)
C7A P1A Ni1A 111.02(7)
C7A P1A C1A 107.50(10)
C7A P1A C13A 109.66(10)
C13A P1A Ni1A 115.53(8)
C13A P1A C1A 102.45(10)
C19A N1A C20A 111.18(17)
C19A N1A C22A 123.51(17)
C20A N1A C22A 125.25(17)
C19A N2A C21A 110.66(18)
C19A N2A C34A 124.81(18)
C21A N2A C34A 124.41(17)
P1A C1A H1A 107.7
C2A C1A P1A 108.49(15)
C2A C1A H1A 107.7
C6A C1A P1A 114.98(15)
C6A C1A H1A 107.7
C6A C1A C2A 110.12(18)
C1A C2A H2AA 109.3
C1A C2A H2AB 109.3
H2AA C2A H2AB 107.9
C3A C2A C1A 111.7(2)
C3A C2A H2AA 109.3
C3A C2A H2AB 109.3
C2A C3A H3AA 109.4
C2A C3A H3AB 109.4
H3AA C3A H3AB 108.0
C4A C3A C2A 111.0(2)
C4A C3A H3AA 109.4
C4A C3A H3AB 109.4
C3A C4A H4AA 109.5
C3A C4A H4AB 109.5
H4AA C4A H4AB 108.1
C5A C4A C3A 110.72(19)
C5A C4A H4AA 109.5
C5A C4A H4AB 109.5
C4A C5A H5AA 109.3
C4A C5A H5AB 109.3
C4A C5A C6A 111.5(2)
H5AA C5A H5AB 108.0
C6A C5A H5AA 109.3
C6A C5A H5AB 109.3
C1A C6A C5A 110.80(19)
C1A C6A H6AA 109.5
C1A C6A H6AB 109.5
C5A C6A H6AA 109.5
C5A C6A H6AB 109.5
H6AA C6A H6AB 108.1
P1A C7A H7A 105.1
C8A C7A P1A 118.35(16)
C8A C7A H7A 105.1
C8A C7A C12A 110.24(18)
C12A C7A P1A 111.61(15)
C12A C7A H7A 105.1
C7A C8A H8AA 109.7
C7A C8A H8AB 109.7
H8AA C8A H8AB 108.2
C9A C8A C7A 109.83(19)
C9A C8A H8AA 109.7
C9A C8A H8AB 109.7
C8A C9A H9AA 109.3
C8A C9A H9AB 109.3
H9AA C9A H9AB 107.9
C10A C9A C8A 111.7(2)
C10A C9A H9AA 109.3
C10A C9A H9AB 109.3
C9A C10A H10G 109.4
C9A C10A H10H 109.4
C9A C10A C11A 111.2(2)
H10G C10A H10H 108.0
C11A C10A H10G 109.4
C11A C10A H10H 109.4
C10A C11A H11G 109.4
C10A C11A H11H 109.4
C10A C11A C12A 111.3(2)
H11G C11A H11H 108.0
C12A C11A H11G 109.4
C12A C11A H11H 109.4
C7A C12A H12G 109.6
C7A C12A H12H 109.6
C11A C12A C7A 110.18(19)
C11A C12A H12G 109.6
C11A C12A H12H 109.6
H12G C12A H12H 108.1
P1A C13A H13A 104.9
C14A C13A P1A 112.89(15)
C14A C13A H13A 104.9
C14A C13A C18A 109.71(17)
C18A C13A P1A 118.16(16)
C18A C13A H13A 104.9
C13A C14A H14G 109.7
C13A C14A H14H 109.7
H14G C14A H14H 108.2
C15A C14A C13A 109.67(19)
C15A C14A H14G 109.7
C15A C14A H14H 109.7
C14A C15A H15G 109.3
C14A C15A H15H 109.3
H15G C15A H15H 108.0
C16A C15A C14A 111.6(2)
C16A C15A H15G 109.3
C16A C15A H15H 109.3
C15A C16A H16G 109.4
C15A C16A H16H 109.4
C15A C16A C17A 111.1(2)
H16G C16A H16H 108.0
C17A C16A H16G 109.4
C17A C16A H16H 109.4
C16A C17A H17G 109.3
C16A C17A H17H 109.3
H17G C17A H17H 108.0
C18A C17A C16A 111.4(2)
C18A C17A H17G 109.3
C18A C17A H17H 109.3
C13A C18A H18G 109.6
C13A C18A H18H 109.6
C17A C18A C13A 110.1(2)
C17A C18A H18G 109.6
C17A C18A H18H 109.6
H18G C18A H18H 108.1
N1A C19A Ni1A 128.32(15)
N1A C19A N2A 104.23(17)
N2A C19A Ni1A 127.41(16)
N1A C20A H20A 126.8
C21A C20A N1A 106.46(19)
C21A C20A H20A 126.8
N2A C21A H21A 126.3
C20A C21A N2A 107.47(18)
C20A C21A H21A 126.3
C23A C22A N1A 118.89(18)
C27A C22A N1A 118.14(19)
C27A C22A C23A 122.95(19)
C22A C23A C28A 121.84(19)
C24A C23A C22A 117.3(2)
C24A C23A C28A 120.7(2)
C23A C24A H24A 119.6
C25A C24A C23A 120.9(2)
C25A C24A H24A 119.6
C24A C25A H25A 119.7
C26A C25A C24A 120.5(2)
C26A C25A H25A 119.7
C25A C26A H26A 119.5
C25A C26A C27A 121.0(2)
C27A C26A H26A 119.5
C22A C27A C31A 122.29(19)
C26A C27A C22A 117.2(2)
C26A C27A C31A 120.4(2)
C23A C28A H28A 108.2
C23A C28A C29A 113.37(19)
C23A C28A C30A 108.80(18)
C29A C28A H28A 108.2
C29A C28A C30A 109.99(19)
C30A C28A H28A 108.2
C28A C29A H29J 109.5
C28A C29A H29K 109.5
C28A C29A H29L 109.5
H29J C29A H29K 109.5
H29J C29A H29L 109.5
H29K C29A H29L 109.5
C28A C30A H30J 109.5
C28A C30A H30K 109.5
C28A C30A H30L 109.5
H30J C30A H30K 109.5
H30J C30A H30L 109.5
H30K C30A H30L 109.5
C27A C31A H31A 107.9
C27A C31A C32A 113.07(19)
C27A C31A C33A 110.2(2)
C32A C31A H31A 107.9
C32A C31A C33A 109.9(2)
C33A C31A H31A 107.9
C31A C32A H32J 109.5
C31A C32A H32K 109.5
C31A C32A H32L 109.5
H32J C32A H32K 109.5
H32J C32A H32L 109.5
H32K C32A H32L 109.5
C31A C33A H33J 109.5
C31A C33A H33K 109.5
C31A C33A H33L 109.5
H33J C33A H33K 109.5
H33J C33A H33L 109.5
H33K C33A H33L 109.5
C35A C34A N2A 118.30(19)
C39A C34A N2A 119.11(19)
C39A C34A C35A 122.6(2)
C34A C35A C40A 122.8(2)
C36A C35A C34A 116.9(2)
C36A C35A C40A 120.2(2)
C35A C36A H36A 119.3
C37A C36A C35A 121.4(2)
C37A C36A H36A 119.3
C36A C37A H37A 119.8
C36A C37A C38A 120.4(2)
C38A C37A H37A 119.8
C37A C38A H38A 119.3
C37A C38A C39A 121.3(2)
C39A C38A H38A 119.3
C34A C39A C43A 123.0(2)
C38A C39A C34A 117.3(2)
C38A C39A C43A 119.6(2)
C35A C40A H40A 108.1
C35A C40A C41A 109.63(19)
C35A C40A C42A 111.5(2)
C41A C40A H40A 108.1
C41A C40A C42A 111.3(2)
C42A C40A H40A 108.1
C40A C41A H41J 109.5
C40A C41A H41K 109.5
C40A C41A H41L 109.5
H41J C41A H41K 109.5
H41J C41A H41L 109.5
H41K C41A H41L 109.5
C40A C42A H42J 109.5
C40A C42A H42K 109.5
C40A C42A H42L 109.5
H42J C42A H42K 109.5
H42J C42A H42L 109.5
H42K C42A H42L 109.5
C39A C43A H43A 108.3
C39A C43A C44A 112.1(2)
C39A C43A C45A 109.60(18)
C44A C43A H43A 108.3
C44A C43A C45A 110.1(2)
C45A C43A H43A 108.3
C43A C44A H44J 109.5
C43A C44A H44K 109.5
C43A C44A H44L 109.5
H44J C44A H44K 109.5
H44J C44A H44L 109.5
H44K C44A H44L 109.5
C43A C45A H45J 109.5
C43A C45A H45K 109.5
C43A C45A H45L 109.5
H45J C45A H45K 109.5
H45J C45A H45L 109.5
H45K C45A H45L 109.5
Cl1B Ni1B Cl2B 175.70(2)
Cl1B Ni1B P1B 89.99(3)
Cl2B Ni1B P1B 92.59(3)
C19B Ni1B Cl1B 90.26(7)
C19B Ni1B Cl2B 87.14(7)
C19B Ni1B P1B 179.50(7)
C13B P1B Ni1B 112.87(8)
C13B P1B C1B 107.3(3)
C13B P1B C46B 101.9(2)
C1B P1B Ni1B 109.7(3)
C46B P1B Ni1B 110.6(3)
C7B P1B Ni1B 113.13(8)
C7B P1B C13B 110.75(10)
C7B P1B C1B 102.4(2)
C7B P1B C46B 106.9(3)
P1B C13B H13B 105.0
C14B C13B P1B 110.71(14)
C14B C13B H13B 105.0
C18B C13B P1B 119.11(16)
C18B C13B H13B 105.0
C18B C13B C14B 110.68(18)
C13B C14B H14C 109.5
C13B C14B H14D 109.5
H14C C14B H14D 108.1
C15B C14B C13B 110.61(18)
C15B C14B H14C 109.5
C15B C14B H14D 109.5
C14B C15B H15C 109.5
C14B C15B H15D 109.5
H15C C15B H15D 108.1
C16B C15B C14B 110.7(2)
C16B C15B H15C 109.5
C16B C15B H15D 109.5
C15B C16B H16C 109.4
C15B C16B H16D 109.4
C15B C16B C17B 111.3(2)
H16C C16B H16D 108.0
C17B C16B H16C 109.4
C17B C16B H16D 109.4
C16B C17B H17C 109.3
C16B C17B H17D 109.3
C16B C17B C18B 111.4(2)
H17C C17B H17D 108.0
C18B C17B H17C 109.3
C18B C17B H17D 109.3
C13B C18B C17B 110.1(2)
C13B C18B H18C 109.6
C13B C18B H18D 109.6
C17B C18B H18C 109.6
C17B C18B H18D 109.6
H18C C18B H18D 108.2
C19B N1B C20B 111.19(17)
C19B N1B C22B 122.90(17)
C20B N1B C22B 125.75(17)
C19B N2B C21B 110.96(17)
C19B N2B C34B 124.25(18)
C21B N2B C34B 124.69(17)
P1B C1B H1B 108.0
C2B C1B P1B 109.3(3)
C2B C1B H1B 108.0
C6B C1B P1B 113.7(3)
C6B C1B H1B 108.0
C6B C1B C2B 109.6(4)
C1B C2B H2BA 109.3
C1B C2B H2BB 109.3
H2BA C2B H2BB 108.0
C3B C2B C1B 111.6(4)
C3B C2B H2BA 109.3
C3B C2B H2BB 109.3
C2B C3B H3BA 109.3
C2B C3B H3BB 109.3
H3BA C3B H3BB 108.0
C4B C3B C2B 111.5(4)
C4B C3B H3BA 109.3
C4B C3B H3BB 109.3
C3B C4B H4BA 109.4
C3B C4B H4BB 109.4
C3B C4B C5B 111.1(4)
H4BA C4B H4BB 108.0
C5B C4B H4BA 109.4
C5B C4B H4BB 109.4
C4B C5B H5BA 109.4
C4B C5B H5BB 109.4
C4B C5B C6B 111.3(4)
H5BA C5B H5BB 108.0
C6B C5B H5BA 109.4
C6B C5B H5BB 109.4
C1B C6B C5B 111.5(4)
C1B C6B H6BA 109.3
C1B C6B H6BB 109.3
C5B C6B H6BA 109.3
C5B C6B H6BB 109.3
H6BA C6B H6BB 108.0
P1B C46B H46B 107.5
C47B C46B P1B 110.0(4)
C47B C46B H46B 107.5
C51B C46B P1B 114.2(4)
C51B C46B H46B 107.5
C51B C46B C47B 110.0(4)
C46B C47B H47C 109.4
C46B C47B H47D 109.4
H47C C47B H47D 108.0
C48B C47B C46B 111.3(4)
C48B C47B H47C 109.4
C48B C47B H47D 109.4
C47B C48B H48C 109.3
C47B C48B H48D 109.3
H48C C48B H48D 108.0
C49B C48B C47B 111.5(4)
C49B C48B H48C 109.3
C49B C48B H48D 109.3
C48B C49B H49C 109.4
C48B C49B H49D 109.4
C48B C49B C50B 111.3(4)
H49C C49B H49D 108.0
C50B C49B H49C 109.4
C50B C49B H49D 109.4
C49B C50B H50C 109.5
C49B C50B H50D 109.5
C49B C50B C51B 110.8(4)
H50C C50B H50D 108.1
C51B C50B H50C 109.5
C51B C50B H50D 109.5
C46B C51B C50B 111.0(4)
C46B C51B H51C 109.4
C46B C51B H51D 109.4
C50B C51B H51C 109.4
C50B C51B H51D 109.4
H51C C51B H51D 108.0
P1B C7B H7B 103.9
C8B C7B P1B 118.21(17)
C8B C7B H7B 103.9
C8B C7B C12B 110.30(19)
C12B C7B P1B 114.80(16)
C12B C7B H7B 103.9
C7B C8B H8BA 109.9
C7B C8B H8BB 109.9
H8BA C8B H8BB 108.3
C9B C8B C7B 108.9(2)
C9B C8B H8BA 109.9
C9B C8B H8BB 109.9
C8B C9B H9BA 109.2
C8B C9B H9BB 109.2
H9BA C9B H9BB 107.9
C10B C9B C8B 111.9(2)
C10B C9B H9BA 109.2
C10B C9B H9BB 109.2
C9B C10B H10C 109.3
C9B C10B H10D 109.3
C9B C10B C11B 111.7(2)
H10C C10B H10D 107.9
C11B C10B H10C 109.3
C11B C10B H10D 109.3
C10B C11B H11C 109.3
C10B C11B H11D 109.3
H11C C11B H11D 108.0
C12B C11B C10B 111.5(2)
C12B C11B H11C 109.3
C12B C11B H11D 109.3
C7B C12B H12C 109.9
C7B C12B H12D 109.9
C11B C12B C7B 108.8(2)
C11B C12B H12C 109.9
C11B C12B H12D 109.9
H12C C12B H12D 108.3
N1B C19B Ni1B 127.00(15)
N2B C19B Ni1B 128.46(15)
N2B C19B N1B 104.33(18)
N1B C20B H20B 126.9
C21B C20B N1B 106.20(19)
C21B C20B H20B 126.9
N2B C21B H21B 126.3
C20B C21B N2B 107.30(19)
C20B C21B H21B 126.3
C23B C22B N1B 117.54(19)
C27B C22B N1B 119.08(18)
C27B C22B C23B 123.37(19)
C22B C23B C28B 122.3(2)
C24B C23B C22B 116.7(2)
C24B C23B C28B 120.9(2)
C23B C24B H24B 119.3
C25B C24B C23B 121.4(2)
C25B C24B H24B 119.3
C24B C25B H25B 119.8
C24B C25B C26B 120.5(2)
C26B C25B H25B 119.8
C25B C26B H26B 119.5
C25B C26B C27B 121.0(2)
C27B C26B H26B 119.5
C22B C27B C31B 122.23(19)
C26B C27B C22B 117.0(2)
C26B C27B C31B 120.6(2)
C23B C28B H28B 107.8
C23B C28B C29B 113.8(2)
C23B C28B C30B 109.5(2)
C29B C28B H28B 107.8
C29B C28B C30B 110.1(2)
C30B C28B H28B 107.8
C28B C29B H29D 109.5
C28B C29B H29E 109.5
C28B C29B H29F 109.5
H29D C29B H29E 109.5
H29D C29B H29F 109.5
H29E C29B H29F 109.5
C28B C30B H30D 109.5
C28B C30B H30E 109.5
C28B C30B H30F 109.5
H30D C30B H30E 109.5
H30D C30B H30F 109.5
H30E C30B H30F 109.5
C27B C31B H31B 107.8
C27B C31B C32B 113.2(2)
C27B C31B C33B 109.83(18)
C32B C31B H31B 107.8
C32B C31B C33B 110.19(19)
C33B C31B H31B 107.8
C31B C32B H32D 109.5
C31B C32B H32E 109.5
C31B C32B H32F 109.5
H32D C32B H32E 109.5
H32D C32B H32F 109.5
H32E C32B H32F 109.5
C31B C33B H33D 109.5
C31B C33B H33E 109.5
C31B C33B H33F 109.5
H33D C33B H33E 109.5
H33D C33B H33F 109.5
H33E C33B H33F 109.5
C35B C34B N2B 118.50(19)
C35B C34B C39B 123.2(2)
C39B C34B N2B 118.31(19)
C34B C35B C40B 122.71(19)
C36B C35B C34B 117.0(2)
C36B C35B C40B 120.2(2)
C35B C36B H36B 119.4
C37B C36B C35B 121.1(2)
C37B C36B H36B 119.4
C36B C37B H37B 119.9
C38B C37B C36B 120.3(2)
C38B C37B H37B 119.9
C37B C38B H38B 119.3
C37B C38B C39B 121.3(2)
C39B C38B H38B 119.3
C34B C39B C43B 121.6(2)
C38B C39B C34B 116.9(2)
C38B C39B C43B 121.4(2)
C35B C40B H40B 107.9
C35B C40B C41B 109.86(19)
C35B C40B C42B 112.3(2)
C41B C40B H40B 107.9
C42B C40B H40B 107.9
C42B C40B C41B 110.7(2)
C40B C41B H41D 109.5
C40B C41B H41E 109.5
C40B C41B H41F 109.5
H41D C41B H41E 109.5
H41D C41B H41F 109.5
H41E C41B H41F 109.5
C40B C42B H42D 109.5
C40B C42B H42E 109.5
C40B C42B H42F 109.5
H42D C42B H42E 109.5
H42D C42B H42F 109.5
H42E C42B H42F 109.5
C39B C43B H43B 107.7
C39B C43B C44B 113.5(2)
C44B C43B H43B 107.7
C45B C43B C39B 110.6(2)
C45B C43B H43B 107.7
C45B C43B C44B 109.4(2)
C43B C44B H44D 109.5
C43B C44B H44E 109.5
C43B C44B H44F 109.5
H44D C44B H44E 109.5
H44D C44B H44F 109.5
H44E C44B H44F 109.5
C43B C45B H45D 109.5
C43B C45B H45E 109.5
C43B C45B H45F 109.5
H45D C45B H45E 109.5
H45D C45B H45F 109.5
H45E C45B H45F 109.5
Cl1C Ni1C Cl2C 176.30(3)
Cl1C Ni1C P1C 92.42(3)
Cl2C Ni1C P1C 90.72(3)
C19C Ni1C Cl1C 88.77(7)
C19C Ni1C Cl2C 88.24(7)
C19C Ni1C P1C 175.46(6)
C52C P1C Ni1C 113.6(2)
C52C P1C C46C 100.3(3)
C1C P1C Ni1C 110.10(15)
C46C P1C Ni1C 110.6(3)
C7C P1C Ni1C 114.73(8)
C7C P1C C52C 113.1(3)
C7C P1C C1C 102.60(15)
C7C P1C C46C 103.1(3)
C13C P1C Ni1C 110.46(14)
C13C P1C C1C 109.0(2)
C13C P1C C7C 109.6(2)
P1C C52C H52C 103.2
C53C C52C P1C 115.5(4)
C53C C52C H52C 103.2
C57C C52C P1C 119.5(4)
C57C C52C H52C 103.2
C57C C52C C53C 109.7(4)
C52C C53C H53A 109.2
C52C C53C H53B 109.2
C52C C53C C54C 112.2(4)
H53A C53C H53B 107.9
C54C C53C H53A 109.2
C54C C53C H53B 109.2
C53C C54C H54A 109.1
C53C C54C H54B 109.1
H54A C54C H54B 107.8
C55C C54C C53C 112.5(4)
C55C C54C H54A 109.1
C55C C54C H54B 109.1
C54C C55C H55A 109.7
C54C C55C H55B 109.7
C54C C55C C56C 110.0(4)
H55A C55C H55B 108.2
C56C C55C H55A 109.7
C56C C55C H55B 109.7
C55C C56C H56A 109.4
C55C C56C H56B 109.4
C55C C56C C57C 111.1(4)
H56A C56C H56B 108.0
C57C C56C H56A 109.4
C57C C56C H56B 109.4
C52C C57C C56C 113.1(4)
C52C C57C H57A 109.0
C52C C57C H57B 109.0
C56C C57C H57A 109.0
C56C C57C H57B 109.0
H57A C57C H57B 107.8
C19C N1C C20C 111.21(17)
C19C N1C C22C 123.71(17)
C20C N1C C22C 125.02(17)
C19C N2C C21C 110.74(17)
C19C N2C C34C 125.13(17)
C21C N2C C34C 124.08(17)
P1C C1C H1C 107.3
C2C C1C P1C 113.9(2)
C2C C1C H1C 107.3
C2C C1C C6C 110.7(3)
C6C C1C P1C 110.0(2)
C6C C1C H1C 107.3
C1C C2C H2CA 109.6
C1C C2C H2CB 109.6
C1C C2C C3C 110.4(3)
H2CA C2C H2CB 108.1
C3C C2C H2CA 109.6
C3C C2C H2CB 109.6
C2C C3C H3CA 109.4
C2C C3C H3CB 109.4
H3CA C3C H3CB 108.0
C4C C3C C2C 111.1(3)
C4C C3C H3CA 109.4
C4C C3C H3CB 109.4
C3C C4C H4CA 109.3
C3C C4C H4CB 109.3
C3C C4C C5C 111.7(3)
H4CA C4C H4CB 107.9
C5C C4C H4CA 109.3
C5C C4C H4CB 109.3
C4C C5C H5CA 109.4
C4C C5C H5CB 109.4
C4C C5C C6C 111.2(3)
H5CA C5C H5CB 108.0
C6C C5C H5CA 109.4
C6C C5C H5CB 109.4
C1C C6C H6CA 109.4
C1C C6C H6CB 109.4
C5C C6C C1C 111.2(3)
C5C C6C H6CA 109.4
C5C C6C H6CB 109.4
H6CA C6C H6CB 108.0
P1C C46C H46C 107.4
C47C C46C P1C 113.6(4)
C47C C46C H46C 107.4
C47C C46C C51C 109.0(5)
C51C C46C P1C 111.8(4)
C51C C46C H46C 107.4
C46C C47C H47A 109.4
C46C C47C H47B 109.4
C46C C47C C48C 111.3(4)
H47A C47C H47B 108.0
C48C C47C H47A 109.4
C48C C47C H47B 109.4
C47C C48C H48A 109.3
C47C C48C H48B 109.3
H48A C48C H48B 107.9
C49C C48C C47C 111.7(5)
C49C C48C H48A 109.3
C49C C48C H48B 109.3
C48C C49C H49A 109.5
C48C C49C H49B 109.5
C48C C49C C50C 110.7(5)
H49A C49C H49B 108.1
C50C C49C H49A 109.5
C50C C49C H49B 109.5
C49C C50C H50A 109.5
C49C C50C H50B 109.5
C49C C50C C51C 110.7(5)
H50A C50C H50B 108.1
C51C C50C H50A 109.5
C51C C50C H50B 109.5
C46C C51C H51A 109.4
C46C C51C H51B 109.4
C50C C51C C46C 111.0(4)
C50C C51C H51A 109.4
C50C C51C H51B 109.4
H51A C51C H51B 108.0
P1C C7C H7C 104.4
C8C C7C P1C 119.51(18)
C8C C7C H7C 104.4
C12C C7C P1C 112.92(16)
C12C C7C H7C 104.4
C12C C7C C8C 109.46(19)
C7C C8C H8CA 109.7
C7C C8C H8CB 109.7
H8CA C8C H8CB 108.2
C9C C8C C7C 109.6(2)
C9C C8C H8CA 109.7
C9C C8C H8CB 109.7
C8C C9C H9CA 109.3
C8C C9C H9CB 109.3
C8C C9C C10C 111.7(2)
H9CA C9C H9CB 107.9
C10C C9C H9CA 109.3
C10C C9C H9CB 109.3
C9C C10C H10A 109.4
C9C C10C H10B 109.4
H10A C10C H10B 108.0
C11C C10C C9C 111.4(2)
C11C C10C H10A 109.4
C11C C10C H10B 109.4
C10C C11C H11A 109.3
C10C C11C H11B 109.3
H11A C11C H11B 107.9
C12C C11C C10C 111.7(2)
C12C C11C H11A 109.3
C12C C11C H11B 109.3
C7C C12C H12A 109.7
C7C C12C H12B 109.7
C11C C12C C7C 110.0(2)
C11C C12C H12A 109.7
C11C C12C H12B 109.7
H12A C12C H12B 108.2
P1C C13C H13C 105.3
C14C C13C P1C 111.9(3)
C14C C13C H13C 105.3
C18C C13C P1C 116.7(3)
C18C C13C H13C 105.3
C18C C13C C14C 111.2(3)
C13C C14C H14A 110.1
C13C C14C H14B 110.1
H14A C14C H14B 108.4
C15C C14C C13C 108.1(3)
C15C C14C H14A 110.1
C15C C14C H14B 110.1
C14C C15C H15A 109.5
C14C C15C H15B 109.5
H15A C15C H15B 108.1
C16C C15C C14C 110.8(3)
C16C C15C H15A 109.5
C16C C15C H15B 109.5
C15C C16C H16A 109.0
C15C C16C H16B 109.0
C15C C16C C17C 113.0(3)
H16A C16C H16B 107.8
C17C C16C H16A 109.0
C17C C16C H16B 109.0
C16C C17C H17A 109.3
C16C C17C H17B 109.3
C16C C17C C18C 111.6(3)
H17A C17C H17B 108.0
C18C C17C H17A 109.3
C18C C17C H17B 109.3
C13C C18C C17C 108.7(3)
C13C C18C H18A 109.9
C13C C18C H18B 109.9
C17C C18C H18A 109.9
C17C C18C H18B 109.9
H18A C18C H18B 108.3
N1C C19C Ni1C 128.95(15)
N2C C19C Ni1C 126.67(15)
N2C C19C N1C 104.35(17)
N1C C20C H20C 126.8
C21C C20C N1C 106.47(19)
C21C C20C H20C 126.8
N2C C21C H21C 126.4
C20C C21C N2C 107.23(19)
C20C C21C H21C 126.4
C23C C22C N1C 118.00(19)
C27C C22C N1C 118.79(18)
C27C C22C C23C 123.20(19)
C22C C23C C28C 122.48(19)
C24C C23C C22C 116.9(2)
C24C C23C C28C 120.5(2)
C23C C24C H24C 119.5
C25C C24C C23C 121.0(2)
C25C C24C H24C 119.5
C24C C25C H25C 119.7
C24C C25C C26C 120.6(2)
C26C C25C H25C 119.7
C25C C26C H26C 119.5
C25C C26C C27C 121.0(2)
C27C C26C H26C 119.5
C22C C27C C31C 122.14(19)
C26C C27C C22C 117.1(2)
C26C C27C C31C 120.5(2)
C23C C28C H28C 107.9
C23C C28C C29C 112.79(19)
C23C C28C C30C 110.21(19)
C29C C28C H28C 107.9
C29C C28C C30C 110.1(2)
C30C C28C H28C 107.9
C28C C29C H29A 109.5
C28C C29C H29B 109.5
C28C C29C H29C 109.5
H29A C29C H29B 109.5
H29A C29C H29C 109.5
H29B C29C H29C 109.5
C28C C30C H30A 109.5
C28C C30C H30B 109.5
C28C C30C H30C 109.5
H30A C30C H30B 109.5
H30A C30C H30C 109.5
H30B C30C H30C 109.5
C27C C31C H31C 108.1
C27C C31C C32C 113.52(19)
C27C C31C C33C 108.62(18)
C32C C31C H31C 108.1
C32C C31C C33C 110.3(2)
C33C C31C H31C 108.1
C31C C32C H32A 109.5
C31C C32C H32B 109.5
C31C C32C H32C 109.5
H32A C32C H32B 109.5
H32A C32C H32C 109.5
H32B C32C H32C 109.5
C31C C33C H33A 109.5
C31C C33C H33B 109.5
C31C C33C H33C 109.5
H33A C33C H33B 109.5
H33A C33C H33C 109.5
H33B C33C H33C 109.5
C35C C34C N2C 118.77(19)
C35C C34C C39C 122.53(19)
C39C C34C N2C 118.66(18)
C34C C35C C40C 123.30(19)
C36C C35C C34C 117.2(2)
C36C C35C C40C 119.43(19)
C35C C36C H36C 119.1
C37C C36C C35C 121.7(2)
C37C C36C H36C 119.1
C36C C37C H37C 120.2
C38C C37C C36C 119.6(2)
C38C C37C H37C 120.2
C37C C38C H38C 119.3
C37C C38C C39C 121.4(2)
C39C C38C H38C 119.3
C34C C39C C43C 122.32(19)
C38C C39C C34C 117.47(19)
C38C C39C C43C 120.0(2)
C35C C40C H40C 108.1
C35C C40C C41C 110.02(19)
C35C C40C C42C 111.74(19)
C41C C40C H40C 108.1
C41C C40C C42C 110.5(2)
C42C C40C H40C 108.1
C40C C41C H41A 109.5
C40C C41C H41B 109.5
C40C C41C H41C 109.5
H41A C41C H41B 109.5
H41A C41C H41C 109.5
H41B C41C H41C 109.5
C40C C42C H42A 109.5
C40C C42C H42B 109.5
C40C C42C H42C 109.5
H42A C42C H42B 109.5
H42A C42C H42C 109.5
H42B C42C H42C 109.5
C39C C43C H43C 108.3
C39C C43C C44C 112.78(19)
C39C C43C C45C 108.34(18)
C44C C43C H43C 108.3
C44C C43C C45C 110.8(2)
C45C C43C H43C 108.3
C43C C44C H44A 109.5
C43C C44C H44B 109.5
C43C C44C H44C 109.5
H44A C44C H44B 109.5
H44A C44C H44C 109.5
H44B C44C H44C 109.5
C43C C45C H45A 109.5
C43C C45C H45B 109.5
C43C C45C H45C 109.5
H45A C45C H45B 109.5
H45A C45C H45C 109.5
H45B C45C H45C 109.5
C7S P1S C1S 103.41(16)
C13S P1S C1S 106.29(18)
C13S P1S C7S 103.55(18)
P1S C19S H19S 106.5
C20S C19S P1S 112.4(5)
C20S C19S H19S 106.5
C24S C19S P1S 115.1(5)
C24S C19S H19S 106.5
C24S C19S C20S 109.2(6)
C19S C20S H20D 109.2
C19S C20S H20E 109.2
H20D C20S H20E 107.9
C21S C20S C19S 112.1(6)
C21S C20S H20D 109.2
C21S C20S H20E 109.2
C20S C21S H21D 108.9
C20S C21S H21E 108.9
H21D C21S H21E 107.8
C22S C21S C20S 113.1(6)
C22S C21S H21D 108.9
C22S C21S H21E 108.9
C21S C22S H22A 109.2
C21S C22S H22B 109.2
C21S C22S C23S 111.9(6)
H22A C22S H22B 107.9
C23S C22S H22A 109.2
C23S C22S H22B 109.2
C22S C23S H23A 109.4
C22S C23S H23B 109.4
C22S C23S C24S 111.3(6)
H23A C23S H23B 108.0
C24S C23S H23A 109.4
C24S C23S H23B 109.4
C19S C24S C23S 110.7(5)
C19S C24S H24D 109.5
C19S C24S H24E 109.5
C23S C24S H24D 109.5
C23S C24S H24E 109.5
H24D C24S H24E 108.1
P1S C1S H1S 109.2
C2S C1S P1S 110.6(2)
C2S C1S H1S 109.2
C2S C1S C6S 108.5(3)
C6S C1S P1S 110.3(3)
C6S C1S H1S 109.2
C1S C2S H2SA 109.3
C1S C2S H2SB 109.3
H2SA C2S H2SB 107.9
C3S C2S C1S 111.8(3)
C3S C2S H2SA 109.3
C3S C2S H2SB 109.3
C2S C3S H3SA 109.1
C2S C3S H3SB 109.1
H3SA C3S H3SB 107.9
C4S C3S C2S 112.4(3)
C4S C3S H3SA 109.1
C4S C3S H3SB 109.1
C3S C4S H4SA 109.3
C3S C4S H4SB 109.3
C3S C4S C5S 111.8(3)
H4SA C4S H4SB 107.9
C5S C4S H4SA 109.3
C5S C4S H4SB 109.3
C4S C5S H5SA 109.4
C4S C5S H5SB 109.4
H5SA C5S H5SB 108.0
C6S C5S C4S 111.3(4)
C6S C5S H5SA 109.4
C6S C5S H5SB 109.4
C1S C6S H6SA 109.1
C1S C6S H6SB 109.1
C5S C6S C1S 112.6(3)
C5S C6S H6SA 109.1
C5S C6S H6SB 109.1
H6SA C6S H6SB 107.8
P1S C7S H7S 106.1
C8S C7S P1S 118.1(3)
C8S C7S H7S 106.1
C12S C7S P1S 109.4(3)
C12S C7S H7S 106.1
C12S C7S C8S 110.3(3)
C7S C8S H8SA 109.3
C7S C8S H8SB 109.3
H8SA C8S H8SB 108.0
C9S C8S C7S 111.5(3)
C9S C8S H8SA 109.3
C9S C8S H8SB 109.3
C8S C9S H9SA 109.3
C8S C9S H9SB 109.3
H9SA C9S H9SB 107.9
C10S C9S C8S 111.8(4)
C10S C9S H9SA 109.3
C10S C9S H9SB 109.3
C9S C10S H10I 109.2
C9S C10S H10J 109.2
C9S C10S C11S 111.8(4)
H10I C10S H10J 107.9
C11S C10S H10I 109.2
C11S C10S H10J 109.2
C10S C11S H11I 109.6
C10S C11S H11J 109.6
C10S C11S C12S 110.5(3)
H11I C11S H11J 108.1
C12S C11S H11I 109.6
C12S C11S H11J 109.6
C7S C12S C11S 111.5(3)
C7S C12S H12I 109.3
C7S C12S H12J 109.3
C11S C12S H12I 109.3
C11S C12S H12J 109.3
H12I C12S H12J 108.0
P1S C13S H13S 106.4
C14S C13S P1S 116.7(3)
C14S C13S H13S 106.4
C14S C13S C18S 108.9(3)
C18S C13S P1S 111.3(2)
C18S C13S H13S 106.4
C13S C14S H14I 109.2
C13S C14S H14J 109.2
C13S C14S C15S 112.0(3)
H14I C14S H14J 107.9
C15S C14S H14I 109.2
C15S C14S H14J 109.2
C14S C15S H15I 109.2
C14S C15S H15J 109.2
H15I C15S H15J 107.9
C16S C15S C14S 111.9(3)
C16S C15S H15I 109.2
C16S C15S H15J 109.2
C15S C16S H16I 110.1
C15S C16S H16J 110.1
C15S C16S C17S 108.1(3)
H16I C16S H16J 108.4
C17S C16S H16I 110.1
C17S C16S H16J 110.1
C16S C17S H17I 109.3
C16S C17S H17J 109.3
H17I C17S H17J 107.9
C18S C17S C16S 111.7(3)
C18S C17S H17I 109.3
C18S C17S H17J 109.3
C13S C18S H18I 109.1
C13S C18S H18J 109.1
C17S C18S C13S 112.3(3)
C17S C18S H18I 109.1
C17S C18S H18J 109.1
H18I C18S H18J 107.9
H25D C25S H25E 109.5
H25D C25S H25F 109.5
H25E C25S H25F 109.5
C26S C25S H25D 109.5
C26S C25S H25E 109.5
C26S C25S H25F 109.5
C27S C26S C25S 120.9
C27S C26S C31S 118.2
C31S C26S C25S 120.9
C26S C27S H27S 119.5
C28S C27S C26S 121.1
C28S C27S H27S 119.5
C27S C28S H28S 120.0
C29S C28S C27S 120.0
C29S C28S H28S 120.0
C28S C29S H29S 120.2
C28S C29S C30S 119.6
C30S C29S H29S 120.2
C29S C30S H30S 120.0
C31S C30S C29S 120.1
C31S C30S H30S 120.0
C26S C31S H31S 119.5
C30S C31S C26S 121.1
C30S C31S H31S 119.5
H32M C32S H32N 109.5
H32M C32S H32O 109.5
H32N C32S H32O 109.5
C33S C32S H32M 109.5
C33S C32S H32N 109.5
C33S C32S H32O 109.5
C34S C33S C32S 120.9
C38S C33S C32S 121.0
C38S C33S C34S 118.1
C33S C34S H34S 119.5
C35S C34S C33S 121.1
C35S C34S H34S 119.5
C34S C35S H35S 119.9
C36S C35S C34S 120.1
C36S C35S H35S 119.9
C35S C36S H36S 120.2
C35S C36S C37S 119.6
C37S C36S H36S 120.2
C36S C37S H37S 120.0
C36S C37S C38S 120.0
C38S C37S H37S 120.0
C33S C38S H38S 119.4
C37S C38S C33S 121.1
C37S C38S H38S 119.4
H39A C39S H39B 109.5
H39A C39S H39C 109.5
H39B C39S H39C 109.5
C40S C39S H39A 109.5
C40S C39S H39B 109.5
C40S C39S H39C 109.5
C41S C40S C39S 120.9
C41S C40S C45S 118.1
C45S C40S C39S 121.0
C40S C41S H41S 119.5
C42S C41S C40S 121.0
C42S C41S H41S 119.5
C41S C42S H42S 119.9
C43S C42S C41S 120.2
C43S C42S H42S 119.9
C42S C43S H43S 120.3
C44S C43S C42S 119.4
C44S C43S H43S 120.3
C43S C44S H44S 120.0
C43S C44S C45S 120.1
C45S C44S H44S 120.0
C40S C45S H45S 119.4
C44S C45S C40S 121.2
C44S C45S H45S 119.4
H46A C46S H46D 109.5
H46A C46S H46E 109.5
H46D C46S H46E 109.5
C47S C46S H46A 109.5
C47S C46S H46D 109.5
C47S C46S H46E 109.5
C48S C47S C46S 121.0
C48S C47S C52S 118.0
C52S C47S C46S 121.0
C47S C48S H48S 119.4
C49S C48S C47S 121.1
C49S C48S H48S 119.4
C48S C49S H49S 119.9
C50S C49S C48S 120.2
C50S C49S H49S 119.9
C49S C50S H50S 120.3
C51S C50S C49S 119.4
C51S C50S H50S 120.3
C50S C51S H51S 120.0
C50S C51S C52S 120.0
C52S C51S H51S 120.0
C47S C52S H52S 119.4
C51S C52S C47S 121.2
C51S C52S H52S 119.4

loop_
_geom_bond_atom_site_label_1
_geom_bond_atom_site_label_2
_geom_bond_distance
Ni1 Cl1 2.1613(9)
Ni1 Cl2 2.1877(9)
Ni1 P1 2.2558(8)
Ni1 C19 1.910(2)
N1 C19 1.358(3)
N1 C20 1.389(3)
N1 C22 1.453(3)
N2 C19 1.357(3)
N2 C21 1.386(3)
N2 C34 1.450(3)
P1 C1 1.8542(19)
P1 C7 1.840(2)
P1 C13 1.841(2)
C1 H1 1.0000
C1 C2 1.527(3)
C1 C6 1.538(3)
C2 H2A 0.9900
C2 H2B 0.9900
C2 C3 1.534(2)
C3 H3A 0.9900
C3 H3B 0.9900
C3 C4 1.515(3)
C4 H4A 0.9900
C4 H4B 0.9900
C4 C5 1.521(3)
C5 H5A 0.9900
C5 H5B 0.9900
C5 C6 1.526(3)
C6 H6A 0.9900
C6 H6B 0.9900
C7 H7 1.0000
C7 C8 1.539(3)
C7 C12 1.536(3)
C8 H8A 0.9900
C8 H8B 0.9900
C8 C9 1.516(4)
C9 H9A 0.9900
C9 H9B 0.9900
C9 C10 1.525(4)
C10 H10E 0.9900
C10 H10F 0.9900
C10 C11 1.519(4)
C11 H11E 0.9900
C11 H11F 0.9900
C11 C12 1.517(4)
C12 H12E 0.9900
C12 H12F 0.9900
C13 H13 1.0000
C13 C14 1.538(3)
C13 C18 1.532(3)
C14 H14E 0.9900
C14 H14F 0.9900
C14 C15 1.523(3)
C15 H15E 0.9900
C15 H15F 0.9900
C15 C16 1.524(4)
C16 H16E 0.9900
C16 H16F 0.9900
C16 C17 1.523(4)
C17 H17E 0.9900
C17 H17F 0.9900
C17 C18 1.517(4)
C18 H18E 0.9900
C18 H18F 0.9900
C20 H20 0.9500
C20 C21 1.342(3)
C21 H21 0.9500
C22 C23 1.401(3)
C22 C27 1.398(3)
C23 C24 1.390(3)
C23 C28 1.521(3)
C24 H24 0.9500
C24 C25 1.382(4)
C25 H25 0.9500
C25 C26 1.383(3)
C26 H26 0.9500
C26 C27 1.395(3)
C27 C31 1.518(3)
C28 H28 1.0000
C28 C29 1.523(3)
C28 C30 1.537(4)
C29 H29G 0.9800
C29 H29H 0.9800
C29 H29I 0.9800
C30 H30G 0.9800
C30 H30H 0.9800
C30 H30I 0.9800
C31 H31 1.0000
C31 C32 1.528(3)
C31 C33 1.539(3)
C32 H32G 0.9800
C32 H32H 0.9800
C32 H32I 0.9800
C33 H33G 0.9800
C33 H33H 0.9800
C33 H33I 0.9800
C34 C35 1.397(3)
C34 C39 1.405(3)
C35 C36 1.394(3)
C35 C40 1.523(3)
C36 H36 0.9500
C36 C37 1.382(3)
C37 H37 0.9500
C37 C38 1.378(3)
C38 H38 0.9500
C38 C39 1.392(3)
C39 C43 1.522(3)
C40 H40 1.0000
C40 C41 1.534(3)
C40 C42 1.528(3)
C41 H41G 0.9800
C41 H41H 0.9800
C41 H41I 0.9800
C42 H42G 0.9800
C42 H42H 0.9800
C42 H42I 0.9800
C43 H43 1.0000
C43 C44 1.528(3)
C43 C45 1.534(4)
C44 H44G 0.9800
C44 H44H 0.9800
C44 H44I 0.9800
C45 H45G 0.9800
C45 H45H 0.9800
C45 H45I 0.9800
Ni1A Cl1A 2.1875(8)
Ni1A Cl2A 2.1593(8)
Ni1A P1A 2.2579(8)
Ni1A C19A 1.911(2)
P1A C1A 1.850(2)
P1A C7A 1.839(2)
P1A C13A 1.845(2)
N1A C19A 1.358(3)
N1A C20A 1.391(3)
N1A C22A 1.450(3)
N2A C19A 1.361(3)
N2A C21A 1.388(3)
N2A C34A 1.449(3)
C1A H1A 1.0000
C1A C2A 1.541(3)
C1A C6A 1.521(3)
C2A H2AA 0.9900
C2A H2AB 0.9900
C2A C3A 1.529(3)
C3A H3AA 0.9900
C3A H3AB 0.9900
C3A C4A 1.521(3)
C4A H4AA 0.9900
C4A H4AB 0.9900
C4A C5A 1.516(3)
C5A H5AA 0.9900
C5A H5AB 0.9900
C5A C6A 1.526(3)
C6A H6AA 0.9900
C6A H6AB 0.9900
C7A H7A 1.0000
C7A C8A 1.532(3)
C7A C12A 1.541(3)
C8A H8AA 0.9900
C8A H8AB 0.9900
C8A C9A 1.532(3)
C9A H9AA 0.9900
C9A H9AB 0.9900
C9A C10A 1.517(4)
C10A H10G 0.9900
C10A H10H 0.9900
C10A C11A 1.518(4)
C11A H11G 0.9900
C11A H11H 0.9900
C11A C12A 1.522(3)
C12A H12G 0.9900
C12A H12H 0.9900
C13A H13A 1.0000
C13A C14A 1.535(3)
C13A C18A 1.539(3)
C14A H14G 0.9900
C14A H14H 0.9900
C14A C15A 1.519(3)
C15A H15G 0.9900
C15A H15H 0.9900
C15A C16A 1.513(4)
C16A H16G 0.9900
C16A H16H 0.9900
C16A C17A 1.527(3)
C17A H17G 0.9900
C17A H17H 0.9900
C17A C18A 1.526(3)
C18A H18G 0.9900
C18A H18H 0.9900
C20A H20A 0.9500
C20A C21A 1.335(3)
C21A H21A 0.9500
C22A C23A 1.401(3)
C22A C27A 1.400(3)
C23A C24A 1.393(3)
C23A C28A 1.521(3)
C24A H24A 0.9500
C24A C25A 1.383(3)
C25A H25A 0.9500
C25A C26A 1.382(3)
C26A H26A 0.9500
C26A C27A 1.391(3)
C27A C31A 1.523(3)
C28A H28A 1.0000
C28A C29A 1.529(3)
C28A C30A 1.539(3)
C29A H29J 0.9800
C29A H29K 0.9800
C29A H29L 0.9800
C30A H30J 0.9800
C30A H30K 0.9800
C30A H30L 0.9800
C31A H31A 1.0000
C31A C32A 1.528(3)
C31A C33A 1.533(3)
C32A H32J 0.9800
C32A H32K 0.9800
C32A H32L 0.9800
C33A H33J 0.9800
C33A H33K 0.9800
C33A H33L 0.9800
C34A C35A 1.403(3)
C34A C39A 1.398(3)
C35A C36A 1.399(3)
C35A C40A 1.509(3)
C36A H36A 0.9500
C36A C37A 1.369(4)
C37A H37A 0.9500
C37A C38A 1.372(4)
C38A H38A 0.9500
C38A C39A 1.395(3)
C39A C43A 1.518(3)
C40A H40A 1.0000
C40A C41A 1.532(3)
C40A C42A 1.540(3)
C41A H41J 0.9800
C41A H41K 0.9800
C41A H41L 0.9800
C42A H42J 0.9800
C42A H42K 0.9800
C42A H42L 0.9800
C43A H43A 1.0000
C43A C44A 1.534(3)
C43A C45A 1.535(3)
C44A H44J 0.9800
C44A H44K 0.9800
C44A H44L 0.9800
C45A H45J 0.9800
C45A H45K 0.9800
C45A H45L 0.9800
Ni1B Cl1B 2.1646(8)
Ni1B Cl2B 2.1834(8)
Ni1B P1B 2.2522(8)
Ni1B C19B 1.908(2)
P1B C13B 1.843(2)
P1B C1B 1.855(3)
P1B C46B 1.851(3)
P1B C7B 1.839(2)
C13B H13B 1.0000
C13B C14B 1.531(3)
C13B C18B 1.525(3)
C14B H14C 0.9900
C14B H14D 0.9900
C14B C15B 1.528(3)
C15B H15C 0.9900
C15B H15D 0.9900
C15B C16B 1.516(3)
C16B H16C 0.9900
C16B H16D 0.9900
C16B C17B 1.521(3)
C17B H17C 0.9900
C17B H17D 0.9900
C17B C18B 1.533(3)
C18B H18C 0.9900
C18B H18D 0.9900
N1B C19B 1.360(3)
N1B C20B 1.392(3)
N1B C22B 1.447(3)
N2B C19B 1.351(3)
N2B C21B 1.389(3)
N2B C34B 1.448(3)
C1B H1B 1.0000
C1B C2B 1.535(4)
C1B C6B 1.529(4)
C2B H2BA 0.9900
C2B H2BB 0.9900
C2B C3B 1.530(4)
C3B H3BA 0.9900
C3B H3BB 0.9900
C3B C4B 1.510(4)
C4B H4BA 0.9900
C4B H4BB 0.9900
C4B C5B 1.521(4)
C5B H5BA 0.9900
C5B H5BB 0.9900
C5B C6B 1.530(4)
C6B H6BA 0.9900
C6B H6BB 0.9900
C46B H46B 1.0000
C46B C47B 1.533(4)
C46B C51B 1.528(4)
C47B H47C 0.9900
C47B H47D 0.9900
C47B C48B 1.529(4)
C48B H48C 0.9900
C48B H48D 0.9900
C48B C49B 1.512(4)
C49B H49C 0.9900
C49B H49D 0.9900
C49B C50B 1.522(4)
C50B H50C 0.9900
C50B H50D 0.9900
C50B C51B 1.531(4)
C51B H51C 0.9900
C51B H51D 0.9900
C7B H7B 1.0000
C7B C8B 1.531(3)
C7B C12B 1.535(3)
C8B H8BA 0.9900
C8B H8BB 0.9900
C8B C9B 1.523(4)
C9B H9BA 0.9900
C9B H9BB 0.9900
C9B C10B 1.520(4)
C10B H10C 0.9900
C10B H10D 0.9900
C10B C11B 1.531(4)
C11B H11C 0.9900
C11B H11D 0.9900
C11B C12B 1.526(3)
C12B H12C 0.9900
C12B H12D 0.9900
C20B H20B 0.9500
C20B C21B 1.340(3)
C21B H21B 0.9500
C22B C23B 1.401(3)
C22B C27B 1.397(3)
C23B C24B 1.392(3)
C23B C28B 1.514(3)
C24B H24B 0.9500
C24B C25B 1.372(4)
C25B H25B 0.9500
C25B C26B 1.385(3)
C26B H26B 0.9500
C26B C27B 1.390(3)
C27B C31B 1.520(3)
C28B H28B 1.0000
C28B C29B 1.530(3)
C28B C30B 1.538(4)
C29B H29D 0.9800
C29B H29E 0.9800
C29B H29F 0.9800
C30B H30D 0.9800
C30B H30E 0.9800
C30B H30F 0.9800
C31B H31B 1.0000
C31B C32B 1.530(3)
C31B C33B 1.531(3)
C32B H32D 0.9800
C32B H32E 0.9800
C32B H32F 0.9800
C33B H33D 0.9800
C33B H33E 0.9800
C33B H33F 0.9800
C34B C35B 1.398(3)
C34B C39B 1.402(3)
C35B C36B 1.397(3)
C35B C40B 1.515(3)
C36B H36B 0.9500
C36B C37B 1.381(3)
C37B H37B 0.9500
C37B C38B 1.381(4)
C38B H38B 0.9500
C38B C39B 1.393(3)
C39B C43B 1.525(3)
C40B H40B 1.0000
C40B C41B 1.532(3)
C40B C42B 1.530(3)
C41B H41D 0.9800
C41B H41E 0.9800
C41B H41F 0.9800
C42B H42D 0.9800
C42B H42E 0.9800
C42B H42F 0.9800
C43B H43B 1.0000
C43B C44B 1.528(3)
C43B C45B 1.520(4)
C44B H44D 0.9800
C44B H44E 0.9800
C44B H44F 0.9800
C45B H45D 0.9800
C45B H45E 0.9800
C45B H45F 0.9800
Ni1C Cl1C 2.1635(9)
Ni1C Cl2C 2.1838(9)
Ni1C P1C 2.2598(8)
Ni1C C19C 1.909(2)
P1C C52C 1.854(3)
P1C C1C 1.853(2)
P1C C46C 1.855(3)
P1C C7C 1.852(2)
P1C C13C 1.830(3)
C52C H52C 1.0000
C52C C53C 1.526(4)
C52C C57C 1.523(4)
C53C H53A 0.9900
C53C H53B 0.9900
C53C C54C 1.533(4)
C54C H54A 0.9900
C54C H54B 0.9900
C54C C55C 1.511(4)
C55C H55A 0.9900
C55C H55B 0.9900
C55C C56C 1.524(4)
C56C H56A 0.9900
C56C H56B 0.9900
C56C C57C 1.534(4)
C57C H57A 0.9900
C57C H57B 0.9900
N1C C19C 1.359(3)
N1C C20C 1.389(3)
N1C C22C 1.451(3)
N2C C19C 1.357(3)
N2C C21C 1.390(3)
N2C C34C 1.448(3)
C1C H1C 1.0000
C1C C2C 1.526(3)
C1C C6C 1.534(3)
C2C H2CA 0.9900
C2C H2CB 0.9900
C2C C3C 1.534(3)
C3C H3CA 0.9900
C3C H3CB 0.9900
C3C C4C 1.510(4)
C4C H4CA 0.9900
C4C H4CB 0.9900
C4C C5C 1.522(4)
C5C H5CA 0.9900
C5C H5CB 0.9900
C5C C6C 1.529(3)
C6C H6CA 0.9900
C6C H6CB 0.9900
C46C H46C 1.0000
C46C C47C 1.532(4)
C46C C51C 1.534(4)
C47C H47A 0.9900
C47C H47B 0.9900
C47C C48C 1.533(4)
C48C H48A 0.9900
C48C H48B 0.9900
C48C C49C 1.512(4)
C49C H49A 0.9900
C49C H49B 0.9900
C49C C50C 1.523(4)
C50C H50A 0.9900
C50C H50B 0.9900
C50C C51C 1.530(4)
C51C H51A 0.9900
C51C H51B 0.9900
C7C H7C 1.0000
C7C C8C 1.537(3)
C7C C12C 1.535(3)
C8C H8CA 0.9900
C8C H8CB 0.9900
C8C C9C 1.523(4)
C9C H9CA 0.9900
C9C H9CB 0.9900
C9C C10C 1.527(4)
C10C H10A 0.9900
C10C H10B 0.9900
C10C C11C 1.524(4)
C11C H11A 0.9900
C11C H11B 0.9900
C11C C12C 1.522(4)
C12C H12A 0.9900
C12C H12B 0.9900
C13C H13C 1.0000
C13C C14C 1.534(3)
C13C C18C 1.524(3)
C14C H14A 0.9900
C14C H14B 0.9900
C14C C15C 1.532(3)
C15C H15A 0.9900
C15C H15B 0.9900
C15C C16C 1.514(4)
C16C H16A 0.9900
C16C H16B 0.9900
C16C C17C 1.522(4)
C17C H17A 0.9900
C17C H17B 0.9900
C17C C18C 1.537(3)
C18C H18A 0.9900
C18C H18B 0.9900
C20C H20C 0.9500
C20C C21C 1.340(3)
C21C H21C 0.9500
C22C C23C 1.404(3)
C22C C27C 1.399(3)
C23C C24C 1.398(3)
C23C C28C 1.516(3)
C24C H24C 0.9500
C24C C25C 1.379(3)
C25C H25C 0.9500
C25C C26C 1.383(3)
C26C H26C 0.9500
C26C C27C 1.394(3)
C27C C31C 1.519(3)
C28C H28C 1.0000
C28C C29C 1.532(3)
C28C C30C 1.533(4)
C29C H29A 0.9800
C29C H29B 0.9800
C29C H29C 0.9800
C30C H30A 0.9800
C30C H30B 0.9800
C30C H30C 0.9800
C31C H31C 1.0000
C31C C32C 1.529(3)
C31C C33C 1.536(3)
C32C H32A 0.9800
C32C H32B 0.9800
C32C H32C 0.9800
C33C H33A 0.9800
C33C H33B 0.9800
C33C H33C 0.9800
C34C C35C 1.400(3)
C34C C39C 1.402(3)
C35C C36C 1.393(3)
C35C C40C 1.518(3)
C36C H36C 0.9500
C36C C37C 1.383(3)
C37C H37C 0.9500
C37C C38C 1.382(3)
C38C H38C 0.9500
C38C C39C 1.394(3)
C39C C43C 1.518(3)
C40C H40C 1.0000
C40C C41C 1.532(3)
C40C C42C 1.532(3)
C41C H41A 0.9800
C41C H41B 0.9800
C41C H41C 0.9800
C42C H42A 0.9800
C42C H42B 0.9800
C42C H42C 0.9800
C43C H43C 1.0000
C43C C44C 1.532(3)
C43C C45C 1.537(3)
C44C H44A 0.9800
C44C H44B 0.9800
C44C H44C 0.9800
C45C H45A 0.9800
C45C H45B 0.9800
C45C H45C 0.9800
P1S C19S 1.854(4)
P1S C1S 1.861(4)
P1S C7S 1.857(4)
P1S C13S 1.856(3)
C19S H19S 1.0000
C19S C20S 1.532(4)
C19S C24S 1.531(4)
C20S H20D 0.9900
C20S H20E 0.9900
C20S C21S 1.526(4)
C21S H21D 0.9900
C21S H21E 0.9900
C21S C22S 1.509(4)
C22S H22A 0.9900
C22S H22B 0.9900
C22S C23S 1.522(4)
C23S H23A 0.9900
C23S H23B 0.9900
C23S C24S 1.532(4)
C24S H24D 0.9900
C24S H24E 0.9900
C1S H1S 1.0000
C1S C2S 1.534(5)
C1S C6S 1.541(5)
C2S H2SA 0.9900
C2S H2SB 0.9900
C2S C3S 1.520(5)
C3S H3SA 0.9900
C3S H3SB 0.9900
C3S C4S 1.489(5)
C4S H4SA 0.9900
C4S H4SB 0.9900
C4S C5S 1.508(5)
C5S H5SA 0.9900
C5S H5SB 0.9900
C5S C6S 1.479(6)
C6S H6SA 0.9900
C6S H6SB 0.9900
C7S H7S 1.0000
C7S C8S 1.532(5)
C7S C12S 1.526(5)
C8S H8SA 0.9900
C8S H8SB 0.9900
C8S C9S 1.516(5)
C9S H9SA 0.9900
C9S H9SB 0.9900
C9S C10S 1.515(6)
C10S H10I 0.9900
C10S H10J 0.9900
C10S C11S 1.520(6)
C11S H11I 0.9900
C11S H11J 0.9900
C11S C12S 1.529(5)
C12S H12I 0.9900
C12S H12J 0.9900
C13S H13S 1.0000
C13S C14S 1.523(3)
C13S C18S 1.539(4)
C14S H14I 0.9900
C14S H14J 0.9900
C14S C15S 1.539(4)
C15S H15I 0.9900
C15S H15J 0.9900
C15S C16S 1.517(4)
C16S H16I 0.9900
C16S H16J 0.9900
C16S C17S 1.535(4)
C17S H17I 0.9900
C17S H17J 0.9900
C17S C18S 1.519(3)
C18S H18I 0.9900
C18S H18J 0.9900
C25S H25D 0.9800
C25S H25E 0.9800
C25S H25F 0.9800
C25S C26S 1.5082
C26S C27S 1.4019
C26S C31S 1.4021
C27S H27S 0.9500
C27S C28S 1.3980
C28S H28S 0.9500
C28S C29S 1.3959
C29S H29S 0.9500
C29S C30S 1.3963
C30S H30S 0.9500
C30S C31S 1.3963
C31S H31S 0.9500
C32S H32M 0.9800
C32S H32N 0.9800
C32S H32O 0.9800
C32S C33S 1.5071
C33S C34S 1.4026
C33S C38S 1.4023
C34S H34S 0.9500
C34S C35S 1.3959
C35S H35S 0.9500
C35S C36S 1.3955
C36S H36S 0.9500
C36S C37S 1.3963
C37S H37S 0.9500
C37S C38S 1.3978
C38S H38S 0.9500
C39S H39A 0.9800
C39S H39B 0.9800
C39S H39C 0.9800
C39S C40S 1.5098
C40S C41S 1.4026
C40S C45S 1.4038
C41S H41S 0.9500
C41S C42S 1.4008
C42S H42S 0.9500
C42S C43S 1.3981
C43S H43S 0.9500
C43S C44S 1.3969
C44S H44S 0.9500
C44S C45S 1.3981
C45S H45S 0.9500
C46S H46A 0.9800
C46S H46D 0.9800
C46S H46E 0.9800
C46S C47S 1.5103
C47S C48S 1.4028
C47S C52S 1.4050
C48S H48S 0.9500
C48S C49S 1.4002
C49S H49S 0.9500
C49S C50S 1.3986
C50S H50S 0.9500
C50S C51S 1.3981
C51S H51S 0.9500
C51S C52S 1.3999
C52S H52S 0.9500

loop_
_geom_torsion_atom_site_label_1
_geom_torsion_atom_site_label_2
_geom_torsion_atom_site_label_3
_geom_torsion_atom_site_label_4
_geom_torsion
Ni1 P1 C1 C2 76.32(16)
Ni1 P1 C1 C6 -47.67(16)
Ni1 P1 C7 C8 160.83(16)
Ni1 P1 C7 C12 -70.54(19)
Ni1 P1 C13 C14 50.58(17)
Ni1 P1 C13 C18 -179.17(14)
N1 C20 C21 N2 0.5(2)
N1 C22 C23 C24 174.1(2)
N1 C22 C23 C28 -9.6(3)
N1 C22 C27 C26 -173.45(19)
N1 C22 C27 C31 11.2(3)
N2 C34 C35 C36 178.22(18)
N2 C34 C35 C40 -5.8(3)
N2 C34 C39 C38 -176.94(18)
N2 C34 C39 C43 8.7(3)
P1 C1 C2 C3 -178.14(15)
P1 C1 C6 C5 -178.49(17)
P1 C7 C8 C9 -173.96(19)
P1 C7 C12 C11 170.6(2)
P1 C13 C14 C15 -167.86(16)
P1 C13 C18 C17 168.13(16)
C1 P1 C7 C8 42.0(2)
C1 P1 C7 C12 170.65(17)
C1 P1 C13 C14 169.66(15)
C1 P1 C13 C18 -60.09(19)
C1 C2 C3 C4 57.1(3)
C2 C1 C6 C5 55.0(3)
C2 C3 C4 C5 -57.3(3)
C3 C4 C5 C6 56.2(3)
C4 C5 C6 C1 -55.4(3)
C6 C1 C2 C3 -55.3(2)
C7 P1 C1 C2 -160.21(16)
C7 P1 C1 C6 75.81(17)
C7 P1 C13 C14 -79.79(18)
C7 P1 C13 C18 50.46(19)
C7 C8 C9 C10 -56.5(3)
C8 C7 C12 C11 -56.9(3)
C8 C9 C10 C11 56.0(4)
C9 C10 C11 C12 -56.1(4)
C10 C11 C12 C7 57.0(3)
C12 C7 C8 C9 56.8(3)
C13 P1 C1 C2 -45.54(18)
C13 P1 C1 C6 -169.52(15)
C13 P1 C7 C8 -70.2(2)
C13 P1 C7 C12 58.4(2)
C13 C14 C15 C16 -55.9(2)
C14 C13 C18 C17 -59.8(3)
C14 C15 C16 C17 54.9(3)
C15 C16 C17 C18 -56.3(3)
C16 C17 C18 C13 59.0(3)
C18 C13 C14 C15 58.2(3)
C19 N1 C20 C21 0.1(2)
C19 N1 C22 C23 -87.4(2)
C19 N1 C22 C27 91.1(2)
C19 N2 C21 C20 -0.9(3)
C19 N2 C34 C35 -93.8(2)
C19 N2 C34 C39 87.4(3)
C20 N1 C19 Ni1 176.60(15)
C20 N1 C19 N2 -0.7(2)
C20 N1 C22 C23 87.4(3)
C20 N1 C22 C27 -94.1(3)
C21 N2 C19 Ni1 -176.26(16)
C21 N2 C19 N1 0.9(2)
C21 N2 C34 C35 92.2(3)
C21 N2 C34 C39 -86.7(3)
C22 N1 C19 Ni1 -7.9(3)
C22 N1 C19 N2 174.84(18)
C22 N1 C20 C21 -175.2(2)
C22 C23 C24 C25 0.2(4)
C22 C23 C28 C29 149.4(2)
C22 C23 C28 C30 -87.2(3)
C22 C27 C31 C32 -151.3(2)
C22 C27 C31 C33 85.6(2)
C23 C22 C27 C26 5.0(3)
C23 C22 C27 C31 -170.4(2)
C23 C24 C25 C26 3.1(4)
C24 C23 C28 C29 -34.5(3)
C24 C23 C28 C30 88.9(3)
C24 C25 C26 C27 -2.4(4)
C25 C26 C27 C22 -1.5(3)
C25 C26 C27 C31 173.9(2)
C26 C27 C31 C32 33.5(3)
C26 C27 C31 C33 -89.5(3)
C27 C22 C23 C24 -4.3(3)
C27 C22 C23 C28 171.9(2)
C28 C23 C24 C25 -176.1(2)
C34 N2 C19 Ni1 9.0(3)
C34 N2 C19 N1 -173.80(18)
C34 N2 C21 C20 173.8(2)
C34 C35 C36 C37 -0.9(3)
C34 C35 C40 C41 -94.4(2)
C34 C35 C40 C42 143.3(2)
C34 C39 C43 C44 -144.3(2)
C34 C39 C43 C45 93.1(3)
C35 C34 C39 C38 4.3(3)
C35 C34 C39 C43 -170.1(2)
C35 C36 C37 C38 3.4(3)
C36 C35 C40 C41 81.4(2)
C36 C35 C40 C42 -40.8(3)
C36 C37 C38 C39 -2.1(4)
C37 C38 C39 C34 -1.7(3)
C37 C38 C39 C43 172.8(2)
C38 C39 C43 C44 41.5(3)
C38 C39 C43 C45 -81.1(3)
C39 C34 C35 C36 -3.0(3)
C39 C34 C35 C40 172.95(19)
C40 C35 C36 C37 -177.0(2)
Ni1A P1A C1A C2A 55.17(16)
Ni1A P1A C1A C6A -68.60(17)
Ni1A P1A C7A C8A -178.03(15)
Ni1A P1A C7A C12A -48.49(16)
Ni1A P1A C13A C14A 69.24(17)
Ni1A P1A C13A C18A -160.87(14)
P1A C1A C2A C3A 178.00(17)
P1A C1A C6A C5A 178.89(16)
P1A C7A C8A C9A -172.29(18)
P1A C7A C12A C11A 168.21(15)
P1A C13A C14A C15A -166.74(17)
P1A C13A C18A C17A 170.30(15)
N1A C20A C21A N2A 0.2(2)
N1A C22A C23A C24A 177.21(19)
N1A C22A C23A C28A -8.5(3)
N1A C22A C27A C26A -178.15(19)
N1A C22A C27A C31A 4.7(3)
N2A C34A C35A C36A 178.73(19)
N2A C34A C35A C40A -4.5(3)
N2A C34A C39A C38A -178.98(19)
N2A C34A C39A C43A 3.9(3)
C1A P1A C7A C8A 61.5(2)
C1A P1A C7A C12A -168.96(14)
C1A P1A C13A C14A -171.05(16)
C1A P1A C13A C18A -41.17(18)
C1A C2A C3A C4A 55.2(3)
C2A C1A C6A C5A 56.0(2)
C2A C3A C4A C5A -55.5(3)
C3A C4A C5A C6A 56.9(3)
C4A C5A C6A C1A -57.6(3)
C6A C1A C2A C3A -55.4(3)
C7A P1A C1A C2A 176.23(15)
C7A P1A C1A C6A 52.46(18)
C7A P1A C13A C14A -57.11(18)
C7A P1A C13A C18A 72.78(18)
C7A C8A C9A C10A -56.5(3)
C8A C7A C12A C11A -58.1(2)
C8A C9A C10A C11A 55.5(3)
C9A C10A C11A C12A -55.6(3)
C10A C11A C12A C7A 56.9(3)
C12A C7A C8A C9A 57.5(3)
C13A P1A C1A C2A -68.25(17)
C13A P1A C1A C6A 167.98(16)
C13A P1A C7A C8A -49.2(2)
C13A P1A C7A C12A 80.38(17)
C13A C14A C15A C16A -58.3(3)
C14A C13A C18A C17A -58.4(2)
C14A C15A C16A C17A 55.8(3)
C15A C16A C17A C18A -54.6(3)
C16A C17A C18A C13A 56.1(3)
C18A C13A C14A C15A 59.2(3)
C19A N1A C20A C21A -0.2(3)
C19A N1A C22A C23A -89.8(2)
C19A N1A C22A C27A 91.5(2)
C19A N2A C21A C20A -0.1(3)
C19A N2A C34A C35A -83.8(3)
C19A N2A C34A C39A 97.2(2)
C20A N1A C19A Ni1A -177.68(15)
C20A N1A C19A N2A 0.1(2)
C20A N1A C22A C23A 93.3(3)
C20A N1A C22A C27A -85.4(3)
C21A N2A C19A Ni1A 177.83(15)
C21A N2A C19A N1A 0.0(2)
C21A N2A C34A C35A 91.8(3)
C21A N2A C34A C39A -87.2(3)
C22A N1A C19A Ni1A 5.0(3)
C22A N1A C19A N2A -177.20(18)
C22A N1A C20A C21A 177.07(19)
C22A C23A C24A C25A 1.9(3)
C22A C23A C28A C29A 148.4(2)
C22A C23A C28A C30A -88.9(2)
C22A C27A C31A C32A -145.5(2)
C22A C27A C31A C33A 91.2(3)
C23A C22A C27A C26A 3.2(3)
C23A C22A C27A C31A -173.9(2)
C23A C24A C25A C26A 1.1(4)
C24A C23A C28A C29A -37.6(3)
C24A C23A C28A C30A 85.1(3)
C24A C25A C26A C27A -2.1(4)
C25A C26A C27A C22A 0.0(3)
C25A C26A C27A C31A 177.2(2)
C26A C27A C31A C32A 37.5(3)
C26A C27A C31A C33A -85.9(3)
C27A C22A C23A C24A -4.2(3)
C27A C22A C23A C28A 170.1(2)
C28A C23A C24A C25A -172.4(2)
C34A N2A C19A Ni1A -6.1(3)
C34A N2A C19A N1A 176.08(18)
C34A N2A C21A C20A -176.2(2)
C34A C35A C36A C37A 0.6(3)
C34A C35A C40A C41A -93.6(3)
C34A C35A C40A C42A 142.7(2)
C34A C39A C43A C44A -141.3(2)
C34A C39A C43A C45A 96.1(2)
C35A C34A C39A C38A 2.1(3)
C35A C34A C39A C43A -175.1(2)
C35A C36A C37A C38A 1.3(4)
C36A C35A C40A C41A 83.1(3)
C36A C35A C40A C42A -40.6(3)
C36A C37A C38A C39A -1.5(4)
C37A C38A C39A C34A -0.1(3)
C37A C38A C39A C43A 177.1(2)
C38A C39A C43A C44A 41.6(3)
C38A C39A C43A C45A -81.0(3)
C39A C34A C35A C36A -2.3(3)
C39A C34A C35A C40A 174.5(2)
C40A C35A C36A C37A -176.3(2)
Ni1B P1B C13B C14B 66.79(17)
Ni1B P1B C13B C18B -163.21(16)
Ni1B P1B C1B C2B 47.5(5)
Ni1B P1B C1B C6B -75.4(5)
Ni1B P1B C46B C47B 50.0(6)
Ni1B P1B C46B C51B -74.2(7)
Ni1B P1B C7B C8B 175.02(15)
Ni1B P1B C7B C12B -52.03(18)
P1B C13B C14B C15B -168.10(16)
P1B C13B C18B C17B 173.09(18)
P1B C1B C2B C3B 179.0(5)
P1B C1B C6B C5B 178.5(5)
P1B C46B C47B C48B 177.4(7)
P1B C46B C51B C50B -179.0(7)
P1B C7B C8B C9B -164.13(17)
P1B C7B C12B C11B 162.29(17)
C13B P1B C1B C2B -75.5(5)
C13B P1B C1B C6B 161.7(5)
C13B P1B C46B C47B -70.2(6)
C13B P1B C46B C51B 165.6(6)
C13B P1B C7B C8B -57.1(2)
C13B P1B C7B C12B 75.83(18)
C13B C14B C15B C16B -56.8(3)
C14B C13B C18B C17B -56.9(3)
C14B C15B C16B C17B 56.0(3)
C15B C16B C17B C18B -56.0(3)
C16B C17B C18B C13B 56.2(3)
C18B C13B C14B C15B 57.6(3)
N1B C20B C21B N2B 0.4(2)
N1B C22B C23B C24B 175.3(2)
N1B C22B C23B C28B -8.6(3)
N1B C22B C27B C26B -174.8(2)
N1B C22B C27B C31B 9.9(3)
N2B C34B C35B C36B 176.72(19)
N2B C34B C35B C40B -6.2(3)
N2B C34B C39B C38B -176.74(19)
N2B C34B C39B C43B 6.5(3)
C1B P1B C13B C14B -172.2(3)
C1B P1B C13B C18B -42.2(3)
C1B P1B C7B C8B 57.0(3)
C1B P1B C7B C12B -170.0(3)
C1B C2B C3B C4B 56.2(7)
C2B C1B C6B C5B 55.8(6)
C2B C3B C4B C5B -55.3(7)
C3B C4B C5B C6B 55.4(6)
C4B C5B C6B C1B -56.2(7)
C6B C1B C2B C3B -55.7(6)
C46B P1B C13B C14B -174.6(3)
C46B P1B C13B C18B -44.6(4)
C46B P1B C7B C8B 53.1(3)
C46B P1B C7B C12B -173.9(3)
C46B C47B C48B C49B 55.4(8)
C47B C46B C51B C50B 56.8(8)
C47B C48B C49B C50B -55.2(8)
C48B C49B C50B C51B 55.9(8)
C49B C50B C51B C46B -57.0(9)
C51B C46B C47B C48B -55.9(8)
C7B P1B C13B C14B -61.20(18)
C7B P1B C13B C18B 68.8(2)
C7B P1B C1B C2B 167.9(4)
C7B P1B C1B C6B 45.0(5)
C7B P1B C46B C47B 173.5(5)
C7B P1B C46B C51B 49.3(7)
C7B C8B C9B C10B -56.9(3)
C8B C7B C12B C11B -61.2(3)
C8B C9B C10B C11B 53.7(3)
C9B C10B C11B C12B -53.7(3)
C10B C11B C12B C7B 56.9(3)
C12B C7B C8B C9B 61.0(3)
C19B N1B C20B C21B 0.3(2)
C19B N1B C22B C23B -82.7(3)
C19B N1B C22B C27B 96.0(2)
C19B N2B C21B C20B -1.0(2)
C19B N2B C34B C35B -94.2(3)
C19B N2B C34B C39B 86.2(3)
C20B N1B C19B Ni1B 174.16(15)
C20B N1B C19B N2B -0.9(2)
C20B N1B C22B C23B 92.3(3)
C20B N1B C22B C27B -89.0(3)
C21B N2B C19B Ni1B -173.82(16)
C21B N2B C19B N1B 1.1(2)
C21B N2B C34B C35B 89.8(3)
C21B N2B C34B C39B -89.9(3)
C22B N1B C19B Ni1B -10.2(3)
C22B N1B C19B N2B 174.79(18)
C22B N1B C20B C21B -175.21(19)
C22B C23B C24B C25B 0.0(4)
C22B C23B C28B C29B 148.8(2)
C22B C23B C28B C30B -87.6(3)
C22B C27B C31B C32B -146.7(2)
C22B C27B C31B C33B 89.7(2)
C23B C22B C27B C26B 3.9(3)
C23B C22B C27B C31B -171.4(2)
C23B C24B C25B C26B 2.5(4)
C24B C23B C28B C29B -35.4(3)
C24B C23B C28B C30B 88.3(3)
C24B C25B C26B C27B -1.9(4)
C25B C26B C27B C22B -1.2(4)
C25B C26B C27B C31B 174.2(2)
C26B C27B C31B C32B 38.1(3)
C26B C27B C31B C33B -85.5(3)
C27B C22B C23B C24B -3.3(3)
C27B C22B C23B C28B 172.7(2)
C28B C23B C24B C25B -176.1(2)
C34B N2B C19B Ni1B 9.7(3)
C34B N2B C19B N1B -175.37(18)
C34B N2B C21B C20B 175.49(19)
C34B C35B C36B C37B 0.7(3)
C34B C35B C40B C41B -99.5(3)
C34B C35B C40B C42B 136.9(2)
C34B C39B C43B C44B -150.3(2)
C34B C39B C43B C45B 86.3(3)
C35B C34B C39B C38B 3.6(3)
C35B C34B C39B C43B -173.2(2)
C35B C36B C37B C38B 2.1(4)
C36B C35B C40B C41B 77.5(3)
C36B C35B C40B C42B -46.1(3)
C36B C37B C38B C39B -2.1(4)
C37B C38B C39B C34B -0.7(3)
C37B C38B C39B C43B 176.1(2)
C38B C39B C43B C44B 33.1(3)
C38B C39B C43B C45B -90.3(3)
C39B C34B C35B C36B -3.6(3)
C39B C34B C35B C40B 173.4(2)
C40B C35B C36B C37B -176.4(2)
Ni1C P1C C52C C53C -61.4(7)
Ni1C P1C C52C C57C 164.3(6)
Ni1C P1C C1C C2C -77.6(4)
Ni1C P1C C1C C6C 47.2(4)
Ni1C P1C C46C C47C -54.8(7)
Ni1C P1C C46C C51C 69.1(7)
Ni1C P1C C7C C8C -162.30(18)
Ni1C P1C C7C C12C 66.80(19)
Ni1C P1C C13C C14C -45.1(4)
Ni1C P1C C13C C18C -174.7(3)
P1C C52C C53C C54C 168.5(6)
P1C C52C C57C C56C -169.5(6)
P1C C1C C2C C3C -178.8(3)
P1C C1C C6C C5C 177.3(3)
P1C C46C C47C C48C -178.2(6)
P1C C46C C51C C50C 175.7(6)
P1C C7C C8C C9C 167.70(19)
P1C C7C C12C C11C -164.47(17)
P1C C13C C14C C15C 165.5(3)
P1C C13C C18C C17C -169.8(4)
C52C P1C C46C C47C 65.4(7)
C52C P1C C46C C51C -170.8(7)
C52C P1C C7C C8C 65.3(3)
C52C P1C C7C C12C -65.6(3)
C52C C53C C54C C55C 55.5(8)
C53C C52C C57C C56C 53.8(8)
C53C C54C C55C C56C -55.6(8)
C54C C55C C56C C57C 55.2(8)
C55C C56C C57C C52C -55.9(8)
C57C C52C C53C C54C -52.9(8)
N1C C20C C21C N2C 0.0(2)
N1C C22C C23C C24C -177.37(19)
N1C C22C C23C C28C 6.4(3)
N1C C22C C27C C26C 176.29(19)
N1C C22C C27C C31C -9.7(3)
N2C C34C C35C C36C -179.58(19)
N2C C34C C35C C40C 3.3(3)
N2C C34C C39C C38C 178.95(18)
N2C C34C C39C C43C -5.7(3)
C1C P1C C7C C8C -42.9(3)
C1C P1C C7C C12C -173.8(2)
C1C P1C C13C C14C -166.1(3)
C1C P1C C13C C18C 64.2(5)
C1C C2C C3C C4C -57.0(5)
C2C C1C C6C C5C -56.0(5)
C2C C3C C4C C5C 56.1(6)
C3C C4C C5C C6C -55.0(6)
C4C C5C C6C C1C 54.7(5)
C6C C1C C2C C3C 56.7(4)
C46C P1C C52C C53C -179.3(6)
C46C P1C C52C C57C 46.4(8)
C46C P1C C7C C8C -42.0(4)
C46C P1C C7C C12C -172.9(3)
C46C C47C C48C C49C -56.2(9)
C47C C46C C51C C50C -57.9(8)
C47C C48C C49C C50C 55.4(10)
C48C C49C C50C C51C -56.4(10)
C49C C50C C51C C46C 58.4(8)
C51C C46C C47C C48C 56.4(8)
C7C P1C C52C C53C 71.6(6)
C7C P1C C52C C57C -62.7(7)
C7C P1C C1C C2C 159.8(4)
C7C P1C C1C C6C -75.3(4)
C7C P1C C46C C47C -177.9(6)
C7C P1C C46C C51C -54.0(7)
C7C P1C C13C C14C 82.3(3)
C7C P1C C13C C18C -47.3(4)
C7C C8C C9C C10C 57.2(3)
C8C C7C C12C C11C 59.8(3)
C8C C9C C10C C11C -53.9(3)
C9C C10C C11C C12C 53.5(3)
C10C C11C C12C C7C -56.8(3)
C12C C7C C8C C9C -59.9(3)
C13C P1C C1C C2C 43.7(4)
C13C P1C C1C C6C 168.5(4)
C13C P1C C7C C8C 72.8(3)
C13C P1C C7C C12C -58.1(2)
C13C C14C C15C C16C 57.7(5)
C14C C13C C18C C17C 60.3(5)
C14C C15C C16C C17C -54.6(6)
C15C C16C C17C C18C 53.0(6)
C16C C17C C18C C13C -54.5(5)
C18C C13C C14C C15C -62.0(5)
C19C N1C C20C C21C -0.3(2)
C19C N1C C22C C23C 91.6(3)
C19C N1C C22C C27C -89.6(3)
C19C N2C C21C C20C 0.4(2)
C19C N2C C34C C35C 98.0(2)
C19C N2C C34C C39C -84.3(3)
C20C N1C C19C Ni1C -177.81(16)
C20C N1C C19C N2C 0.5(2)
C20C N1C C22C C23C -85.3(3)
C20C N1C C22C C27C 93.6(3)
C21C N2C C19C Ni1C 177.84(15)
C21C N2C C19C N1C -0.5(2)
C21C N2C C34C C35C -84.8(3)
C21C N2C C34C C39C 92.9(2)
C22C N1C C19C Ni1C 5.0(3)
C22C N1C C19C N2C -176.70(18)
C22C N1C C20C C21C 176.9(2)
C22C C23C C24C C25C -0.2(3)
C22C C23C C28C C29C -145.2(2)
C22C C23C C28C C30C 91.3(3)
C22C C27C C31C C32C 147.8(2)
C22C C27C C31C C33C -89.1(2)
C23C C22C C27C C26C -4.9(3)
C23C C22C C27C C31C 169.1(2)
C23C C24C C25C C26C -2.2(4)
C24C C23C C28C C29C 38.7(3)
C24C C23C C28C C30C -84.8(3)
C24C C25C C26C C27C 1.1(4)
C25C C26C C27C C22C 2.4(3)
C25C C26C C27C C31C -171.7(2)
C26C C27C C31C C32C -38.4(3)
C26C C27C C31C C33C 84.7(3)
C27C C22C C23C C24C 3.8(3)
C27C C22C C23C C28C -172.4(2)
C28C C23C C24C C25C 176.2(2)
C34C N2C C19C Ni1C -4.6(3)
C34C N2C C19C N1C 176.99(18)
C34C N2C C21C C20C -177.19(19)
C34C C35C C36C C37C -0.2(3)
C34C C35C C40C C41C 98.9(2)
C34C C35C C40C C42C -137.9(2)
C34C C39C C43C C44C 143.1(2)
C34C C39C C43C C45C -93.9(2)
C35C C34C C39C C38C -3.5(3)
C35C C34C C39C C43C 171.9(2)
C35C C36C C37C C38C -1.7(3)
C36C C35C C40C C41C -78.1(3)
C36C C35C C40C C42C 45.0(3)
C36C C37C C38C C39C 1.1(3)
C37C C38C C39C C34C 1.4(3)
C37C C38C C39C C43C -174.0(2)
C38C C39C C43C C44C -41.7(3)
C38C C39C C43C C45C 81.3(3)
C39C C34C C35C C36C 2.8(3)
C39C C34C C35C C40C -174.3(2)
C40C C35C C36C C37C 177.1(2)
P1S C19S C20S C21S -175.3(11)
P1S C19S C24S C23S 173.9(10)
P1S C1S C2S C3S 174.7(3)
P1S C1S C6S C5S -177.4(3)
P1S C7S C8S C9S -178.0(3)
P1S C7S C12S C11S 172.3(3)
P1S C13S C14S C15S -178.6(3)
P1S C13S C18S C17S 175.3(3)
C19S C20S C21S C22S -52.4(14)
C20S C19S C24S C23S -58.6(11)
C20S C21S C22S C23S 50.6(14)
C21S C22S C23S C24S -53.4(13)
C22S C23S C24S C19S 58.1(12)
C24S C19S C20S C21S 55.7(12)
C1S P1S C7S C8S 56.6(3)
C1S P1S C7S C12S -176.1(3)
C1S P1S C13S C14S -20.3(4)
C1S P1S C13S C18S 105.5(3)
C1S C2S C3S C4S -54.1(4)
C2S C1S C6S C5S -56.1(4)
C2S C3S C4S C5S 53.5(5)
C3S C4S C5S C6S -54.9(5)
C4S C5S C6S C1S 57.1(5)
C6S C1S C2S C3S 53.6(4)
C7S P1S C1S C2S 56.9(3)
C7S P1S C1S C6S 176.9(3)
C7S P1S C13S C14S 88.3(4)
C7S P1S C13S C18S -145.9(3)
C7S C8S C9S C10S -54.6(5)
C8S C7S C12S C11S -56.2(4)
C8S C9S C10S C11S 54.8(5)
C9S C10S C11S C12S -55.2(5)
C10S C11S C12S C7S 56.3(5)
C12S C7S C8S C9S 55.1(4)
C13S P1S C1S C2S 165.6(3)
C13S P1S C1S C6S -74.4(3)
C13S P1S C7S C8S -54.1(3)
C13S P1S C7S C12S 73.2(3)
C13S C14S C15S C16S -58.1(6)
C14S C13S C18S C17S -54.7(5)
C14S C15S C16S C17S 57.3(6)
C15S C16S C17S C18S -57.3(5)
C16S C17S C18S C13S 57.7(5)
C18S C13S C14S C15S 54.4(5)
C25S C26S C27S C28S 178.6
C25S C26S C31S C30S -178.6
C26S C27S C28S C29S 0.0
C27S C26S C31S C30S 0.3
C27S C28S C29S C30S 0.2
C28S C29S C30S C31S -0.2
C29S C30S C31S C26S -0.1
C31S C26S C27S C28S -0.2
C32S C33S C34S C35S 178.5
C32S C33S C38S C37S -178.5
C33S C34S C35S C36S 0.1
C34S C33S C38S C37S 0.3
C34S C35S C36S C37S 0.1
C35S C36S C37S C38S -0.1
C36S C37S C38S C33S -0.1
C38S C33S C34S C35S -0.3
C39S C40S C41S C42S -178.5
C39S C40S C45S C44S 178.6
C40S C41S C42S C43S -0.1
C41S C40S C45S C44S -0.3
C41S C42S C43S C44S -0.1
C42S C43S C44S C45S 0.2
C43S C44S C45S C40S 0.0
C45S C40S C41S C42S 0.3
C46S C47S C48S C49S -178.5
C46S C47S C52S C51S 178.3
C47S C48S C49S C50S 0.0
C48S C47S C52S C51S -0.4
C48S C49S C50S C51S -0.2
C49S C50S C51S C52S 0.1
C50S C51S C52S C47S 0.2
C52S C47S C48S C49S 0.3
